data_1571873
loop_
_publ_author_name
'Carroll, Robert C.'
'Coles, Simon J.'

_publ_section_title
;
 Statistical optimization of guest uptake in crystalline sponges: grading
 structural outcomes.
;
_journal_coeditor_code LT5068
_journal_issue 4
_journal_name_full IUCrJ
_journal_paper_doi 10.1107/S2052252524004871
_journal_volume 11
_journal_year 2024
_chemical_formula_moiety 'C72 H48 I12 N24 Zn6, 0.959(C15 H16 O3), 2.433(C6 H12)'
_chemical_formula_sum 'C100.99 H91.97 I12 N24 O2.88 Zn6'
_chemical_formula_weight 3602.84
_chemical_name_systematic '[1,1'-biphenyl]-2-yl)methanol (absorbed in crystalline sponge)'
_space_group_crystal_system monoclinic
_space_group_IT_number 13
_space_group_name_Hall '-P 2yac'
_space_group_name_H-M_alt 'P 1 2/n 1'
_atom_sites_solution_hydrogens geom
_atom_sites_solution_primary dual
_audit_creation_date 2024-01-22
_audit_creation_method
;
Olex2 1.5-alpha
(compiled 2023.11.24 svn.r209d9fb2 for OlexSys, GUI svn.r6869)
;
_cell_angle_alpha 90
_cell_angle_beta 102.0860(10)
_cell_angle_gamma 90
_cell_formula_units_Z 4
_cell_length_a 31.5077(5)
_cell_length_b 14.99910(10)
_cell_length_c 34.4289(6)
_cell_measurement_reflns_used 21257
_cell_measurement_temperature 100(2)
_cell_measurement_theta_max 74.3540
_cell_measurement_theta_min 2.6220
_cell_volume 15910.0(4)
_computing_cell_refinement 'CrysAlisPro 1.171.41.89a (Rigaku OD, 2020)'
_computing_data_collection 'CrysAlisPro 1.171.41.89a (Rigaku OD, 2020)'
_computing_data_reduction 'CrysAlisPro 1.171.41.89a (Rigaku OD, 2020)'
_computing_molecular_graphics 'Olex2 1.5-alpha (Dolomanov et al., 2009)'
_computing_publication_material 'Olex2 1.5-alpha (Dolomanov et al., 2009)'
_computing_structure_refinement 'SHELXL 2016/6 (Sheldrick, 2015)'
_computing_structure_solution 'SHELXT 2018/2 (Sheldrick, 2018)'
_diffrn_ambient_temperature 100(2)
_diffrn_detector 'hybrid pixel array detector'
_diffrn_detector_area_resol_mean 10
_diffrn_detector_dtime 0.000
_diffrn_detector_type 'Rigaku, HyPix 6000HE'
_diffrn_measured_fraction_theta_full 0.997
_diffrn_measured_fraction_theta_max 0.996
_diffrn_measurement_details
;
List of Runs (angles in degrees, time in seconds):

  # Type    Start    End  Width  t~exp~   \w     \q     \k     \f   Frames
--------------------------------------------------------------------------
  1  \w   -173.00 -86.00   0.50    2.40    -- -103.00 -10.00  46.00  174
  2  \w    -66.00 -31.00   0.50    2.40    -- -103.00  61.00 -60.00   70
  3  \w   -171.00 -91.00   0.50    2.40    -- -103.00 -45.00 150.00  160
  4  \w   -109.00 -81.00   0.50    2.40    -- -103.00 125.00  60.00   56
  5  \w   -171.00 -95.00   0.50    2.40    -- -103.00 -30.00   0.00  152
  6  \w    -66.00 -39.00   0.50    2.40    -- -103.00  61.00  90.00   54
  7  \w    -56.00 -31.00   0.50    2.40    -- -103.00 125.00  60.00   50
  8  \w    109.00 149.00   0.50    2.40    --  101.75  10.00-140.00   80
  9  \w     37.00  62.00   0.50    2.40    --  101.75 -61.00  60.00   50
 10  \w     35.00  72.00   0.50    2.40    --  101.75 -61.00 -30.00   74
 11  \w     60.00 108.00   0.50    2.40    --  101.75 -77.00-150.00   96
 12  \w     35.00  73.00   0.50    2.40    --  101.75 -61.00 -90.00   76
 13  \w     34.00  62.00   0.50    2.40    --  101.75 -61.00-150.00   56
 14  \w     56.00 105.00   0.50    2.40    --  101.75 -94.00 -30.00   98
 15  \w     29.00  90.00   0.50    2.40    --  101.75 -94.00-120.00  122
 16  \w     31.00 105.00   0.50    2.40    --  101.75 -94.00 150.00  148
 17  \w   -119.00 -44.00   0.50    0.30    --  -46.36 -10.00  46.00  150
 18  \w    -14.00  20.00   0.50    0.30    --  -46.36  10.00-140.00   68
 19  \w     40.00 119.00   0.50    0.30    --   46.36  10.00-140.00  158
 20  \w    -25.00   0.00   0.50    0.30    --   46.36 -10.00  46.00   50
 21  \w    -18.00  29.00   0.50    0.30    --  -46.36  19.00   0.00   94
 22  \w     39.00  94.00   0.50    0.30    --   46.36-125.00-120.00  110
;
_diffrn_measurement_device 'four-circle diffractometer'
_diffrn_measurement_device_details 'Rigaku Oxford Difffraction, UG2 \k goniometer'
_diffrn_measurement_device_type
; Rigaku 007HF equipped with Varimax confocal mirrors and a UG2 goniometer
 and HyPix 6000HE detector
;
_diffrn_measurement_method 'profile data from \w-scans'
_diffrn_measurement_specimen_support 'MiTeGen loops'
_diffrn_orient_matrix_type 'CrysAlisPro convention (1999,Acta A55,543-557)'
_diffrn_orient_matrix_UB_11 0.0497587000
_diffrn_orient_matrix_UB_12 -0.0093679000
_diffrn_orient_matrix_UB_13 0.0113803000
_diffrn_orient_matrix_UB_21 -0.0016605000
_diffrn_orient_matrix_UB_22 0.0099043000
_diffrn_orient_matrix_UB_23 0.0442172000
_diffrn_orient_matrix_UB_31 -0.0047604000
_diffrn_orient_matrix_UB_32 -0.1017250000
_diffrn_orient_matrix_UB_33 0.0032803000
_diffrn_radiation_collimation 0.3
_diffrn_radiation_monochromator 'Varimax focusing mirrors'
_diffrn_radiation_probe x-ray
_diffrn_radiation_type 'Cu K\a'
_diffrn_radiation_wavelength 1.54184
_diffrn_reflns_av_R_equivalents 0.0408
_diffrn_reflns_av_unetI/netI 0.0360
_diffrn_reflns_Laue_measured_fraction_full 0.997
_diffrn_reflns_Laue_measured_fraction_max 0.996
_diffrn_reflns_limit_h_max 37
_diffrn_reflns_limit_h_min -37
_diffrn_reflns_limit_k_max 11
_diffrn_reflns_limit_k_min -18
_diffrn_reflns_limit_l_max 41
_diffrn_reflns_limit_l_min -41
_diffrn_reflns_number 105993
_diffrn_reflns_point_group_measured_fraction_full 0.997
_diffrn_reflns_point_group_measured_fraction_max 0.996
_diffrn_reflns_theta_full 67.684
_diffrn_reflns_theta_max 68.249
_diffrn_reflns_theta_min 2.137
_diffrn_source 'Rotating anode'
_diffrn_source_current 30.0
_diffrn_source_power 1.2
_diffrn_source_target Cu
_diffrn_source_type 'Rigaku 007 HF'
_diffrn_source_voltage 40.0
_exptl_absorpt_coefficient_mu 19.618
_exptl_absorpt_correction_T_max 0.341
_exptl_absorpt_correction_T_min 0.076
_exptl_absorpt_correction_type analytical
_exptl_absorpt_process_details
;
CrysAlisPro 1.171.41.89a (Rigaku Oxford Diffraction, 2020)
Analytical numeric absorption correction using a multifaceted crystal
model based on expressions derived by R.C. Clark & J.S. Reid.
(Clark, R. C. & Reid, J. S. (1995). Acta Cryst. A51, 887-897)
Empirical absorption correction using spherical harmonics,
implemented in SCALE3 ABSPACK scaling algorithm.
;
_exptl_crystal_colour 'light yellow'
_exptl_crystal_colour_modifier light
_exptl_crystal_colour_primary yellow
_exptl_crystal_density_diffrn 1.504
_exptl_crystal_description block
_exptl_crystal_F_000 6820
_exptl_crystal_size_max 0.28
_exptl_crystal_size_mid 0.17
_exptl_crystal_size_min 0.07
_refine_diff_density_max 0.950
_refine_diff_density_min -0.940
_refine_diff_density_rms 0.164
_refine_ls_extinction_method none
_refine_ls_goodness_of_fit_ref 1.064
_refine_ls_hydrogen_treatment constr
_refine_ls_matrix_type full
_refine_ls_number_parameters 1990
_refine_ls_number_reflns 29014
_refine_ls_number_restraints 1288
_refine_ls_restrained_S_all 1.044
_refine_ls_R_factor_all 0.0848
_refine_ls_R_factor_gt 0.0705
_refine_ls_shift/su_max 0.004
_refine_ls_shift/su_mean 0.000
_refine_ls_structure_factor_coef Fsqd
_refine_ls_weighting_details 'w=1/[\s^2^(Fo^2^)+(0.1123P)^2^+55.1760P] where P=(Fo^2^+2Fc^2^)/3'
_refine_ls_weighting_scheme calc
_refine_ls_wR_factor_gt 0.2089
_refine_ls_wR_factor_ref 0.2208
_reflns_Friedel_coverage 0.000
_reflns_number_gt 22573
_reflns_number_total 29014
_reflns_threshold_expression 'I > 2\s(I)'
_cod_data_source_file lt5068.cif
_cod_data_source_block 50_10_48a
_cod_database_code 1571873
_shelx_shelxl_version_number 2016/6
_chemical_oxdiff_formula '(Zn3 I6 N12 H24 C36) (C15 H16 O3)2 (C6 H12)2'
_chemical_oxdiff_usercomment 'JP-9300-04 '
_shelx_space_group_comment
;
The symmetry employed for this shelxl refinement is uniquely defined
by the following loop, which should always be used as a source of
symmetry information in preference to the above space-group names.
They are only intended as comments.
;
_shelx_estimated_absorpt_t_max 0.340
_shelx_estimated_absorpt_t_min 0.073
_reflns_odcompleteness_completeness 99.59
_reflns_odcompleteness_iscentric 1
_reflns_odcompleteness_theta 68.13
_olex2_refinement_description
;
1. Fixed Uiso
 At 1.2 times of:
  All C(H) groups, All C(H,H) groups
 At 1.5 times of:
  All C(H,H,H) groups, All O(H) groups
2. Restrained distances
 C5B-C13B
 1.51 with sigma of 0.02
 C4B-C7B
 1.5 with sigma of 0.02
 O1B-C13B = O2B-C14B = O3B-C15B
 1.43 with sigma of 0.02
 O2B-C8B = O3B-C12B
 1.37 with sigma of 0.02
 C818-C813 = C818-C817 = C813-C814 = C814-C815 = C815-C816 = C816-C817
 1.54 with sigma of 0.02
 C861-C862 = C861-C866 = C862-C863 = C863-C864 = C864-C865 = C865-C866
 1.54 with sigma of 0.02
 C839-C840 = C839-C838 = C840-C841 = C841-C842 = C842-C837 = C837-C838
 1.54 with sigma of 0.02
 C851-C852 = C851-C850 = C852-C853 = C853-C854 = C854-C849 = C849-C850
 1.54 with sigma of 0.02
 C832-C831 = C832-C833 = C831-C836 = C836-C835 = C835-C834 = C834-C833
 1.54 with sigma of 0.02
 C843-C844 = C843-C848 = C844-C845 = C845-C846 = C846-C847 = C847-C848
 1.54 with sigma of 0.02
 C856-C855 = C856-C857 = C855-C860 = C860-C859 = C859-C858 = C858-C857
 1.54 with sigma of 0.02
 C829-C830 = C829-C828 = C830-C825 = C825-C826 = C826-C827 = C827-C828
 1.54 with sigma of 0.02
 C807-C808 = C807-C812 = C808-C809 = C809-C810 = C810-C811 = C811-C812
 1.54 with sigma of 0.02
 C5B-O1B
 2.4 with sigma of 0.02
 C14B-C8B = C15B-C12B
 2.4 with sigma of 0.04
 C5A-O1A
 2.4 with sigma of 0.02
 C7B-O2B = C7B-O3B
 2.35 with sigma of 0.04
 C4B-C13B = C13B-C6B
 2.5 with sigma of 0.04
 C11B-O3B
 2.4 with sigma of 0.04
 C818-C814 = C818-C816 = C813-C815 = C814-C816 = C815-C817
 2.54 with sigma of 0.04
 C839-C841 = C839-C837 = C840-C842 = C841-C837 = C842-C838
 2.54 with sigma of 0.04
 C861-C863 = C861-C865 = C862-C864 = C863-C865 = C864-C866
 2.54 with sigma of 0.04
 C851-C853 = C851-C849 = C852-C854 = C853-C849 = C854-C850
 2.54 with sigma of 0.04
 C832-C836 = C832-C834 = C831-C835 = C836-C834 = C835-C833
 2.54 with sigma of 0.04
 C856-C860 = C856-C858 = C855-C859 = C860-C858 = C859-C857
 2.54 with sigma of 0.04
 C843-C845 = C843-C847 = C844-C846 = C845-C847 = C846-C848
 2.54 with sigma of 0.04
 C829-C825 = C829-C827 = C830-C826 = C825-C827 = C826-C828
 2.54 with sigma of 0.04
 C807-C809 = C807-C811 = C808-C810 = C809-C811 = C810-C812
 2.54 with sigma of 0.04
 C8A-C7A \\sim C9A-C8A \\sim C10A-C9A \\sim C11A-C10A \\sim C11A-C12A \\sim
C12A-C7A
 with sigma of 0.02
 C7A-C9A \\sim C8A-C10A \\sim C9A-C11A \\sim C10A-C12A \\sim C11A-C7A \\sim
C12A-C8A
 with sigma of 0.04
 C7A-C4A \\sim C5A-C13A
 with sigma of 0.02
 O3A-C15A \\sim O2A-C14A \\sim O1A-C13A
 with sigma of 0.02
 C3B-C7B \\sim C7B-C5B
 with sigma of 0.04
 C12B-C4B \\sim C4B-C8B
 with sigma of 0.04
 C802-C803 \\sim C804-C803 \\sim C804-C805 \\sim C805-C806 \\sim C806-C801
\\sim C802-C801
 with sigma of 0.02
 C861-C865 \\sim C863-C865 \\sim C862-C866 \\sim C862-C864 \\sim C864-C866
\\sim C861-C863
 with sigma of 0.04
 C818-C813 \\sim C813-C814 \\sim C814-C815 \\sim C815-C816 \\sim C816-C817
\\sim C817-C818
 with sigma of 0.02
 C861-C862 \\sim C862-C863 \\sim C863-C864 \\sim C864-C865 \\sim C865-C866
\\sim C866-C861
 with sigma of 0.02
 C818-C816 \\sim C814-C816 \\sim C813-C817 \\sim C813-C815 \\sim C815-C817
\\sim C818-C814
 with sigma of 0.04
 C822-C821 \\sim C822-C823 \\sim C823-C824 \\sim C819-C824 \\sim C820-C819
\\sim C820-C821
 with sigma of 0.02
 C839-C837 \\sim C841-C837 \\sim C840-C838 \\sim C840-C842 \\sim C842-C838
\\sim C839-C841
 with sigma of 0.04
 C839-C840 \\sim C840-C841 \\sim C841-C842 \\sim C842-C837 \\sim C837-C838
\\sim C838-C839
 with sigma of 0.02
 C851-C852 \\sim C852-C853 \\sim C853-C854 \\sim C854-C849 \\sim C849-C850
\\sim C850-C851
 with sigma of 0.02
 C851-C849 \\sim C853-C849 \\sim C852-C850 \\sim C852-C854 \\sim C854-C850
\\sim C851-C853
 with sigma of 0.04
 C856-C855 \\sim C855-C860 \\sim C860-C859 \\sim C859-C858 \\sim C858-C857
\\sim C857-C856
 with sigma of 0.02
 C856-C858 \\sim C860-C858 \\sim C855-C857 \\sim C855-C859 \\sim C859-C857
\\sim C856-C860
 with sigma of 0.04
 C832-C831 \\sim C831-C836 \\sim C836-C835 \\sim C835-C834 \\sim C834-C833
\\sim C833-C832
 with sigma of 0.02
 C832-C834 \\sim C836-C834 \\sim C831-C833 \\sim C831-C835 \\sim C835-C833
\\sim C832-C836
 with sigma of 0.04
 C843-C844 \\sim C844-C845 \\sim C845-C846 \\sim C846-C847 \\sim C847-C848
\\sim C848-C843
 with sigma of 0.02
 C843-C847 \\sim C845-C847 \\sim C844-C848 \\sim C844-C846 \\sim C846-C848
\\sim C843-C845
 with sigma of 0.04
 C829-C830 \\sim C830-C825 \\sim C825-C826 \\sim C826-C827 \\sim C827-C828
\\sim C828-C829
 with sigma of 0.02
 C829-C827 \\sim C825-C827 \\sim C830-C828 \\sim C830-C826 \\sim C826-C828
\\sim C829-C825
 with sigma of 0.04
 C807-C808 \\sim C808-C809 \\sim C809-C810 \\sim C810-C811 \\sim C811-C812
\\sim C812-C807
 with sigma of 0.02
 C807-C811 \\sim C809-C811 \\sim C808-C812 \\sim C808-C810 \\sim C810-C812
\\sim C807-C809
 with sigma of 0.04
3. Restrained planarity
 C6B, C5B, C4B, C13B
 with sigma of 0.1
 O2B, C8B, C7B, C12B, O3B
 with sigma of 0.1
4. Uiso/Uaniso restraints and constraints
C5B \\sim C4B \\sim C3B \\sim C7B \\sim C6B \\sim C13B \\sim C2B \\sim C12B
\\sim C8B \\sim C1B \\sim O1B \\sim C11B \\sim O3B \\sim C9B \\sim O2B \\sim
C10B \\sim C15B \\sim C14B: within 2A with sigma of 0.04 and sigma for terminal
atoms of 0.08 within 2A
C861 \\sim C862 \\sim C863 \\sim C864 \\sim C865 \\sim C866: within 2A with
sigma of 0.04 and sigma for terminal atoms of 0.08 within 2A
C818 \\sim C813 \\sim C814 \\sim C815 \\sim C816 \\sim C817: within 2A with
sigma of 0.04 and sigma for terminal atoms of 0.08 within 2A
C839 \\sim C840 \\sim C841 \\sim C842 \\sim C837 \\sim C838: within 2A with
sigma of 0.04 and sigma for terminal atoms of 0.08 within 2A
C851 \\sim C852 \\sim C853 \\sim C854 \\sim C849 \\sim C850: within 2A with
sigma of 0.04 and sigma for terminal atoms of 0.08 within 2A
C832 \\sim C831 \\sim C836 \\sim C835 \\sim C834 \\sim C833: within 2A with
sigma of 0.04 and sigma for terminal atoms of 0.08 within 2A
C856 \\sim C855 \\sim C860 \\sim C859 \\sim C858 \\sim C857: within 2A with
sigma of 0.04 and sigma for terminal atoms of 0.08 within 2A
C843 \\sim C844 \\sim C845 \\sim C846 \\sim C847 \\sim C848: within 2A with
sigma of 0.04 and sigma for terminal atoms of 0.08 within 2A
C829 \\sim C830 \\sim C825 \\sim C826 \\sim C827 \\sim C828: within 2A with
sigma of 0.04 and sigma for terminal atoms of 0.08 within 2A
C823 \\sim C822 \\sim C824 \\sim C821 \\sim C819 \\sim C820: within 1.7A with
sigma of 0.04 and sigma for terminal atoms of 0.08 within 1.7A
C804 \\sim C805 \\sim C806 \\sim C801 \\sim C803 \\sim C802: within 1.7A with
sigma of 0.04 and sigma for terminal atoms of 0.08 within 1.7A
C807 \\sim C808 \\sim C809 \\sim C810 \\sim C811 \\sim C812: within 2A with
sigma of 0.04 and sigma for terminal atoms of 0.08 within 2A
5. Rigid body (RIGU) restrains
 C5B, C4B, C3B, C7B, C6B, C13B, C2B, C12B, C8B, C1B, O1B, C11B, O3B, C9B, O2B,
 C10B, C15B, C14B
 with sigma for 1-2 distances of 0.004 and sigma for 1-3 distances of 0.004
 C818, C813, C814, C815, C816, C817
 with sigma for 1-2 distances of 0.004 and sigma for 1-3 distances of 0.004
 C839, C840, C841, C842, C837, C838
 with sigma for 1-2 distances of 0.004 and sigma for 1-3 distances of 0.004
 C861, C862, C863, C864, C865, C866
 with sigma for 1-2 distances of 0.004 and sigma for 1-3 distances of 0.004
 C851, C852, C853, C854, C849, C850
 with sigma for 1-2 distances of 0.004 and sigma for 1-3 distances of 0.004
 C843, C844, C845, C846, C847, C848
 with sigma for 1-2 distances of 0.004 and sigma for 1-3 distances of 0.004
 C832, C831, C836, C835, C834, C833
 with sigma for 1-2 distances of 0.004 and sigma for 1-3 distances of 0.004
 C856, C855, C860, C859, C858, C857
 with sigma for 1-2 distances of 0.004 and sigma for 1-3 distances of 0.004
 C829, C830, C825, C826, C827, C828
 with sigma for 1-2 distances of 0.004 and sigma for 1-3 distances of 0.004
 C807, C808, C809, C810, C811, C812
 with sigma for 1-2 distances of 0.004 and sigma for 1-3 distances of 0.004
6. Others
 Sof(I405)=Sof(Zn43)=Sof(I406)=1-FVAR(1)
 Sof(I306)=Sof(I305)=Sof(Zn33)=FVAR(1)
 Sof(I409)=Sof(Zn45)=Sof(I410)=1-FVAR(2)
 Sof(I310)=Sof(I309)=Sof(Zn35)=FVAR(2)
 Sof(I303)=Sof(I304)=1-FVAR(3)
 Sof(I403)=Sof(I404)=FVAR(3)
 Sof(I407)=Sof(I408)=1-FVAR(4)
 Sof(I308)=Sof(I307)=FVAR(4)
 Sof(I411)=1-FVAR(5)
 Sof(I311)=FVAR(5)
 Sof(I412)=1-FVAR(6)
 Sof(I312)=FVAR(6)
 Fixed Sof: I302(0.59086) I301(0.59086) Zn31(0.59086) O3A(0.74448)
 O2A(0.74448) O1A(0.74448) H1A(0.74448) C1A(0.74448) H1AA(0.74448) C2A(0.74448)
 H2A(0.74448) C3A(0.74448) H3A(0.74448) C4A(0.74448) C5A(0.74448) C6A(0.74448)
 H6A(0.74448) C7A(0.74448) C12A(0.74448) C8A(0.74448) C9A(0.74448) H9A(0.74448)
 C10A(0.74448) H10A(0.74448) C11A(0.74448) H11A(0.74448) C15A(0.74448)
 H15A(0.74448) H15B(0.74448) H15C(0.74448) C13A(0.74448) H13A(0.74448)
 H13B(0.74448) C14A(0.74448) H14A(0.74448) H14B(0.74448) H14C(0.74448)
 I402(0.36257) Zn41(0.36257) I401(0.36257) C4B(0.21484) C5B(0.21484)
 C6B(0.21484) H6B(0.21484) C1B(0.21484) H1B(0.21484) C2B(0.21484) H2B(0.21484)
 C3B(0.21484) H3B(0.21484) C7B(0.21484) C12B(0.21484) C11B(0.21484)
 H11B(0.21484) C10B(0.21484) H10B(0.21484) C9B(0.21484) H9B(0.21484)
 C8B(0.21484) O2B(0.21484) O3B(0.21484) C805(0.31325) H80A(0.31325)
 H80B(0.31325) C801(0.31325) H80C(0.31325) H80D(0.31325) C803(0.31325)
 H80E(0.31325) H80F(0.31325) C806(0.31325) H80G(0.31325) H80H(0.31325)
 C823(0.28233) H82A(0.28233) H82B(0.28233) C822(0.28233) H82C(0.28233)
 H82D(0.28233) C821(0.28233) H82E(0.28233) H82F(0.28233) C819(0.28233)
 H81A(0.28233) H81B(0.28233) C820(0.28233) H82G(0.28233) H82H(0.28233)
 C824(0.28233) H82I(0.28233) H82J(0.28233) C804(0.31325) H80I(0.31325)
 H80J(0.31325) C802(0.31325) H80K(0.31325) H80L(0.31325) C15B(0.21484)
 H15D(0.21484) H15E(0.21484) H15F(0.21484) C14B(0.21484) H14D(0.21484)
 H14E(0.21484) H14F(0.21484) O1B(0.21484) H1BA(0.21484) C13B(0.21484)
 H13C(0.21484) H13D(0.21484) C851(0.17616) H85A(0.17616) H85B(0.17616)
 C852(0.17616) H85C(0.17616) H85D(0.17616) C853(0.17616) H85E(0.17616)
 H85F(0.17616) C854(0.17616) H85G(0.17616) H85H(0.17616) C849(0.17616)
 H84A(0.17616) H84B(0.17616) C850(0.17616) H85I(0.17616) H85J(0.17616)
 C839(0.18714) H83A(0.18714) H83B(0.18714) C840(0.18714) H84C(0.18714)
 H84D(0.18714) C841(0.18714) H84E(0.18714) H84F(0.18714) C842(0.18714)
 H84G(0.18714) H84H(0.18714) C837(0.18714) H83C(0.18714) H83D(0.18714)
 C838(0.18714) H83E(0.18714) H83F(0.18714) C832(0.20221) H83G(0.20221)
 H83H(0.20221) C831(0.20221) H83I(0.20221) H83J(0.20221) C836(0.20221)
 H83K(0.20221) H83L(0.20221) C835(0.20221) H83M(0.20221) H83N(0.20221)
 C834(0.20221) H83O(0.20221) H83P(0.20221) C833(0.20221) H83Q(0.20221)
 H83R(0.20221) C856(0.23754) H85K(0.23754) H85L(0.23754) C855(0.23754)
 H85M(0.23754) H85N(0.23754) C860(0.23754) H86A(0.23754) H86B(0.23754)
 C859(0.23754) H85O(0.23754) H85P(0.23754) C858(0.23754) H85Q(0.23754)
 H85R(0.23754) C857(0.23754) H85S(0.23754) H85T(0.23754) C843(0.1672)
 H84I(0.1672) H84J(0.1672) C844(0.1672) H84K(0.1672) H84L(0.1672) C845(0.1672)
 H84M(0.1672) H84N(0.1672) C846(0.1672) H84O(0.1672) H84P(0.1672) C847(0.1672)
 H84Q(0.1672) H84R(0.1672) C848(0.1672) H84S(0.1672) H84T(0.1672) C861(0.2481)
 H86C(0.2481) H86D(0.2481) C862(0.2481) H86E(0.2481) H86F(0.2481) C863(0.2481)
 H86G(0.2481) H86H(0.2481) C864(0.2481) H86I(0.2481) H86J(0.2481) C865(0.2481)
 H86K(0.2481) H86L(0.2481) C866(0.2481) H86M(0.2481) H86N(0.2481) C829(0.13065)
 H82K(0.13065) H82L(0.13065) C830(0.13065) H83S(0.13065) H83T(0.13065)
 C825(0.13065) H82M(0.13065) H82N(0.13065) C826(0.13065) H82O(0.13065)
 H82P(0.13065) C827(0.13065) H82Q(0.13065) H82R(0.13065) C828(0.13065)
 H82S(0.13065) H82T(0.13065) I502(0.04655) I501(0.04655) Zn51(0.04655)
 C818(0.31531) H81C(0.31531) H81D(0.31531) C813(0.31531) H81E(0.31531)
 H81F(0.31531) C814(0.31531) H81G(0.31531) H81H(0.31531) C815(0.31531)
 H81I(0.31531) H81J(0.31531) C816(0.31531) H81K(0.31531) H81L(0.31531)
 C817(0.31531) H81M(0.31531) H81N(0.31531) C807(0.17269) H80M(0.17269)
 H80N(0.17269) C808(0.17269) H80O(0.17269) H80P(0.17269) C809(0.17269)
 H80Q(0.17269) H80R(0.17269) C810(0.17269) H81O(0.17269) H81P(0.17269)
 C811(0.17269) H81Q(0.17269) H81R(0.17269) C812(0.17269) H81S(0.17269)
 H81T(0.17269)
 Fixed Uiso: C856(0.08) C855(0.08) C860(0.08) C859(0.08) C858(0.08) C857(0.08)
 C861(0.08) C862(0.08) C863(0.08) C864(0.08) C865(0.08) C866(0.08) I502(0.08)
 I501(0.08) Zn51(0.08)
7.a Secondary CH2 refined with riding coordinates:
 C13A(H13A,H13B), C805(H80A,H80B), C801(H80C,H80D), C803(H80E,H80F), C806(H80G,
 H80H), C823(H82A,H82B), C822(H82C,H82D), C821(H82E,H82F), C819(H81A,H81B),
 C820(H82G,H82H), C824(H82I,H82J), C804(H80I,H80J), C802(H80K,H80L), C13B(H13C,
 H13D), C851(H85A,H85B), C852(H85C,H85D), C853(H85E,H85F), C854(H85G,H85H),
 C849(H84A,H84B), C850(H85I,H85J), C839(H83A,H83B), C840(H84C,H84D), C841(H84E,
 H84F), C842(H84G,H84H), C837(H83C,H83D), C838(H83E,H83F), C832(H83G,H83H),
 C831(H83I,H83J), C836(H83K,H83L), C835(H83M,H83N), C834(H83O,H83P), C833(H83Q,
 H83R), C856(H85K,H85L), C855(H85M,H85N), C860(H86A,H86B), C859(H85O,H85P),
 C858(H85Q,H85R), C857(H85S,H85T), C843(H84I,H84J), C844(H84K,H84L), C845(H84M,
 H84N), C846(H84O,H84P), C847(H84Q,H84R), C848(H84S,H84T), C861(H86C,H86D),
 C862(H86E,H86F), C863(H86G,H86H), C864(H86I,H86J), C865(H86K,H86L), C866(H86M,
 H86N), C829(H82K,H82L), C830(H83S,H83T), C825(H82M,H82N), C826(H82O,H82P),
 C827(H82Q,H82R), C828(H82S,H82T), C818(H81C,H81D), C813(H81E,H81F), C814(H81G,
 H81H), C815(H81I,H81J), C816(H81K,H81L), C817(H81M,H81N), C807(H80M,H80N),
 C808(H80O,H80P), C809(H80Q,H80R), C810(H81O,H81P), C811(H81Q,H81R), C812(H81S,
 H81T)
7.b Aromatic/amide H refined with riding coordinates:
 C333(H333), C322(H322), C317(H317), C332(H332), C328(H328), C369(H369),
 C318(H318), C351(H351), C350(H350), C320(H320), C348(H348), C335(H335),
 C336(H336), C349(H349), C329(H329), C323(H323), C331(H331), C315(H315),
 C353(H353), C319(H319), C364(H364), C358(H358), C340(H340), C365(H365),
 C313(H313), C355(H355), C368(H368), C354(H354), C356(H356), C367(H367),
 C330(H330), C359(H359), C366(H366), C304(H304), C312(H312), C314(H314),
 C341(H341), C371(H371), C305(H305), C1A(H1AA), C2A(H2A), C3A(H3A), C6A(H6A),
 C337(H337), C338(H338), C347(H347), C346(H346), C372(H372), C302(H302),
 C301(H301), C9A(H9A), C10A(H10A), C11A(H11A), C310(H310), C311(H311), C6B(H6B),
  C1B(H1B), C2B(H2B), C3B(H3B), C11B(H11B), C10B(H10B), C9B(H9B)
7.c Fitted hexagon refined as free rotating group:
 C1A(C2A,C3A,C4A,C5A,C6A), C4B(C5B,C6B,C1B,C2B,C3B), C7B(C12B,C11B,C10B,C9B,C8B)
7.d Tetrahedral OH refined with riding coordinates:
 O1B(H1BA)
7.e Idealised Me refined with everything fixed:
 C15B(H15D,H15E,H15F), C14B(H14D,H14E,H14F)
7.f Idealised Me refined as rotating group:
 C15A(H15A,H15B,H15C), C14A(H14A,H14B,H14C)
7.g Idealised tetrahedral OH refined as rotating group:
 O1A(H1A)
;
_olex2_date_sample_data_collection 2022-03-07
_olex2_date_sample_submission 2022-03-07
_olex2_submission_original_sample_id 50_10_48a
_olex2_submission_special_instructions 'No special instructions were received'
_oxdiff_exptl_absorpt_empirical_details
;
Empirical correction (ABSPACK) includes:
- Absorption correction using spherical harmonics
- Frame scaling
- Detector area scaling
- B-factor correction
;
_oxdiff_exptl_absorpt_empirical_full_max 3.553
_oxdiff_exptl_absorpt_empirical_full_min 0.502

loop_
_space_group_symop_operation_xyz
'x, y, z'
'-x+1/2, y, -z+1/2'
'-x, -y, -z'
'x-1/2, -y, z-1/2'

loop_
_atom_site_label
_atom_site_type_symbol
_atom_site_fract_x
_atom_site_fract_y
_atom_site_fract_z
_atom_site_U_iso_or_equiv
_atom_site_adp_type
_atom_site_occupancy
_atom_site_site_symmetry_order
_atom_site_calc_flag
_atom_site_refinement_flags_posn
_atom_site_refinement_flags_adp
_atom_site_refinement_flags_occupancy
_atom_site_disorder_assembly
_atom_site_disorder_group
I306 I 0.38281(15) 1.3868(4) 0.2411(4) 0.0921(16) Uani 0.54(2) 1 d . . P A 1
I311 I 0.0884(2) 0.9939(5) 0.3502(2) 0.0811(14) Uani 0.58(5) 1 d . . P B 1
I302 I 0.70447(7) 0.98172(17) 0.01008(7) 0.0678(4) Uani 0.5909 1 d . . P C 10
I305 I 0.4342(3) 1.4785(6) 0.1348(3) 0.139(2) Uani 0.54(2) 1 d . . P A 1
I403 I 0.60534(10) 0.5042(3) 0.36524(10) 0.0818(16) Uani 0.47(2) 1 d . . P D 1
I308 I 0.17200(15) 0.5408(3) -0.00605(12) 0.170(2) Uani 0.623(11) 1 d . . P E 1
I307 I 0.27652(6) 0.53676(12) 0.10034(8) 0.0859(8) Uani 0.623(11) 1 d . . P E 1
I301 I 0.80167(11) 0.9042(2) 0.11742(11) 0.0860(7) Uani 0.5909 1 d . . P C 10
I310 I -0.14111(10) 0.10394(17) 0.22726(10) 0.0972(7) Uani 0.757(10) 1 d . . P F 1
I312 I -0.01416(14) 0.8345(5) 0.3941(2) 0.1000(14) Uani 0.69(5) 1 d . . P B 1
I404 I 0.49832(12) 0.6735(4) 0.40027(17) 0.0961(14) Uani 0.47(2) 1 d . . P D 1
I309 I -0.06810(7) 0.00507(13) 0.13493(13) 0.1030(11) Uani 0.757(10) 1 d . . P F 1
Zn33 Zn 0.4083(5) 1.3557(10) 0.1778(7) 0.069(3) Uani 0.54(2) 1 d . . P A 1
Zn32 Zn 0.57143(4) 0.65227(8) 0.37933(3) 0.0770(4) Uani 1 1 d . . . . .
Zn36 Zn 0.05266(4) 0.84662(8) 0.36843(4) 0.0771(4) Uani 1 1 d . . . . .
Zn34 Zn 0.20495(5) 0.59627(7) 0.06112(4) 0.0822(4) Uani 1 1 d . . . . .
Zn35 Zn -0.10503(15) 0.1232(4) 0.16870(15) 0.0713(11) Uani 0.757(10) 1 d . . P F 1
Zn31 Zn 0.7282(2) 0.8863(6) 0.0712(2) 0.0608(9) Uani 0.5909 1 d . . P C 10
N309 N 0.22993(19) 1.1894(3) 0.03899(17) 0.0484(13) Uani 1 1 d . . . . .
N308 N 0.24924(19) 1.0586(3) 0.07687(17) 0.0494(13) Uani 1 1 d . . . . .
N304 N 0.5380(2) 0.9761(4) 0.22943(18) 0.0559(14) Uani 1 1 d . . . . .
N310 N 0.1900(2) 1.0565(4) 0.02182(18) 0.0539(14) Uani 1 1 d . . . . .
N316 N 0.01725(19) 0.5164(4) 0.22084(19) 0.0562(15) Uani 1 1 d . . . . .
N306 N 0.4578(2) 1.2576(4) 0.1870(2) 0.0624(17) Uani 1 1 d . . . . .
N320 N 0.2232(2) 0.7025(4) 0.5206(2) 0.0653(18) Uani 1 1 d . . . . .
N314 N 0.0730(2) 0.5989(4) 0.20113(19) 0.0590(15) Uani 1 1 d . . . . .
N322 N 0.2446(2) 0.5764(4) 0.5615(2) 0.0639(17) Uani 1 1 d . . . . .
N307 N 0.3611(2) 1.2840(4) 0.1388(2) 0.0646(18) Uani 1 1 d . . . . .
N305 N 0.5678(2) 0.7343(5) 0.3305(2) 0.0645(17) Uani 1 1 d . . . . .
N315 N 0.0481(2) 0.4661(4) 0.1670(2) 0.0645(17) Uani 1 1 d . . . . .
N312 N 0.2092(3) 0.7349(4) 0.0592(2) 0.0691(18) Uani 1 1 d . . . . .
N321 N 0.1876(2) 0.5642(4) 0.5046(2) 0.0672(18) Uani 1 1 d . . . . .
N302 N 0.5680(2) 1.0242(4) 0.1756(2) 0.0615(16) Uani 1 1 d . . . . .
N313 N 0.1605(3) 0.5787(4) 0.0964(2) 0.0734(19) Uani 1 1 d . . . . .
N318 N 0.0447(2) 0.7676(5) 0.3187(2) 0.0672(18) Uani 1 1 d . . . . .
N311 N 0.1145(2) 1.2801(4) -0.0774(2) 0.070(2) Uani 1 1 d . . . . .
N317 N -0.0591(2) 0.2263(5) 0.1799(3) 0.078(2) Uani 1 1 d . . . . .
N323 N 0.2187(3) 0.2491(5) 0.5561(3) 0.0728(19) Uani 1 1 d . . . . .
N303 N 0.5947(3) 0.8936(5) 0.2108(2) 0.0679(18) Uani 1 1 d . . . . .
N319 N 0.1018(3) 0.7822(5) 0.4077(2) 0.077(2) Uani 1 1 d . . . . .
C325 C 0.1978(2) 1.1432(4) 0.0173(2) 0.0489(15) Uani 1 1 d . . . . .
N324 N 0.3497(2) 0.8077(4) 0.6248(2) 0.076(2) Uani 1 1 d . . . . .
C352 C 0.0440(3) 0.6500(5) 0.2566(2) 0.0600(19) Uani 1 1 d . . . . .
C324 C 0.2545(2) 1.1443(4) 0.0685(2) 0.0480(15) Uani 1 1 d . . . . .
C307 C 0.5663(3) 0.9075(5) 0.2335(2) 0.0616(19) Uani 1 1 d . . . . .
C308 C 0.5419(2) 1.0327(5) 0.2002(2) 0.0552(17) Uani 1 1 d . . . . .
C316 C 0.5138(2) 1.1138(5) 0.1964(2) 0.0545(17) Uani 1 1 d . . . . .
C343 C 0.0209(3) 0.4583(5) 0.1919(2) 0.060(2) Uani 1 1 d . . . . .
C334 C 0.2140(2) 0.9191(4) 0.0551(2) 0.0526(16) Uani 1 1 d . . . . .
C321 C 0.2912(2) 1.1929(4) 0.0938(2) 0.0525(17) Uani 1 1 d . . . . .
C326 C 0.2181(2) 1.0172(4) 0.0513(2) 0.0510(16) Uani 1 1 d . . . . .
C327 C 0.1685(2) 1.1910(5) -0.0152(2) 0.0541(17) Uani 1 1 d . . . . .
C309 C 0.5667(3) 0.8468(5) 0.2664(2) 0.0604(19) Uani 1 1 d . . . . .
O3A O 0.2554(3) 0.9710(6) 0.1854(3) 0.086(3) Uani 0.7445 1 d D . P . .
O2A O 0.3918(3) 0.9260(6) 0.2668(3) 0.079(2) Uani 0.7445 1 d D . P . .
C333 C 0.2360(3) 0.8724(5) 0.0876(3) 0.0609(19) Uani 1 1 d . . . . .
H333 H 0.253494 0.903139 0.109374 0.073 Uiso 1 1 calc R U . . .
C345 C -0.0060(3) 0.3763(5) 0.1889(3) 0.063(2) Uani 1 1 d . . . . .
N301 N 0.6788(3) 0.9051(5) 0.1037(3) 0.087(2) Uani 1 1 d . . . . .
C322 C 0.3181(3) 1.1518(5) 0.1250(3) 0.065(2) Uani 1 1 d . . . . .
H322 H 0.313277 1.091628 0.131445 0.078 Uiso 1 1 calc R U . . .
C339 C 0.1034(3) 0.5519(5) 0.1461(3) 0.065(2) Uani 1 1 d . . . . .
C317 C 0.4909(3) 1.1356(5) 0.2254(3) 0.063(2) Uani 1 1 d . . . . .
H317 H 0.494453 1.100896 0.248979 0.075 Uiso 1 1 calc R U . . .
C332 C 0.2325(3) 0.7806(5) 0.0884(2) 0.063(2) Uani 1 1 d . . . . .
H332 H 0.247751 0.749366 0.111033 0.075 Uiso 1 1 calc R U . . .
C362 C 0.2479(3) 0.6618(5) 0.5517(3) 0.062(2) Uani 1 1 d . . . . .
C303 C 0.6233(3) 0.9370(6) 0.1541(3) 0.072(2) Uani 1 1 d . . . . .
C360 C 0.1930(3) 0.6503(5) 0.4995(3) 0.066(2) Uani 1 1 d . . . . .
C344 C 0.0449(3) 0.5853(5) 0.2238(2) 0.0584(19) Uani 1 1 d . . . . .
C328 C 0.1776(3) 1.2768(5) -0.0254(2) 0.062(2) Uani 1 1 d . . . . .
H328 H 0.202539 1.306788 -0.011003 0.075 Uiso 1 1 calc R U . . .
C306 C 0.5932(3) 0.9519(5) 0.1816(3) 0.066(2) Uani 1 1 d . . . . .
C369 C 0.2896(3) 0.8024(6) 0.5703(3) 0.072(2) Uani 1 1 d . . . . .
H369 H 0.271497 0.832641 0.548800 0.087 Uiso 1 1 calc R U . . .
C318 C 0.4631(2) 1.2067(5) 0.2202(2) 0.0592(18) Uani 1 1 d . . . . .
H318 H 0.447392 1.220632 0.240068 0.071 Uiso 1 1 calc R U . . .
C351 C 0.0684(3) 0.7259(6) 0.2597(3) 0.069(2) Uani 1 1 d . . . . .
H351 H 0.085546 0.739442 0.240849 0.083 Uiso 1 1 calc R U . . .
C363 C 0.2151(3) 0.4318(5) 0.5427(3) 0.0621(19) Uani 1 1 d . . . . .
C370 C 0.2833(3) 0.7142(5) 0.5773(3) 0.064(2) Uani 1 1 d . . . . .
C357 C 0.1616(3) 0.6963(5) 0.4664(3) 0.073(2) Uani 1 1 d . . . . .
C350 C 0.0674(3) 0.7826(6) 0.2915(3) 0.076(3) Uani 1 1 d . . . . .
H350 H 0.084250 0.835630 0.293596 0.092 Uiso 1 1 calc R U . . .
C320 C 0.2997(3) 1.2805(5) 0.0856(3) 0.072(3) Uani 1 1 d . . . . .
H320 H 0.281419 1.310761 0.064167 0.087 Uiso 1 1 calc R U . . .
C348 C -0.0585(3) 0.2825(6) 0.2092(3) 0.075(3) Uani 1 1 d . . . . .
H348 H -0.076726 0.270736 0.227373 0.090 Uiso 1 1 calc R U . . .
C335 C 0.1887(3) 0.8702(5) 0.0258(3) 0.072(2) Uani 1 1 d . . . . .
H335 H 0.171753 0.899578 0.003319 0.087 Uiso 1 1 calc R U . . .
C336 C 0.1873(4) 0.7792(5) 0.0283(3) 0.079(3) Uani 1 1 d . . . . .
H336 H 0.170006 0.746750 0.007104 0.094 Uiso 1 1 calc R U . . .
C349 C -0.0324(3) 0.3583(6) 0.2151(3) 0.073(3) Uani 1 1 d . . . . .
H349 H -0.032920 0.397081 0.236814 0.088 Uiso 1 1 calc R U . . .
C329 C 0.1503(3) 1.3189(5) -0.0568(2) 0.068(2) Uani 1 1 d . . . . .
H329 H 0.157316 1.377439 -0.063860 0.081 Uiso 1 1 calc R U . . .
C342 C 0.0726(3) 0.5387(5) 0.1733(2) 0.062(2) Uani 1 1 d . . . . .
C323 C 0.3526(3) 1.1992(5) 0.1470(3) 0.075(3) Uani 1 1 d . . . . .
H323 H 0.370928 1.170558 0.168896 0.090 Uiso 1 1 calc R U . . .
C331 C 0.1313(3) 1.1505(5) -0.0370(3) 0.079(3) Uani 1 1 d . . . . .
H331 H 0.123825 1.091401 -0.031165 0.095 Uiso 1 1 calc R U . . .
C361 C 0.2153(3) 0.5298(5) 0.5359(3) 0.063(2) Uani 1 1 d . . . . .
C315 C 0.5095(3) 1.1678(6) 0.1643(3) 0.078(3) Uani 1 1 d . . . . .
H315 H 0.525822 1.156576 0.144488 0.094 Uiso 1 1 calc R U . . .
C353 C 0.0175(4) 0.6371(6) 0.2828(3) 0.079(3) Uani 1 1 d . . . . .
H353 H -0.001971 0.588051 0.279674 0.095 Uiso 1 1 calc R U . . .
O1A O 0.2903(3) 0.7585(7) 0.3065(3) 0.091(3) Uani 0.7445 1 d D . P . .
H1A H 0.300932 0.761587 0.330913 0.137 Uiso 0.7445 1 calc R U P . .
C319 C 0.3345(3) 1.3235(5) 0.1084(3) 0.078(3) Uani 1 1 d . . . . .
H319 H 0.339974 1.383681 0.102377 0.093 Uiso 1 1 calc R U . . .
C364 C 0.1913(3) 0.3739(6) 0.5164(3) 0.078(3) Uani 1 1 d . . . . .
H364 H 0.172625 0.395231 0.492875 0.093 Uiso 1 1 calc R U . . .
C358 C 0.1659(3) 0.7855(6) 0.4589(3) 0.079(3) Uani 1 1 d . . . . .
H358 H 0.189236 0.819040 0.473963 0.095 Uiso 1 1 calc R U . . .
C340 C 0.1385(4) 0.6069(7) 0.1570(4) 0.089(3) Uani 1 1 d . . . . .
H340 H 0.143833 0.637137 0.181828 0.107 Uiso 1 1 calc R U . . .
C365 C 0.1946(3) 0.2823(6) 0.5244(3) 0.081(3) Uani 1 1 d . . . . .
H365 H 0.178310 0.242528 0.505593 0.097 Uiso 1 1 calc R U . . .
C313 C 0.5331(3) 0.8395(7) 0.2842(4) 0.090(3) Uani 1 1 d . . . . .
H313 H 0.507643 0.873602 0.274700 0.108 Uiso 1 1 calc R U . . .
C355 C 0.0984(3) 0.6944(6) 0.4149(3) 0.091(3) Uani 1 1 d . . . . .
H355 H 0.074750 0.662447 0.399446 0.109 Uiso 1 1 calc R U . . .
C368 C 0.3236(3) 0.8472(5) 0.5959(3) 0.073(2) Uani 1 1 d . . . . .
H368 H 0.327505 0.909031 0.591765 0.088 Uiso 1 1 calc R U . . .
C354 C 0.0193(4) 0.6965(6) 0.3143(3) 0.081(3) Uani 1 1 d . . . . .
H354 H 0.001702 0.685595 0.333069 0.097 Uiso 1 1 calc R U . . .
C356 C 0.1277(3) 0.6480(6) 0.4437(3) 0.088(3) Uani 1 1 d . . . . .
H356 H 0.124633 0.585812 0.447653 0.106 Uiso 1 1 calc R U . . .
C367 C 0.2410(4) 0.3965(6) 0.5765(3) 0.082(3) Uani 1 1 d . . . . .
H367 H 0.258095 0.434479 0.595731 0.099 Uiso 1 1 calc R U . . .
C330 C 0.1052(3) 1.1984(6) -0.0676(3) 0.086(3) Uani 1 1 d . . . . .
H330 H 0.079511 1.171103 -0.082033 0.103 Uiso 1 1 calc R U . . .
C359 C 0.1360(3) 0.8252(6) 0.4296(3) 0.082(3) Uani 1 1 d . . . . .
H359 H 0.139661 0.886582 0.424309 0.099 Uiso 1 1 calc R U . . .
C366 C 0.2419(4) 0.3050(6) 0.5821(3) 0.085(3) Uani 1 1 d . . . . .
H366 H 0.259842 0.281296 0.605452 0.102 Uiso 1 1 calc R U . . .
C304 C 0.6184(4) 0.9791(7) 0.1184(3) 0.091(3) Uani 1 1 d . . . . .
H304 H 0.595395 1.020456 0.110518 0.110 Uiso 1 1 calc R U . . .
C312 C 0.5349(3) 0.7816(7) 0.3170(3) 0.087(3) Uani 1 1 d . . . . .
H312 H 0.510572 0.778273 0.329259 0.105 Uiso 1 1 calc R U . . .
C314 C 0.4810(4) 1.2402(7) 0.1604(3) 0.086(3) Uani 1 1 d . . . . .
H314 H 0.478344 1.277856 0.137785 0.104 Uiso 1 1 calc R U . . .
C341 C 0.1662(4) 0.6170(7) 0.1306(4) 0.094(3) Uani 1 1 d . . . . .
H341 H 0.190789 0.654636 0.138218 0.113 Uiso 1 1 calc R U . . .
C371 C 0.3097(4) 0.6724(6) 0.6086(4) 0.109(5) Uani 1 1 d . . . . .
H371 H 0.305308 0.611983 0.615036 0.131 Uiso 1 1 calc R U . . .
C305 C 0.6462(4) 0.9625(8) 0.0941(4) 0.101(4) Uani 1 1 d . . . . .
H305 H 0.642209 0.992785 0.069400 0.122 Uiso 1 1 calc R U . . .
C1A C 0.3176(2) 0.6738(3) 0.1976(3) 0.086(4) Uani 0.7445 1 d G . P . .
H1AA H 0.316628 0.612206 0.191124 0.103 Uiso 0.7445 1 calc R U P . .
C2A C 0.3234(2) 0.7368(5) 0.1695(2) 0.080(4) Uani 0.7445 1 d G . P . .
H2A H 0.326373 0.718136 0.143862 0.096 Uiso 0.7445 1 calc R U P . .
C3A C 0.3248(2) 0.8270(4) 0.1790(2) 0.070(3) Uani 0.7445 1 d G . P . .
H3A H 0.328711 0.869963 0.159800 0.084 Uiso 0.7445 1 calc R U P . .
C4A C 0.3204(3) 0.8542(3) 0.2165(2) 0.064(3) Uani 0.7445 1 d DG . P . .
C5A C 0.3146(3) 0.7913(5) 0.2446(2) 0.079(4) Uani 0.7445 1 d DG . P . .
C6A C 0.3132(3) 0.7011(4) 0.2351(3) 0.098(5) Uani 0.7445 1 d G . P . .
H6A H 0.309219 0.658105 0.254324 0.117 Uiso 0.7445 1 calc R U P . .
C337 C 0.1260(4) 0.5265(8) 0.0853(4) 0.092(3) Uani 1 1 d . . . . .
H337 H 0.121221 0.498476 0.060054 0.111 Uiso 1 1 calc R U . . .
C7A C 0.3236(3) 0.9525(6) 0.2261(3) 0.066(3) Uani 0.7445 1 d D . P . .
C338 C 0.0967(4) 0.5120(8) 0.1098(3) 0.093(3) Uani 1 1 d . . . . .
H338 H 0.072229 0.474560 0.101215 0.111 Uiso 1 1 calc R U . . .
C347 C -0.0329(4) 0.2436(8) 0.1550(4) 0.107(4) Uani 1 1 d . . . . .
H347 H -0.033299 0.204085 0.133393 0.129 Uiso 1 1 calc R U . . .
C346 C -0.0051(4) 0.3158(7) 0.1590(4) 0.097(3) Uani 1 1 d . . . . .
H346 H 0.014254 0.323495 0.141532 0.117 Uiso 1 1 calc R U . . .
C372 C 0.3430(4) 0.7229(6) 0.6305(4) 0.118(5) Uani 1 1 d . . . . .
H372 H 0.362646 0.693717 0.651275 0.141 Uiso 1 1 calc R U . . .
C12A C 0.2902(5) 1.0106(6) 0.2093(4) 0.082(4) Uani 0.7445 1 d D . P . .
C302 C 0.6570(5) 0.8752(9) 0.1640(4) 0.110(4) Uani 1 1 d . . . . .
H302 H 0.661530 0.843155 0.188295 0.132 Uiso 1 1 calc R U . . .
C8A C 0.3606(4) 0.9866(7) 0.2510(4) 0.078(4) Uani 0.7445 1 d D . P . .
C301 C 0.6838(5) 0.8620(9) 0.1371(4) 0.113(5) Uani 1 1 d . . . . .
H301 H 0.706704 0.819790 0.143421 0.135 Uiso 1 1 calc R U . . .
C9A C 0.3640(5) 1.0781(7) 0.2587(4) 0.102(6) Uani 0.7445 1 d D . P . .
H9A H 0.389338 1.101798 0.275431 0.123 Uiso 0.7445 1 calc R U P . .
C10A C 0.3305(5) 1.1332(8) 0.2421(4) 0.104(6) Uani 0.7445 1 d D . P . .
H10A H 0.332955 1.195261 0.247701 0.125 Uiso 0.7445 1 calc R U P . .
C11A C 0.2936(5) 1.1019(7) 0.2175(4) 0.092(5) Uani 0.7445 1 d D . P . .
H11A H 0.270837 1.141404 0.206196 0.110 Uiso 0.7445 1 calc R U P . .
C15A C 0.2177(6) 1.0255(12) 0.1704(5) 0.110(6) Uani 0.7445 1 d D . P . .
H15A H 0.224584 1.068709 0.151308 0.166 Uiso 0.7445 1 calc R U P . .
H15B H 0.209326 1.057264 0.192536 0.166 Uiso 0.7445 1 calc R U P . .
H15C H 0.193673 0.987441 0.157301 0.166 Uiso 0.7445 1 calc R U P . .
C13A C 0.3110(6) 0.8211(9) 0.2860(4) 0.103(5) Uani 0.7445 1 d D . P . .
H13A H 0.340501 0.832709 0.301776 0.123 Uiso 0.7445 1 calc R U P . .
H13B H 0.294643 0.877850 0.283796 0.123 Uiso 0.7445 1 calc R U P . .
C310 C 0.6023(5) 0.7951(12) 0.2816(5) 0.144(7) Uani 1 1 d . . . . .
H310 H 0.626759 0.794810 0.269423 0.173 Uiso 1 1 calc R U . . .
C311 C 0.6019(5) 0.7433(11) 0.3148(5) 0.146(7) Uani 1 1 d . . . . .
H311 H 0.627789 0.712868 0.326856 0.175 Uiso 1 1 calc R U . . .
C14A C 0.4302(5) 0.9582(12) 0.2921(7) 0.132(8) Uani 0.7445 1 d D . P . .
H14A H 0.445575 0.998005 0.277143 0.197 Uiso 0.7445 1 calc R U P . .
H14B H 0.449059 0.907860 0.302480 0.197 Uiso 0.7445 1 calc R U P . .
H14C H 0.422607 0.991074 0.314324 0.197 Uiso 0.7445 1 calc R U P . .
I405 I 0.43944(12) 1.4619(3) 0.12760(18) 0.0859(13) Uani 0.46(2) 1 d . . P A 2
Zn43 Zn 0.4127(6) 1.3553(13) 0.1712(8) 0.068(4) Uani 0.46(2) 1 d . . P A 2
I406 I 0.3811(2) 1.3932(5) 0.2312(4) 0.0947(18) Uani 0.46(2) 1 d . . P A 2
I409 I -0.06268(16) 0.0255(4) 0.1116(4) 0.105(2) Uani 0.243(10) 1 d . . P F 2
Zn45 Zn -0.0983(6) 0.1295(11) 0.1558(5) 0.074(3) Uani 0.243(10) 1 d . . P F 2
I410 I -0.1271(3) 0.0875(6) 0.2166(3) 0.091(2) Uani 0.243(10) 1 d . . P F 2
I402 I 0.68775(17) 0.9700(3) -0.00212(15) 0.1166(17) Uani 0.3626 1 d . . P C 11
Zn41 Zn 0.7159(4) 0.8876(10) 0.0623(4) 0.096(4) Uani 0.3626 1 d . . P C 11
I401 I 0.7932(2) 0.9143(4) 0.1047(2) 0.134(2) Uani 0.3626 1 d . . P C 11
I303 I 0.6083(2) 0.5143(4) 0.36245(18) 0.190(4) Uani 0.53(2) 1 d . . P D 2
I304 I 0.5013(2) 0.6529(8) 0.40064(17) 0.166(3) Uani 0.53(2) 1 d . . P D 2
I407 I 0.2803(2) 0.5467(4) 0.0942(3) 0.218(5) Uani 0.377(11) 1 d . . P E 2
I408 I 0.17178(11) 0.5339(3) -0.00785(10) 0.0744(12) Uani 0.377(11) 1 d . . P E 2
C4B C 0.7342(12) 0.7598(15) 0.2624(10) 0.105(8) Uani 0.2148 1 d DG U P G -1
C5B C 0.7593(11) 0.7682(17) 0.2339(9) 0.102(8) Uani 0.2148 1 d DG U P G -1
C6B C 0.7741(12) 0.852(2) 0.2252(10) 0.108(10) Uani 0.2148 1 d DG U P G -1
H6B H 0.791258 0.857427 0.205683 0.130 Uiso 0.2148 1 calc R U P G -1
C1B C 0.7638(15) 0.9267(16) 0.2450(11) 0.114(12) Uani 0.2148 1 d G U P G -1
H1B H 0.773930 0.983728 0.239123 0.137 Uiso 0.2148 1 calc R U P G -1
C2B C 0.7387(15) 0.9183(16) 0.2736(10) 0.104(11) Uani 0.2148 1 d G U P G -1
H2B H 0.731670 0.969535 0.287159 0.125 Uiso 0.2148 1 calc R U P G -1
C3B C 0.7239(13) 0.8348(19) 0.2823(9) 0.115(11) Uani 0.2148 1 d DG U P G -1
H3B H 0.706737 0.829041 0.301756 0.138 Uiso 0.2148 1 calc R U P G -1
C7B C 0.7231(9) 0.6694(16) 0.2753(8) 0.117(10) Uani 0.2148 1 d DG U P G -1
C12B C 0.6843(9) 0.6304(19) 0.2564(8) 0.116(11) Uani 0.2148 1 d DG U P G -1
C11B C 0.6738(10) 0.545(2) 0.2670(10) 0.123(12) Uani 0.2148 1 d DG U P G -1
H11B H 0.647192 0.518357 0.254049 0.147 Uiso 0.2148 1 calc R U P G -1
C10B C 0.7021(13) 0.4987(18) 0.2965(11) 0.130(13) Uani 0.2148 1 d G U P G -1
H10B H 0.694943 0.440397 0.303694 0.156 Uiso 0.2148 1 calc R U P G -1
C9B C 0.7410(11) 0.538(2) 0.3153(9) 0.115(11) Uani 0.2148 1 d G U P G -1
H9B H 0.760370 0.506128 0.335504 0.138 Uiso 0.2148 1 calc R U P G -1
C8B C 0.7515(8) 0.6231(19) 0.3048(7) 0.099(9) Uani 0.2148 1 d DG U P G -1
I411 I 0.0784(11) 0.9924(7) 0.3566(8) 0.111(4) Uani 0.42(5) 1 d . . P B 2
O2B O 0.7884(10) 0.664(2) 0.3240(8) 0.112(10) Uani 0.2148 1 d D U P G -1
O3B O 0.6609(11) 0.680(2) 0.2257(10) 0.125(11) Uani 0.2148 1 d D U P G -1
C805 C 0.5845(15) 0.800(4) -0.0474(14) 0.138(13) Uani 0.3133 1 d D U P H 1
H80A H 0.615314 0.818451 -0.043673 0.166 Uiso 0.3133 1 calc R U P H 1
H80B H 0.578444 0.752044 -0.067468 0.166 Uiso 0.3133 1 calc R U P H 1
C801 C 0.5592(19) 0.938(4) -0.0310(11) 0.147(14) Uani 0.3133 1 d D U P H 1
H80C H 0.534336 0.978562 -0.040049 0.176 Uiso 0.3133 1 calc R U P H 1
H80D H 0.586249 0.972167 -0.029866 0.176 Uiso 0.3133 1 calc R U P H 1
C803 C 0.5848(15) 0.835(3) 0.0174(14) 0.125(12) Uani 0.3133 1 d D U P H 1
H80E H 0.615682 0.853229 0.021064 0.150 Uiso 0.3133 1 calc R U P H 1
H80F H 0.579845 0.809908 0.042568 0.150 Uiso 0.3133 1 calc R U P H 1
C806 C 0.5573(19) 0.870(3) -0.0574(14) 0.148(14) Uani 0.3133 1 d D U P H 1
H80G H 0.527298 0.846785 -0.063089 0.178 Uiso 0.3133 1 calc R U P H 1
H80H H 0.562729 0.895570 -0.082428 0.178 Uiso 0.3133 1 calc R U P H 1
I412 I -0.0184(7) 0.814(2) 0.4020(8) 0.131(4) Uani 0.31(5) 1 d . . P B 2
C823 C 0.491(2) 0.748(4) 0.5460(15) 0.19(2) Uani 0.2823 1 d D U P I 1
H82A H 0.480045 0.809837 0.541051 0.234 Uiso 0.2823 1 calc R U P I 1
H82B H 0.510235 0.746458 0.572947 0.234 Uiso 0.2823 1 calc R U P I 1
C822 C 0.455(3) 0.685(3) 0.5435(16) 0.21(2) Uani 0.2823 1 d D U P I 1
H82C H 0.434513 0.694852 0.517971 0.253 Uiso 0.2823 1 calc R U P I 1
H82D H 0.439970 0.698447 0.565149 0.253 Uiso 0.2823 1 calc R U P I 1
C821 C 0.469(2) 0.591(3) 0.5462(15) 0.19(2) Uani 0.2823 1 d D U P I 1
H82E H 0.484857 0.576878 0.573277 0.234 Uiso 0.2823 1 calc R U P I 1
H82F H 0.442823 0.551735 0.539758 0.234 Uiso 0.2823 1 calc R U P I 1
C819 C 0.535(2) 0.634(3) 0.5175(17) 0.20(2) Uani 0.2823 1 d D U P I 1
H81A H 0.557465 0.624027 0.541905 0.240 Uiso 0.2823 1 calc R U P I 1
H81B H 0.547652 0.621828 0.493934 0.240 Uiso 0.2823 1 calc R U P I 1
C820 C 0.496(2) 0.579(4) 0.5171(18) 0.20(2) Uani 0.2823 1 d D U P I 1
H82G H 0.477288 0.585896 0.490486 0.240 Uiso 0.2823 1 calc R U P I 1
H82H H 0.506005 0.516050 0.519230 0.240 Uiso 0.2823 1 calc R U P I 1
C824 C 0.517(3) 0.724(3) 0.5162(15) 0.19(2) Uani 0.2823 1 d D U P I 1
H82I H 0.497597 0.732291 0.489697 0.229 Uiso 0.2823 1 calc R U P I 1
H82J H 0.540785 0.766866 0.518428 0.229 Uiso 0.2823 1 calc R U P I 1
C804 C 0.5742(18) 0.776(4) -0.0127(14) 0.157(15) Uani 0.3133 1 d D U P H 1
H80I H 0.588817 0.718608 -0.004110 0.189 Uiso 0.3133 1 calc R U P H 1
H80J H 0.542489 0.765098 -0.017585 0.189 Uiso 0.3133 1 calc R U P H 1
C802 C 0.5580(17) 0.906(4) 0.0057(13) 0.141(13) Uani 0.3133 1 d D U P H 1
H80K H 0.527899 0.888506 0.006142 0.169 Uiso 0.3133 1 calc R U P H 1
H80L H 0.566182 0.955173 0.025189 0.169 Uiso 0.3133 1 calc R U P H 1
C15B C 0.624(2) 0.637(5) 0.2015(19) 0.143(18) Uani 0.2148 1 d D U P G -1
H15D H 0.626147 0.638441 0.173669 0.214 Uiso 0.2148 1 calc . U P J -1
H15E H 0.597237 0.669379 0.204319 0.214 Uiso 0.2148 1 calc . U P K -1
H15F H 0.621892 0.575505 0.210195 0.214 Uiso 0.2148 1 calc . U P L -1
C14B C 0.8196(19) 0.612(5) 0.3518(19) 0.16(2) Uani 0.2148 1 d D U P G -1
H14D H 0.841192 0.586988 0.338122 0.243 Uiso 0.2148 1 calc . U P M -1
H14E H 0.804601 0.563835 0.362522 0.243 Uiso 0.2148 1 calc . U P N -1
H14F H 0.834224 0.650603 0.373579 0.243 Uiso 0.2148 1 calc . U P O -1
O1B O 0.8006(18) 0.689(4) 0.1933(17) 0.20(2) Uani 0.2148 1 d D U P G -1
H1BA H 0.819483 0.650905 0.202646 0.297 Uiso 0.2148 1 calc R U P G -1
C13B C 0.7660(15) 0.683(2) 0.2128(14) 0.132(13) Uani 0.2148 1 d D U P G -1
H13C H 0.771569 0.634080 0.232374 0.159 Uiso 0.2148 1 calc R U P G -1
H13D H 0.739088 0.668932 0.193208 0.159 Uiso 0.2148 1 calc R U P G -1
C851 C 0.0572(19) 0.627(4) -0.027(2) 0.16(2) Uani 0.1762 1 d D U P P 2
H85A H 0.058372 0.564782 -0.035635 0.192 Uiso 0.1762 1 calc R U P P 2
H85B H 0.072184 0.630815 0.001386 0.192 Uiso 0.1762 1 calc R U P P 2
C852 C 0.0095(16) 0.656(5) -0.031(2) 0.16(2) Uani 0.1762 1 d D U P P 2
H85C H -0.003882 0.619349 -0.012631 0.193 Uiso 0.1762 1 calc R U P P 2
H85D H -0.006538 0.643823 -0.058366 0.193 Uiso 0.1762 1 calc R U P P 2
C853 C 0.0058(17) 0.755(5) -0.021(2) 0.15(2) Uani 0.1762 1 d D U P P 2
H85E H 0.019121 0.765602 0.007105 0.186 Uiso 0.1762 1 calc R U P P 2
H85F H -0.025190 0.771966 -0.025573 0.186 Uiso 0.1762 1 calc R U P P 2
C854 C 0.0287(17) 0.814(4) -0.0474(17) 0.14(2) Uani 0.1762 1 d D U P P 2
H85G H 0.013458 0.807961 -0.075541 0.173 Uiso 0.1762 1 calc R U P P 2
H85H H 0.027057 0.877061 -0.039620 0.173 Uiso 0.1762 1 calc R U P P 2
C849 C 0.0767(15) 0.787(4) -0.0433(17) 0.15(2) Uani 0.1762 1 d D U P P 2
H84A H 0.089660 0.822246 -0.062131 0.175 Uiso 0.1762 1 calc R U P P 2
H84B H 0.092780 0.800575 -0.016069 0.175 Uiso 0.1762 1 calc R U P P 2
C850 C 0.0812(18) 0.687(5) -0.0517(18) 0.15(2) Uani 0.1762 1 d D U P P 2
H85I H 0.112394 0.670908 -0.045864 0.183 Uiso 0.1762 1 calc R U P P 2
H85J H 0.069558 0.675491 -0.080276 0.183 Uiso 0.1762 1 calc R U P P 2
C839 C 0.6296(17) 0.404(3) 0.2441(15) 0.119(14) Uani 0.1871 1 d D U P G 1
H83A H 0.656067 0.366652 0.248470 0.143 Uiso 0.1871 1 calc R U P G 1
H83B H 0.615634 0.395178 0.266975 0.143 Uiso 0.1871 1 calc R U P G 1
C840 C 0.5986(19) 0.372(3) 0.2065(16) 0.126(15) Uani 0.1871 1 d D U P G 1
H84C H 0.615238 0.362415 0.185419 0.151 Uiso 0.1871 1 calc R U P G 1
H84D H 0.586270 0.313738 0.212022 0.151 Uiso 0.1871 1 calc R U P G 1
C841 C 0.5613(14) 0.436(4) 0.1910(16) 0.134(15) Uani 0.1871 1 d D U P G 1
H84E H 0.540544 0.434672 0.208907 0.161 Uiso 0.1871 1 calc R U P G 1
H84F H 0.545791 0.416366 0.164380 0.161 Uiso 0.1871 1 calc R U P G 1
C842 C 0.5766(17) 0.532(4) 0.1880(16) 0.136(15) Uani 0.1871 1 d D U P G 1
H84G H 0.551079 0.572084 0.180657 0.163 Uiso 0.1871 1 calc R U P G 1
H84H H 0.593459 0.536433 0.166767 0.163 Uiso 0.1871 1 calc R U P G 1
C837 C 0.6049(18) 0.564(3) 0.2273(18) 0.133(15) Uani 0.1871 1 d D U P G 1
H83C H 0.616312 0.624322 0.223487 0.159 Uiso 0.1871 1 calc R U P G 1
H83D H 0.586708 0.569021 0.247404 0.159 Uiso 0.1871 1 calc R U P G 1
C838 C 0.6431(15) 0.502(4) 0.2431(16) 0.124(15) Uani 0.1871 1 d D U P G 1
H83E H 0.664817 0.507658 0.226234 0.149 Uiso 0.1871 1 calc R U P G 1
H83F H 0.657175 0.520729 0.270368 0.149 Uiso 0.1871 1 calc R U P G 1
C832 C 0.4777(13) 0.964(4) 0.436(3) 0.18(2) Uani 0.2022 1 d D U P Q 2
H83G H 0.484242 0.946403 0.464124 0.217 Uiso 0.2022 1 calc R U P Q 2
H83H H 0.502233 1.000381 0.430741 0.217 Uiso 0.2022 1 calc R U P Q 2
C831 C 0.4726(16) 0.880(4) 0.409(3) 0.176(19) Uani 0.2022 1 d D U P Q 2
H83I H 0.499913 0.845363 0.414933 0.212 Uiso 0.2022 1 calc R U P Q 2
H83J H 0.466232 0.897525 0.381118 0.212 Uiso 0.2022 1 calc R U P Q 2
C836 C 0.4351(17) 0.823(3) 0.419(3) 0.175(19) Uani 0.2022 1 d D U P Q 2
H83K H 0.432712 0.766946 0.403297 0.210 Uiso 0.2022 1 calc R U P Q 2
H83L H 0.440914 0.808170 0.447259 0.210 Uiso 0.2022 1 calc R U P Q 2
C835 C 0.3928(13) 0.876(4) 0.407(2) 0.151(18) Uani 0.2022 1 d D U P Q 2
H83M H 0.386390 0.887999 0.378343 0.181 Uiso 0.2022 1 calc R U P Q 2
H83N H 0.368615 0.840465 0.413434 0.181 Uiso 0.2022 1 calc R U P Q 2
C834 C 0.3956(14) 0.965(4) 0.430(2) 0.159(19) Uani 0.2022 1 d D U P Q 2
H83O H 0.395855 0.952860 0.457967 0.191 Uiso 0.2022 1 calc R U P Q 2
H83P H 0.369412 1.000702 0.418787 0.191 Uiso 0.2022 1 calc R U P Q 2
C833 C 0.4359(17) 1.019(3) 0.427(3) 0.168(19) Uani 0.2022 1 d D U P Q 2
H83Q H 0.438760 1.069689 0.445777 0.202 Uiso 0.2022 1 calc R U P Q 2
H83R H 0.432164 1.044556 0.399743 0.202 Uiso 0.2022 1 calc R U P Q 2
C856 C 0.3637(8) 0.764(3) -0.1403(8) 0.080 Uiso 0.2375 1 d D U P R 1
H85K H 0.380255 0.819948 -0.139123 0.096 Uiso 0.2375 1 calc R U P R 1
H85L H 0.384268 0.713230 -0.138461 0.096 Uiso 0.2375 1 calc R U P R 1
C855 C 0.3399(11) 0.760(2) -0.1059(8) 0.080 Uiso 0.2375 1 d D U P R 1
H85M H 0.323935 0.702514 -0.106931 0.096 Uiso 0.2375 1 calc R U P R 1
H85N H 0.361314 0.761904 -0.080364 0.096 Uiso 0.2375 1 calc R U P R 1
C860 C 0.3082(11) 0.836(2) -0.1077(7) 0.080 Uiso 0.2375 1 d D U P R 1
H86A H 0.324894 0.891726 -0.099565 0.096 Uiso 0.2375 1 calc R U P R 1
H86B H 0.289770 0.825376 -0.088180 0.096 Uiso 0.2375 1 calc R U P R 1
C859 C 0.2789(9) 0.852(3) -0.1481(8) 0.080 Uiso 0.2375 1 d D U P R 1
H85O H 0.254053 0.810175 -0.151167 0.096 Uiso 0.2375 1 calc R U P R 1
H85P H 0.267135 0.913176 -0.148851 0.096 Uiso 0.2375 1 calc R U P R 1
C858 C 0.3003(11) 0.840(2) -0.1832(7) 0.080 Uiso 0.2375 1 d D U P R 1
H85Q H 0.317516 0.893996 -0.185918 0.096 Uiso 0.2375 1 calc R U P R 1
H85R H 0.277524 0.834189 -0.207661 0.096 Uiso 0.2375 1 calc R U P R 1
C857 C 0.3300(10) 0.758(2) -0.1794(8) 0.080 Uiso 0.2375 1 d D U P R 1
H85S H 0.344940 0.756583 -0.202000 0.096 Uiso 0.2375 1 calc R U P R 1
H85T H 0.312620 0.703378 -0.179955 0.096 Uiso 0.2375 1 calc R U P R 1
C843 C 0.421(3) 0.842(4) -0.0198(17) 0.19(3) Uani 0.1672 1 d D U P S 2
H84I H 0.417277 0.903212 -0.010426 0.230 Uiso 0.1672 1 calc R U P S 2
H84J H 0.427802 0.802431 0.003745 0.230 Uiso 0.1672 1 calc R U P S 2
C844 C 0.460(2) 0.841(4) -0.041(2) 0.19(3) Uani 0.1672 1 d D U P S 2
H84K H 0.486733 0.858787 -0.021694 0.230 Uiso 0.1672 1 calc R U P S 2
H84L H 0.454785 0.884486 -0.062826 0.230 Uiso 0.1672 1 calc R U P S 2
C845 C 0.466(2) 0.747(5) -0.057(2) 0.20(3) Uani 0.1672 1 d D U P S 2
H84M H 0.473442 0.704546 -0.034599 0.235 Uiso 0.1672 1 calc R U P S 2
H84N H 0.489854 0.747833 -0.071420 0.235 Uiso 0.1672 1 calc R U P S 2
C846 C 0.424(3) 0.717(5) -0.0851(18) 0.19(3) Uani 0.1672 1 d D U P S 2
H84O H 0.427649 0.656125 -0.095072 0.228 Uiso 0.1672 1 calc R U P S 2
H84P H 0.416984 0.757542 -0.108229 0.228 Uiso 0.1672 1 calc R U P S 2
C847 C 0.385(2) 0.717(4) -0.064(2) 0.19(3) Uani 0.1672 1 d D U P S 2
H84Q H 0.391451 0.673816 -0.041121 0.225 Uiso 0.1672 1 calc R U P S 2
H84R H 0.358616 0.697581 -0.082052 0.225 Uiso 0.1672 1 calc R U P S 2
C848 C 0.379(2) 0.811(4) -0.0477(18) 0.17(3) Uani 0.1672 1 d D U P S 2
H84S H 0.371579 0.852847 -0.070282 0.207 Uiso 0.1672 1 calc R U P S 2
H84T H 0.355312 0.810290 -0.033234 0.207 Uiso 0.1672 1 calc R U P S 2
C861 C 0.2355(11) 0.4955(16) 0.2433(7) 0.080 Uiso 0.2481 1 d D U P T -1
H86C H 0.204097 0.497899 0.243195 0.096 Uiso 0.2481 1 calc R U P T -1
H86D H 0.249513 0.547495 0.258465 0.096 Uiso 0.2481 1 calc R U P T -1
C862 C 0.2545(13) 0.4103(18) 0.2638(6) 0.080 Uiso 0.2481 1 d D U P T -1
H86E H 0.286594 0.413966 0.269502 0.096 Uiso 0.2481 1 calc R U P T -1
H86F H 0.245239 0.404152 0.289440 0.096 Uiso 0.2481 1 calc R U P T -1
C863 C 0.2400(12) 0.3292(16) 0.2384(7) 0.080 Uiso 0.2481 1 d D U P T -1
H86G H 0.209071 0.317935 0.238375 0.096 Uiso 0.2481 1 calc R U P T -1
H86H H 0.256751 0.277010 0.250928 0.096 Uiso 0.2481 1 calc R U P T -1
C864 C 0.2453(12) 0.3356(17) 0.1957(7) 0.080 Uiso 0.2481 1 d D U P T -1
H86I H 0.231436 0.283142 0.180717 0.096 Uiso 0.2481 1 calc R U P T -1
H86J H 0.276518 0.334635 0.195083 0.096 Uiso 0.2481 1 calc R U P T -1
C865 C 0.2247(12) 0.4207(17) 0.1757(7) 0.080 Uiso 0.2481 1 d D U P T -1
H86K H 0.231778 0.426709 0.149120 0.096 Uiso 0.2481 1 calc R U P T -1
H86L H 0.192790 0.417539 0.172255 0.096 Uiso 0.2481 1 calc R U P T -1
C866 C 0.2419(12) 0.5012(16) 0.2010(8) 0.080 Uiso 0.2481 1 d D U P T -1
H86M H 0.273253 0.507778 0.201540 0.096 Uiso 0.2481 1 calc R U P T -1
H86N H 0.227064 0.555348 0.188471 0.096 Uiso 0.2481 1 calc R U P T -1
C829 C 0.493(3) 0.735(7) 0.562(2) 0.20(4) Uani 0.1306 1 d D U P U 3
H82K H 0.517602 0.767893 0.556145 0.242 Uiso 0.1306 1 calc R U P U 3
H82L H 0.487372 0.756134 0.587902 0.242 Uiso 0.1306 1 calc R U P U 3
C830 C 0.452(3) 0.753(7) 0.529(2) 0.22(4) Uani 0.1306 1 d D U P U 3
H83S H 0.426366 0.724256 0.536347 0.263 Uiso 0.1306 1 calc R U P U 3
H83T H 0.446496 0.818071 0.527085 0.263 Uiso 0.1306 1 calc R U P U 3
C825 C 0.458(3) 0.717(8) 0.4890(17) 0.22(4) Uani 0.1306 1 d D U P U 3
H82M H 0.431570 0.726646 0.468562 0.264 Uiso 0.1306 1 calc R U P U 3
H82N H 0.482311 0.749415 0.480751 0.264 Uiso 0.1306 1 calc R U P U 3
C826 C 0.469(3) 0.616(7) 0.492(2) 0.21(4) Uani 0.1306 1 d D U P U 3
H82O H 0.473941 0.594802 0.465969 0.252 Uiso 0.1306 1 calc R U P U 3
H82P H 0.444091 0.583072 0.498042 0.252 Uiso 0.1306 1 calc R U P U 3
C827 C 0.510(3) 0.599(7) 0.524(2) 0.20(4) Uani 0.1306 1 d D U P U 3
H82Q H 0.535080 0.629212 0.517405 0.243 Uiso 0.1306 1 calc R U P U 3
H82R H 0.515863 0.534243 0.526444 0.243 Uiso 0.1306 1 calc R U P U 3
C828 C 0.503(3) 0.634(7) 0.5647(16) 0.20(4) Uani 0.1306 1 d D U P U 3
H82S H 0.478438 0.601761 0.572319 0.239 Uiso 0.1306 1 calc R U P U 3
H82T H 0.529212 0.623725 0.585370 0.239 Uiso 0.1306 1 calc R U P U 3
I502 I 0.6511(5) 0.9452(11) -0.0200(5) 0.080 Uiso 0.0465 1 d . U P C 12
I501 I 0.7671(5) 0.9447(11) 0.0753(5) 0.080 Uiso 0.0465 1 d . U P C 12
Zn51 Zn 0.6863(12) 0.890(2) 0.0443(10) 0.080 Uiso 0.0465 1 d . U P C 12
C818 C 0.3955(9) 1.270(2) 0.3892(9) 0.119(10) Uani 0.3153 1 d D U P V 1
H81C H 0.402962 1.331797 0.382478 0.142 Uiso 0.3153 1 calc R U P V 1
H81D H 0.422800 1.237857 0.399618 0.142 Uiso 0.3153 1 calc R U P V 1
C813 C 0.3677(10) 1.274(2) 0.4212(7) 0.111(10) Uani 0.3153 1 d D U P V 1
H81E H 0.362029 1.212162 0.429261 0.133 Uiso 0.3153 1 calc R U P V 1
H81F H 0.383911 1.305442 0.444924 0.133 Uiso 0.3153 1 calc R U P V 1
C814 C 0.3242(10) 1.3216(17) 0.4053(7) 0.106(9) Uani 0.3153 1 d D U P V 1
H81G H 0.306570 1.321469 0.425966 0.127 Uiso 0.3153 1 calc R U P V 1
H81H H 0.329798 1.384338 0.399011 0.127 Uiso 0.3153 1 calc R U P V 1
C815 C 0.2991(9) 1.274(2) 0.3677(8) 0.123(10) Uani 0.3153 1 d D U P V 1
H81I H 0.271756 1.306848 0.357185 0.148 Uiso 0.3153 1 calc R U P V 1
H81J H 0.291600 1.213001 0.374448 0.148 Uiso 0.3153 1 calc R U P V 1
C816 C 0.3269(11) 1.271(3) 0.3356(7) 0.129(11) Uani 0.3153 1 d D U P V 1
H81K H 0.310784 1.238791 0.311969 0.155 Uiso 0.3153 1 calc R U P V 1
H81L H 0.332508 1.332331 0.327430 0.155 Uiso 0.3153 1 calc R U P V 1
C817 C 0.3704(11) 1.223(3) 0.3515(9) 0.125(11) Uani 0.3153 1 d D U P V 1
H81M H 0.388052 1.223822 0.330915 0.150 Uiso 0.3153 1 calc R U P V 1
H81N H 0.364887 1.160652 0.357787 0.150 Uiso 0.3153 1 calc R U P V 1
C807 C 0.442(2) 1.180(5) 0.415(2) 0.152(19) Uani 0.1727 1 d D U P V -1
H80M H 0.472712 1.170208 0.415913 0.183 Uiso 0.1727 1 calc R U P V -1
H80N H 0.430319 1.125747 0.426134 0.183 Uiso 0.1727 1 calc R U P V -1
C808 C 0.437(2) 1.259(6) 0.443(2) 0.16(2) Uani 0.1727 1 d D U P V -1
H80O H 0.450201 1.241573 0.470556 0.195 Uiso 0.1727 1 calc R U P V -1
H80P H 0.454000 1.309805 0.435753 0.195 Uiso 0.1727 1 calc R U P V -1
C809 C 0.390(3) 1.288(6) 0.440(2) 0.15(2) Uani 0.1727 1 d D U P V -1
H80Q H 0.388244 1.353257 0.436581 0.184 Uiso 0.1727 1 calc R U P V -1
H80R H 0.381979 1.274137 0.466001 0.184 Uiso 0.1727 1 calc R U P V -1
C810 C 0.3579(18) 1.243(5) 0.407(2) 0.137(19) Uani 0.1727 1 d D U P V -1
H81O H 0.330045 1.275656 0.402273 0.164 Uiso 0.1727 1 calc R U P V -1
H81P H 0.352268 1.181303 0.415035 0.164 Uiso 0.1727 1 calc R U P V -1
C811 C 0.374(2) 1.238(6) 0.3676(16) 0.138(19) Uani 0.1727 1 d D U P V -1
H81Q H 0.351965 1.206222 0.347544 0.166 Uiso 0.1727 1 calc R U P V -1
H81R H 0.376192 1.299736 0.357675 0.166 Uiso 0.1727 1 calc R U P V -1
C812 C 0.418(2) 1.191(5) 0.3721(19) 0.139(18) Uani 0.1727 1 d D U P V -1
H81S H 0.413160 1.132021 0.359397 0.167 Uiso 0.1727 1 calc R U P V -1
H81T H 0.436312 1.226408 0.357750 0.167 Uiso 0.1727 1 calc R U P V -1

loop_
_atom_site_aniso_label
_atom_site_aniso_U_11
_atom_site_aniso_U_22
_atom_site_aniso_U_33
_atom_site_aniso_U_23
_atom_site_aniso_U_13
_atom_site_aniso_U_12
I306 0.0534(12) 0.0832(16) 0.123(4) -0.0492(19) -0.0188(13) -0.0076(11)
I311 0.0850(18) 0.0457(10) 0.0984(18) 0.0045(9) -0.013(2) 0.0059(12)
I302 0.0839(8) 0.0439(6) 0.0812(10) 0.0075(6) 0.0297(6) 0.0105(5)
I305 0.134(3) 0.047(2) 0.185(4) 0.042(2) -0.087(2) -0.0203(17)
I403 0.111(3) 0.0418(12) 0.0720(17) -0.0038(9) -0.0283(15) -0.0076(11)
I308 0.304(5) 0.0829(17) 0.161(3) -0.0720(17) 0.138(3) -0.090(2)
I307 0.0768(10) 0.0366(7) 0.1407(16) -0.0140(7) 0.0149(10) 0.0033(6)
I301 0.0825(9) 0.0519(7) 0.1126(15) -0.0079(8) -0.0049(9) -0.0008(6)
I310 0.0705(10) 0.0937(10) 0.1165(13) 0.0449(9) -0.0054(8) -0.0056(8)
I312 0.100(3) 0.1190(18) 0.0812(16) 0.0101(13) 0.0201(11) 0.0307(13)
I404 0.079(2) 0.125(3) 0.0826(19) -0.0221(13) 0.0134(12) -0.045(2)
I309 0.0971(9) 0.0494(6) 0.143(2) -0.0172(9) -0.0187(10) 0.0006(5)
Zn33 0.054(4) 0.038(3) 0.096(6) 0.000(3) -0.029(4) -0.006(3)
Zn32 0.0997(9) 0.0560(6) 0.0580(6) 0.0090(5) -0.0226(6) -0.0253(6)
Zn36 0.0873(8) 0.0582(6) 0.0695(7) -0.0129(5) -0.0205(6) 0.0157(6)
Zn34 0.1150(10) 0.0351(5) 0.1042(10) -0.0101(5) 0.0405(8) -0.0062(6)
Zn35 0.0588(15) 0.0429(11) 0.094(3) 0.0197(16) -0.0260(16) -0.0087(10)
Zn31 0.0650(19) 0.0401(14) 0.0775(16) -0.0022(10) 0.0155(14) 0.0086(14)
N309 0.053(3) 0.030(3) 0.055(3) -0.003(2) -0.005(3) 0.006(2)
N308 0.056(3) 0.029(3) 0.057(3) -0.002(2) -0.001(3) 0.000(2)
N304 0.061(3) 0.044(3) 0.057(3) 0.005(3) -0.001(3) 0.006(3)
N310 0.059(3) 0.036(3) 0.059(3) -0.003(2) -0.006(3) 0.000(2)
N316 0.051(3) 0.042(3) 0.063(4) 0.000(3) -0.015(3) -0.003(2)
N306 0.051(3) 0.046(3) 0.077(4) 0.000(3) -0.015(3) 0.001(3)
N320 0.073(4) 0.038(3) 0.071(4) -0.010(3) -0.017(3) 0.007(3)
N314 0.065(4) 0.049(3) 0.056(4) 0.004(3) -0.003(3) -0.003(3)
N322 0.068(4) 0.040(3) 0.072(4) -0.005(3) -0.012(3) 0.003(3)
N307 0.053(3) 0.035(3) 0.089(5) -0.004(3) -0.024(3) 0.005(2)
N305 0.074(4) 0.058(4) 0.053(4) 0.007(3) -0.007(3) 0.002(3)
N315 0.071(4) 0.049(4) 0.063(4) 0.009(3) -0.008(3) -0.002(3)
N312 0.090(5) 0.035(3) 0.082(5) -0.008(3) 0.017(4) -0.003(3)
N321 0.073(4) 0.043(3) 0.074(4) -0.009(3) -0.012(3) 0.000(3)
N302 0.065(4) 0.052(4) 0.064(4) 0.005(3) 0.005(3) 0.006(3)
N313 0.096(5) 0.041(3) 0.086(5) 0.003(3) 0.025(4) 0.004(3)
N318 0.068(4) 0.065(4) 0.058(4) -0.010(3) -0.013(3) -0.005(3)
N311 0.087(5) 0.042(3) 0.064(4) -0.008(3) -0.023(3) 0.018(3)
N317 0.063(4) 0.054(4) 0.100(6) -0.009(4) -0.021(4) -0.010(3)
N323 0.086(5) 0.050(4) 0.085(5) 0.002(4) 0.025(4) 0.001(4)
N303 0.087(5) 0.053(4) 0.062(4) 0.004(3) 0.012(4) 0.016(3)
N319 0.094(5) 0.047(4) 0.073(4) -0.015(3) -0.023(4) 0.005(3)
C325 0.051(4) 0.033(3) 0.058(4) -0.004(3) -0.001(3) 0.004(3)
N324 0.073(4) 0.038(3) 0.099(5) -0.010(3) -0.023(4) 0.008(3)
C352 0.067(4) 0.047(4) 0.054(4) 0.004(3) -0.014(4) -0.004(3)
C324 0.048(3) 0.033(3) 0.058(4) -0.011(3) 0.002(3) 0.000(3)
C307 0.065(5) 0.051(4) 0.062(5) 0.005(3) -0.001(4) 0.009(3)
C308 0.052(4) 0.049(4) 0.057(4) 0.004(3) -0.004(3) 0.000(3)
C316 0.055(4) 0.046(4) 0.056(4) 0.002(3) -0.005(3) 0.004(3)
C343 0.063(4) 0.043(4) 0.061(4) 0.004(3) -0.017(4) 0.002(3)
C334 0.062(4) 0.034(3) 0.058(4) -0.006(3) 0.006(3) -0.004(3)
C321 0.055(4) 0.034(3) 0.061(4) -0.003(3) -0.005(3) 0.000(3)
C326 0.065(4) 0.033(3) 0.050(4) -0.001(3) 0.002(3) 0.003(3)
C327 0.059(4) 0.037(3) 0.056(4) -0.005(3) -0.011(3) 0.007(3)
C309 0.067(5) 0.050(4) 0.059(4) 0.006(3) 0.002(4) 0.010(3)
O3A 0.119(7) 0.069(5) 0.069(5) 0.015(4) 0.021(5) 0.047(5)
O2A 0.073(5) 0.064(5) 0.105(7) -0.017(5) 0.029(5) -0.015(4)
C333 0.064(4) 0.041(4) 0.070(5) 0.001(3) -0.003(4) -0.001(3)
C345 0.060(4) 0.043(4) 0.074(5) -0.001(4) -0.010(4) 0.000(3)
N301 0.112(7) 0.062(5) 0.095(6) 0.009(4) 0.040(5) 0.026(4)
C322 0.072(5) 0.036(4) 0.074(5) 0.006(3) -0.015(4) -0.005(3)
C339 0.071(5) 0.051(4) 0.067(5) 0.003(4) -0.002(4) 0.001(4)
C317 0.064(4) 0.047(4) 0.067(5) 0.008(3) -0.009(4) 0.003(3)
C332 0.073(5) 0.043(4) 0.064(5) 0.000(3) -0.005(4) 0.004(3)
C362 0.067(5) 0.037(4) 0.071(5) -0.010(3) -0.011(4) 0.001(3)
C303 0.081(6) 0.066(5) 0.070(5) 0.007(4) 0.019(4) 0.018(4)
C360 0.074(5) 0.041(4) 0.072(5) -0.012(3) -0.009(4) 0.003(3)
C344 0.064(4) 0.044(4) 0.056(4) 0.000(3) -0.015(4) -0.004(3)
C328 0.073(5) 0.042(4) 0.060(4) -0.004(3) -0.014(4) -0.002(3)
C306 0.078(5) 0.051(4) 0.064(5) 0.001(4) 0.005(4) 0.010(4)
C369 0.070(5) 0.048(4) 0.087(6) 0.002(4) -0.012(4) -0.002(4)
C318 0.053(4) 0.048(4) 0.069(5) 0.002(3) -0.004(3) 0.003(3)
C351 0.062(5) 0.058(5) 0.078(5) -0.005(4) -0.005(4) -0.004(4)
C363 0.069(5) 0.038(4) 0.074(5) -0.006(3) 0.004(4) -0.001(3)
C370 0.067(5) 0.041(4) 0.072(5) -0.012(3) -0.015(4) 0.005(3)
C357 0.082(6) 0.047(4) 0.073(5) -0.011(4) -0.022(4) 0.003(4)
C350 0.062(5) 0.060(5) 0.091(7) -0.020(5) -0.021(5) -0.005(4)
C320 0.065(5) 0.037(4) 0.095(6) 0.010(4) -0.027(4) 0.001(3)
C348 0.067(5) 0.059(5) 0.085(6) 0.017(4) -0.018(4) -0.006(4)
C335 0.094(6) 0.041(4) 0.069(5) -0.002(4) -0.012(4) -0.009(4)
C336 0.113(7) 0.042(4) 0.070(5) -0.009(4) -0.006(5) -0.018(4)
C349 0.082(6) 0.051(4) 0.070(5) 0.002(4) -0.022(5) -0.011(4)
C329 0.088(6) 0.043(4) 0.060(4) -0.006(3) -0.012(4) 0.002(4)
C342 0.065(5) 0.056(4) 0.056(4) 0.002(4) -0.009(4) -0.005(4)
C323 0.079(5) 0.044(4) 0.081(6) 0.010(4) -0.028(5) -0.005(4)
C331 0.075(5) 0.043(4) 0.097(7) 0.011(4) -0.035(5) -0.003(4)
C361 0.073(5) 0.038(4) 0.073(5) -0.003(3) 0.004(4) 0.003(3)
C315 0.090(6) 0.065(5) 0.081(6) 0.023(5) 0.021(5) 0.022(5)
C353 0.099(7) 0.062(5) 0.071(5) -0.013(4) 0.005(5) -0.027(5)
O1A 0.063(5) 0.087(6) 0.117(8) 0.052(6) 0.003(5) 0.009(4)
C319 0.069(5) 0.036(4) 0.108(7) 0.004(4) -0.027(5) -0.006(3)
C364 0.093(6) 0.044(4) 0.088(6) -0.003(4) 0.000(5) 0.000(4)
C358 0.089(6) 0.046(4) 0.083(6) -0.010(4) -0.024(5) -0.007(4)
C340 0.106(8) 0.066(6) 0.098(7) -0.025(5) 0.028(6) -0.025(5)
C365 0.088(6) 0.050(5) 0.102(7) -0.022(5) 0.014(6) -0.018(4)
C313 0.071(6) 0.084(7) 0.113(8) 0.043(6) 0.011(6) 0.015(5)
C355 0.091(6) 0.050(5) 0.103(7) -0.016(5) -0.044(6) 0.008(4)
C368 0.067(5) 0.043(4) 0.093(6) -0.001(4) -0.022(4) -0.001(4)
C354 0.104(7) 0.067(5) 0.067(5) -0.011(4) 0.010(5) -0.022(5)
C356 0.091(6) 0.046(4) 0.104(7) -0.009(4) -0.033(6) -0.006(4)
C367 0.097(7) 0.043(4) 0.090(6) 0.000(4) -0.019(5) 0.005(4)
C330 0.089(6) 0.045(4) 0.098(7) 0.001(4) -0.040(5) 0.005(4)
C359 0.096(7) 0.050(4) 0.082(6) -0.008(4) -0.026(5) 0.001(4)
C366 0.108(8) 0.049(5) 0.089(7) 0.001(4) -0.003(6) 0.003(5)
C304 0.108(8) 0.081(7) 0.094(7) 0.030(6) 0.041(6) 0.038(6)
C312 0.076(6) 0.077(6) 0.108(8) 0.034(6) 0.019(5) 0.005(5)
C314 0.095(7) 0.074(6) 0.088(7) 0.032(5) 0.016(6) 0.020(5)
C341 0.101(8) 0.077(7) 0.111(8) -0.038(6) 0.035(7) -0.033(6)
C371 0.119(8) 0.040(4) 0.126(9) -0.003(5) -0.069(7) -0.008(5)
C305 0.127(10) 0.092(8) 0.100(8) 0.024(6) 0.057(8) 0.028(7)
C1A 0.054(6) 0.051(7) 0.132(12) -0.018(8) -0.029(7) 0.009(5)
C2A 0.051(6) 0.060(7) 0.116(10) -0.030(7) -0.009(6) 0.011(5)
C3A 0.048(5) 0.051(6) 0.102(9) -0.010(6) -0.007(5) 0.012(4)
C4A 0.065(6) 0.035(5) 0.088(8) 0.000(5) 0.010(6) 0.004(4)
C5A 0.066(7) 0.045(6) 0.113(10) 0.008(6) -0.008(7) 0.003(5)
C6A 0.054(6) 0.046(6) 0.177(16) 0.022(8) -0.013(8) -0.003(5)
C337 0.097(7) 0.090(7) 0.086(7) -0.015(6) 0.010(6) -0.024(6)
C7A 0.090(8) 0.034(5) 0.079(7) 0.000(5) 0.030(6) 0.001(5)
C338 0.097(7) 0.104(8) 0.077(6) -0.019(6) 0.018(6) -0.031(6)
C347 0.115(9) 0.079(7) 0.128(10) -0.051(7) 0.025(8) -0.029(7)
C346 0.118(9) 0.073(6) 0.106(8) -0.029(6) 0.034(7) -0.024(6)
C372 0.110(8) 0.049(5) 0.152(11) 0.004(6) -0.070(8) -0.005(5)
C12A 0.137(13) 0.043(6) 0.072(8) 0.011(5) 0.037(8) 0.025(7)
C302 0.128(10) 0.120(10) 0.089(8) 0.025(7) 0.037(7) 0.066(8)
C8A 0.102(10) 0.047(6) 0.095(9) -0.003(6) 0.047(8) -0.014(6)
C301 0.130(10) 0.101(9) 0.124(10) 0.038(8) 0.065(9) 0.058(8)
C9A 0.169(16) 0.060(8) 0.101(11) -0.019(8) 0.082(12) -0.040(10)
C10A 0.20(2) 0.044(7) 0.089(10) 0.002(7) 0.078(12) -0.005(10)
C11A 0.169(16) 0.055(7) 0.059(7) 0.011(6) 0.041(9) 0.034(9)
C15A 0.131(14) 0.112(12) 0.099(11) 0.040(9) 0.048(10) 0.071(11)
C13A 0.131(13) 0.060(8) 0.117(12) 0.028(8) 0.028(10) -0.018(8)
C310 0.129(11) 0.182(15) 0.137(12) 0.099(12) 0.065(10) 0.091(11)
C311 0.132(11) 0.165(14) 0.150(13) 0.110(12) 0.052(10) 0.083(11)
C14A 0.073(9) 0.096(12) 0.22(2) -0.049(13) 0.020(12) -0.031(9)
I405 0.0639(17) 0.0364(13) 0.143(2) 0.0220(12) -0.010(2) -0.0014(9)
Zn43 0.051(3) 0.045(4) 0.095(7) -0.012(4) -0.015(3) 0.012(3)
I406 0.081(2) 0.0802(16) 0.108(4) -0.0492(18) -0.0142(15) 0.0145(15)
I409 0.125(3) 0.053(2) 0.130(6) -0.013(3) 0.014(3) -0.0144(17)
Zn45 0.081(6) 0.040(4) 0.088(8) 0.014(5) -0.016(5) -0.013(3)
I410 0.068(3) 0.092(3) 0.100(3) 0.032(3) -0.013(2) -0.019(2)
I402 0.200(5) 0.0530(18) 0.126(4) 0.031(2) 0.102(3) 0.040(3)
Zn41 0.122(9) 0.040(3) 0.148(11) -0.003(6) 0.077(7) -0.002(6)
I401 0.136(4) 0.102(4) 0.182(6) -0.072(3) 0.076(4) -0.064(3)
I303 0.296(8) 0.0471(14) 0.151(4) -0.0155(14) -0.129(4) 0.025(2)
I304 0.184(5) 0.231(6) 0.0735(19) -0.013(2) 0.006(2) -0.146(4)
I407 0.243(8) 0.073(2) 0.405(12) 0.079(5) 0.221(9) 0.080(4)
I408 0.105(2) 0.0497(15) 0.0692(17) -0.0275(11) 0.0189(16) -0.0306(12)
C4B 0.073(18) 0.124(15) 0.099(19) 0.014(15) -0.021(13) 0.014(16)
C5B 0.058(17) 0.128(18) 0.099(19) 0.032(17) -0.028(12) 0.033(17)
C6B 0.08(2) 0.136(19) 0.10(2) 0.033(18) -0.011(18) 0.03(2)
C1B 0.11(3) 0.130(19) 0.09(3) 0.017(19) -0.03(2) 0.01(2)
C2B 0.10(2) 0.124(17) 0.07(2) -0.001(17) -0.041(19) 0.01(2)
C3B 0.09(2) 0.130(18) 0.11(2) 0.001(19) -0.015(18) 0.01(2)
C7B 0.123(19) 0.130(17) 0.096(19) 0.007(16) 0.018(14) 0.008(15)
C12B 0.13(2) 0.12(2) 0.10(2) -0.006(17) 0.025(15) 0.002(16)
C11B 0.14(3) 0.13(2) 0.10(2) -0.002(19) 0.04(2) -0.001(19)
C10B 0.15(3) 0.13(2) 0.11(3) 0.01(2) 0.04(2) -0.010(19)
C9B 0.14(3) 0.12(2) 0.09(2) -0.001(17) 0.043(19) 0.005(18)
C8B 0.13(2) 0.114(19) 0.060(16) -0.002(14) 0.038(13) 0.017(15)
I411 0.117(7) 0.0495(18) 0.131(6) -0.006(3) -0.057(5) 0.020(3)
O2B 0.16(2) 0.11(2) 0.057(15) 0.005(15) 0.015(14) 0.005(17)
O3B 0.13(2) 0.13(2) 0.12(2) 0.007(18) 0.019(16) -0.002(19)
C805 0.09(2) 0.22(4) 0.10(2) -0.02(3) 0.01(2) 0.03(2)
C801 0.14(3) 0.18(4) 0.11(2) 0.04(2) 0.00(2) 0.03(3)
C803 0.10(2) 0.17(3) 0.11(2) 0.02(2) 0.05(2) 0.01(2)
C806 0.14(3) 0.20(4) 0.09(2) 0.03(2) 0.00(2) 0.00(3)
I412 0.163(6) 0.142(9) 0.093(5) -0.006(6) 0.034(5) 0.057(5)
C823 0.34(6) 0.11(3) 0.08(2) 0.00(2) -0.08(3) -0.02(3)
C822 0.35(6) 0.13(3) 0.09(2) 0.04(2) -0.10(3) -0.03(3)
C821 0.33(6) 0.10(3) 0.09(2) 0.02(2) -0.10(3) -0.02(3)
C819 0.36(6) 0.09(2) 0.09(2) -0.01(2) -0.08(3) -0.02(3)
C820 0.35(6) 0.08(2) 0.11(3) -0.01(2) -0.09(3) -0.03(3)
C824 0.35(6) 0.11(3) 0.07(2) 0.00(2) -0.06(3) -0.01(3)
C804 0.11(2) 0.20(4) 0.15(3) -0.01(3) 0.00(2) 0.01(3)
C802 0.13(2) 0.19(3) 0.11(2) 0.05(2) 0.04(2) 0.05(2)
C15B 0.15(3) 0.13(4) 0.14(3) 0.02(3) 0.00(2) -0.02(3)
C14B 0.17(4) 0.21(6) 0.09(3) 0.04(4) 0.01(3) 0.03(4)
O1B 0.15(4) 0.29(6) 0.15(4) -0.03(4) 0.02(3) 0.03(4)
C13B 0.10(3) 0.15(2) 0.13(3) 0.01(2) -0.02(2) 0.06(2)
C851 0.10(3) 0.25(6) 0.11(3) 0.04(4) -0.02(3) 0.02(3)
C852 0.10(3) 0.24(6) 0.12(4) 0.05(4) -0.02(3) 0.02(4)
C853 0.10(3) 0.24(6) 0.10(3) 0.05(4) -0.03(2) 0.02(4)
C854 0.11(3) 0.24(6) 0.06(3) 0.04(3) -0.03(2) 0.03(3)
C849 0.10(3) 0.24(6) 0.07(3) 0.04(3) -0.03(2) 0.03(3)
C850 0.11(3) 0.25(6) 0.09(3) 0.03(4) -0.02(2) 0.03(4)
C839 0.12(3) 0.15(3) 0.11(3) 0.02(3) 0.06(2) -0.02(2)
C840 0.12(3) 0.17(3) 0.10(3) 0.03(3) 0.06(2) -0.02(2)
C841 0.12(3) 0.18(4) 0.12(3) 0.02(3) 0.06(2) -0.01(2)
C842 0.10(3) 0.17(4) 0.16(3) 0.01(3) 0.07(2) 0.01(3)
C837 0.12(3) 0.15(3) 0.15(3) 0.02(3) 0.08(3) 0.00(2)
C838 0.12(3) 0.14(3) 0.13(3) 0.02(3) 0.07(2) -0.01(2)
C832 0.09(2) 0.17(4) 0.28(5) -0.02(4) 0.04(3) -0.02(3)
C831 0.10(2) 0.17(4) 0.28(5) -0.01(4) 0.07(3) -0.03(3)
C836 0.10(3) 0.16(4) 0.27(5) 0.00(4) 0.06(3) -0.03(2)
C835 0.09(2) 0.16(4) 0.22(5) 0.01(4) 0.07(3) -0.04(3)
C834 0.09(2) 0.16(4) 0.24(5) 0.01(4) 0.06(3) -0.02(3)
C833 0.09(2) 0.16(4) 0.26(5) -0.01(4) 0.06(3) -0.03(2)
C843 0.34(7) 0.15(4) 0.10(3) 0.05(3) 0.07(3) 0.13(5)
C844 0.33(7) 0.16(4) 0.10(3) 0.04(3) 0.06(4) 0.12(5)
C845 0.33(7) 0.16(4) 0.10(4) 0.03(3) 0.07(4) 0.11(5)
C846 0.33(7) 0.17(4) 0.09(3) 0.03(3) 0.08(4) 0.11(5)
C847 0.33(7) 0.15(4) 0.10(3) 0.04(3) 0.08(4) 0.12(5)
C848 0.33(7) 0.13(4) 0.08(3) 0.07(3) 0.08(3) 0.13(5)
C829 0.13(5) 0.41(11) 0.07(3) -0.04(5) 0.03(3) 0.12(6)
C830 0.15(5) 0.40(11) 0.09(4) -0.03(5) 0.01(3) 0.12(6)
C825 0.15(5) 0.41(11) 0.09(3) -0.04(5) -0.01(3) 0.12(6)
C826 0.12(5) 0.41(11) 0.08(3) -0.04(5) -0.02(3) 0.12(6)
C827 0.12(5) 0.41(11) 0.06(3) -0.05(5) -0.01(3) 0.12(6)
C828 0.12(5) 0.41(11) 0.07(3) -0.04(5) 0.01(3) 0.12(6)
C818 0.18(2) 0.09(2) 0.100(18) -0.031(16) 0.062(16) -0.052(18)
C813 0.18(2) 0.071(17) 0.094(17) -0.048(14) 0.061(15) -0.072(16)
C814 0.18(2) 0.072(16) 0.088(15) -0.030(13) 0.077(16) -0.074(15)
C815 0.17(2) 0.12(2) 0.092(17) -0.042(15) 0.068(15) -0.077(18)
C816 0.17(2) 0.14(2) 0.092(17) -0.046(17) 0.067(16) -0.08(2)
C817 0.19(2) 0.11(2) 0.098(18) -0.052(17) 0.083(18) -0.061(19)
C807 0.16(4) 0.14(4) 0.18(4) 0.01(3) 0.08(4) -0.03(3)
C808 0.18(4) 0.15(4) 0.17(4) 0.00(3) 0.05(4) -0.01(4)
C809 0.18(4) 0.14(4) 0.16(4) 0.00(4) 0.06(4) -0.02(4)
C810 0.16(4) 0.13(4) 0.15(4) 0.01(4) 0.08(3) -0.03(3)
C811 0.15(4) 0.13(4) 0.16(4) 0.00(4) 0.09(3) -0.03(3)
C812 0.15(4) 0.12(4) 0.17(4) -0.01(3) 0.08(4) -0.04(3)

loop_
_atom_type_symbol
_atom_type_description
_atom_type_scat_dispersion_real
_atom_type_scat_dispersion_imag
_atom_type_scat_source
C C 0.0181 0.0091 'International Tables Vol C Tables 4.2.6.8 and 6.1.1.4'
H H 0.0000 0.0000 'International Tables Vol C Tables 4.2.6.8 and 6.1.1.4'
I I -0.3257 6.8362 'International Tables Vol C Tables 4.2.6.8 and 6.1.1.4'
N N 0.0311 0.0180 'International Tables Vol C Tables 4.2.6.8 and 6.1.1.4'
O O 0.0492 0.0322 'International Tables Vol C Tables 4.2.6.8 and 6.1.1.4'
Zn Zn -1.5491 0.6778 'International Tables Vol C Tables 4.2.6.8 and 6.1.1.4'

loop_
_exptl_crystal_face_index_h
_exptl_crystal_face_index_k
_exptl_crystal_face_index_l
_exptl_crystal_face_perp_dist
0 0 -1 0.0896
0 0 1 0.0724
1 0 0 0.0363
-1 0 0 0.0344
1 2 -2 0.1418
0 1 1 0.1548
0 -1 -1 0.1004
-1 -2 2 0.1100
1 0 -2 0.0881
-1 0 2 0.0750
-1 0 -2 0.0741
1 0 2 0.0646
0 -1 1 0.1070
2 -2 -1 0.0917
1 1 -1 0.1390

loop_
_geom_angle_atom_site_label_1
_geom_angle_atom_site_label_2
_geom_angle_atom_site_label_3
_geom_angle
_geom_angle_site_symmetry_1
_geom_angle_site_symmetry_3
_geom_angle_publ_flag
I306 Zn33 I305 123.9(6) . . ?
N306 Zn33 I306 110.9(10) . . ?
N306 Zn33 I305 105.5(8) . . ?
N307 Zn33 I306 109.9(9) . . ?
N307 Zn33 I305 105.4(9) . . ?
N307 Zn33 N306 98.1(7) . . ?
I403 Zn32 I404 126.54(16) . . ?
N305 Zn32 I403 108.5(2) . . ?
N305 Zn32 I404 104.7(3) . . ?
N305 Zn32 I303 104.6(3) . . ?
N305 Zn32 I304 109.8(3) . . ?
N311 Zn32 I403 109.1(2) 4_676 . ?
N311 Zn32 I404 103.3(3) 4_676 . ?
N311 Zn32 N305 102.2(3) 4_676 . ?
N311 Zn32 I303 107.9(3) 4_676 . ?
N311 Zn32 I304 106.2(3) 4_676 . ?
I304 Zn32 I303 124.1(2) . . ?
I312 Zn36 I311 126.4(2) . . ?
N318 Zn36 I311 105.8(3) . . ?
N318 Zn36 I312 107.0(3) . . ?
N318 Zn36 N319 102.7(3) . . ?
N318 Zn36 I411 111.8(8) . . ?
N318 Zn36 I412 106.2(4) . . ?
N319 Zn36 I311 104.5(3) . . ?
N319 Zn36 I312 108.1(3) . . ?
N319 Zn36 I411 107.6(4) . . ?
N319 Zn36 I412 101.9(7) . . ?
I411 Zn36 I412 124.2(12) . . ?
I308 Zn34 I307 122.16(13) . . ?
N312 Zn34 I308 108.8(2) . . ?
N312 Zn34 I307 108.2(2) . . ?
N312 Zn34 I407 104.3(3) . . ?
N312 Zn34 I408 110.5(2) . . ?
N313 Zn34 I308 107.8(3) . . ?
N313 Zn34 I307 106.3(2) . . ?
N313 Zn34 N312 101.7(3) . . ?
N313 Zn34 I407 112.9(3) . . ?
N313 Zn34 I408 107.8(3) . . ?
I407 Zn34 I408 118.3(2) . . ?
I310 Zn35 I309 127.77(19) . . ?
N317 Zn35 I310 110.2(4) . . ?
N317 Zn35 I309 103.5(3) . . ?
N317 Zn35 N324 96.1(3) . 4_565 ?
N324 Zn35 I310 106.1(3) 4_565 . ?
N324 Zn35 I309 108.7(3) 4_565 . ?
I302 Zn31 I301 122.4(4) . . ?
N323 Zn31 I302 109.8(4) 4_665 . ?
N323 Zn31 I301 108.8(4) 4_665 . ?
N323 Zn31 N301 100.3(5) 4_665 . ?
N301 Zn31 I302 104.1(3) . . ?
N301 Zn31 I301 109.3(4) . . ?
C325 N309 C324 114.8(6) . . ?
C326 N308 C324 114.5(6) . . ?
C308 N304 C307 113.5(7) . . ?
C326 N310 C325 114.1(6) . . ?
C344 N316 C343 113.6(7) . . ?
C318 N306 Zn33 118.5(9) . . ?
C318 N306 Zn43 126.1(10) . . ?
C314 N306 Zn33 122.2(9) . . ?
C314 N306 C318 119.1(7) . . ?
C314 N306 Zn43 114.6(10) . . ?
C360 N320 C362 113.7(7) . . ?
C344 N314 C342 114.9(7) . . ?
C361 N322 C362 114.6(7) . . ?
C323 N307 Zn33 120.0(8) . . ?
C323 N307 Zn43 123.0(9) . . ?
C319 N307 Zn33 121.5(7) . . ?
C319 N307 C323 117.7(6) . . ?
C319 N307 Zn43 119.2(9) . . ?
C312 N305 Zn32 122.3(7) . . ?
C312 N305 C311 118.3(8) . . ?
C311 N305 Zn32 119.2(6) . . ?
C342 N315 C343 113.2(7) . . ?
C332 N312 Zn34 121.9(6) . . ?
C332 N312 C336 118.0(7) . . ?
C336 N312 Zn34 120.1(6) . . ?
C360 N321 C361 113.9(7) . . ?
C308 N302 C306 114.4(7) . . ?
C341 N313 Zn34 120.1(7) . . ?
C341 N313 C337 118.3(9) . . ?
C337 N313 Zn34 121.6(7) . . ?
C350 N318 Zn36 120.5(6) . . ?
C350 N318 C354 117.5(8) . . ?
C354 N318 Zn36 121.8(7) . . ?
C329 N311 Zn32 121.8(6) . 4_575 ?
C330 N311 Zn32 119.6(6) . 4_575 ?
C330 N311 C329 118.4(7) . . ?
C348 N317 Zn35 120.8(8) . . ?
C348 N317 C347 117.3(8) . . ?
C348 N317 Zn45 134.6(9) . . ?
C347 N317 Zn35 121.5(7) . . ?
C347 N317 Zn45 107.0(8) . . ?
Zn31 N323 Zn51 37.7(9) 4_566 4_566 ?
C365 N323 Zn31 127.6(7) . 4_566 ?
C365 N323 C366 117.9(8) . . ?
C365 N323 Zn41 116.2(7) . 4_566 ?
C365 N323 Zn51 92.4(11) . 4_566 ?
C366 N323 Zn31 114.4(7) . 4_566 ?
C366 N323 Zn41 125.9(8) . 4_566 ?
C366 N323 Zn51 147.6(11) . 4_566 ?
Zn41 N323 Zn51 25.6(9) 4_566 4_566 ?
C307 N303 C306 115.0(7) . . ?
C355 N319 Zn36 119.9(6) . . ?
C359 N319 Zn36 123.1(6) . . ?
C359 N319 C355 116.8(7) . . ?
N309 C325 N310 125.6(6) . . ?
N309 C325 C327 117.2(6) . . ?
N310 C325 C327 117.2(6) . . ?
C368 N324 Zn35 123.3(6) . 4_666 ?
C368 N324 C372 117.5(8) . . ?
C368 N324 Zn45 121.0(8) . 4_666 ?
C372 N324 Zn35 118.3(7) . 4_666 ?
C372 N324 Zn45 121.2(8) . 4_666 ?
C351 C352 C344 120.0(8) . . ?
C353 C352 C344 121.3(7) . . ?
C353 C352 C351 118.6(8) . . ?
N309 C324 N308 125.3(6) . . ?
N309 C324 C321 117.2(6) . . ?
N308 C324 C321 117.4(6) . . ?
N304 C307 C309 117.2(8) . . ?
N303 C307 N304 125.0(7) . . ?
N303 C307 C309 117.8(7) . . ?
N304 C308 C316 116.0(7) . . ?
N302 C308 N304 126.4(7) . . ?
N302 C308 C316 117.6(7) . . ?
C317 C316 C308 121.0(7) . . ?
C315 C316 C308 121.1(8) . . ?
C315 C316 C317 117.9(7) . . ?
N316 C343 C345 116.9(8) . . ?
N315 C343 N316 125.7(7) . . ?
N315 C343 C345 117.3(7) . . ?
C333 C334 C326 122.4(6) . . ?
C335 C334 C326 121.1(7) . . ?
C335 C334 C333 116.5(7) . . ?
C322 C321 C324 121.3(6) . . ?
C322 C321 C320 118.3(7) . . ?
C320 C321 C324 120.3(6) . . ?
N308 C326 N310 125.3(6) . . ?
N308 C326 C334 118.1(6) . . ?
N310 C326 C334 116.6(6) . . ?
C328 C327 C325 120.9(6) . . ?
C328 C327 C331 117.8(7) . . ?
C331 C327 C325 121.3(7) . . ?
C313 C309 C307 122.1(8) . . ?
C313 C309 C310 116.4(9) . . ?
C310 C309 C307 121.5(9) . . ?
C12A O3A C15A 117.8(12) . . ?
C8A O2A C14A 117.9(11) . . ?
C334 C333 H333 120.3 . . ?
C334 C333 C332 119.4(7) . . ?
C332 C333 H333 120.3 . . ?
C349 C345 C343 122.0(8) . . ?
C346 C345 C343 120.0(9) . . ?
C346 C345 C349 118.0(8) . . ?
C305 N301 Zn31 124.8(8) . . ?
C305 N301 Zn41 115.8(8) . . ?
C305 N301 Zn51 93.7(12) . . ?
C301 N301 Zn31 115.7(8) . . ?
C301 N301 C305 119.2(9) . . ?
C301 N301 Zn41 124.9(8) . . ?
C301 N301 Zn51 141.6(13) . . ?
C321 C322 H322 120.4 . . ?
C321 C322 C323 119.1(7) . . ?
C323 C322 H322 120.4 . . ?
C340 C339 C342 120.1(8) . . ?
C338 C339 C342 121.3(8) . . ?
C338 C339 C340 118.6(10) . . ?
C316 C317 H317 119.9 . . ?
C318 C317 C316 120.1(8) . . ?
C318 C317 H317 119.9 . . ?
N312 C332 C333 122.9(8) . . ?
N312 C332 H332 118.6 . . ?
C333 C332 H332 118.6 . . ?
N320 C362 N322 125.4(7) . . ?
N320 C362 C370 118.1(7) . . ?
N322 C362 C370 116.4(7) . . ?
C304 C303 C306 122.5(8) . . ?
C304 C303 C302 117.7(9) . . ?
C302 C303 C306 119.7(9) . . ?
N320 C360 C357 115.2(7) . . ?
N321 C360 N320 127.0(8) . . ?
N321 C360 C357 117.8(7) . . ?
N316 C344 C352 116.3(8) . . ?
N314 C344 N316 125.6(7) . . ?
N314 C344 C352 118.1(7) . . ?
C327 C328 H328 120.2 . . ?
C327 C328 C329 119.7(7) . . ?
C329 C328 H328 120.2 . . ?
N302 C306 C303 117.3(8) . . ?
N303 C306 N302 125.6(8) . . ?
N303 C306 C303 117.1(7) . . ?
C370 C369 H369 120.9 . . ?
C370 C369 C368 118.1(8) . . ?
C368 C369 H369 120.9 . . ?
N306 C318 C317 121.1(8) . . ?
N306 C318 H318 119.5 . . ?
C317 C318 H318 119.5 . . ?
C352 C351 H351 121.1 . . ?
C352 C351 C350 117.8(9) . . ?
C350 C351 H351 121.1 . . ?
C364 C363 C361 123.0(8) . . ?
C364 C363 C367 117.6(8) . . ?
C367 C363 C361 119.3(7) . . ?
C369 C370 C362 121.6(7) . . ?
C369 C370 C371 119.7(8) . . ?
C371 C370 C362 118.7(7) . . ?
C358 C357 C360 120.8(7) . . ?
C358 C357 C356 119.8(8) . . ?
C356 C357 C360 119.4(8) . . ?
N318 C350 C351 124.2(9) . . ?
N318 C350 H350 117.9 . . ?
C351 C350 H350 117.9 . . ?
C321 C320 H320 120.2 . . ?
C319 C320 C321 119.7(7) . . ?
C319 C320 H320 120.2 . . ?
N317 C348 H348 118.4 . . ?
N317 C348 C349 123.3(10) . . ?
C349 C348 H348 118.4 . . ?
C334 C335 H335 119.7 . . ?
C334 C335 C336 120.6(8) . . ?
C336 C335 H335 119.7 . . ?
N312 C336 C335 122.4(8) . . ?
N312 C336 H336 118.8 . . ?
C335 C336 H336 118.8 . . ?
C345 C349 C348 118.9(9) . . ?
C345 C349 H349 120.5 . . ?
C348 C349 H349 120.5 . . ?
N311 C329 C328 122.4(8) . . ?
N311 C329 H329 118.8 . . ?
C328 C329 H329 118.8 . . ?
N314 C342 N315 127.0(9) . . ?
N314 C342 C339 117.1(7) . . ?
N315 C342 C339 115.9(8) . . ?
N307 C323 C322 122.6(7) . . ?
N307 C323 H323 118.7 . . ?
C322 C323 H323 118.7 . . ?
C327 C331 H331 120.7 . . ?
C330 C331 C327 118.7(8) . . ?
C330 C331 H331 120.7 . . ?
N322 C361 N321 125.0(7) . . ?
N322 C361 C363 116.1(7) . . ?
N321 C361 C363 118.9(7) . . ?
C316 C315 H315 120.1 . . ?
C316 C315 C314 119.8(9) . . ?
C314 C315 H315 120.1 . . ?
C352 C353 H353 120.2 . . ?
C352 C353 C354 119.5(9) . . ?
C354 C353 H353 120.2 . . ?
C13A O1A H1A 109.5 . . ?
N307 C319 C320 122.5(7) . . ?
N307 C319 H319 118.7 . . ?
C320 C319 H319 118.7 . . ?
C363 C364 H364 120.5 . . ?
C363 C364 C365 119.0(9) . . ?
C365 C364 H364 120.5 . . ?
C357 C358 H358 120.5 . . ?
C359 C358 C357 119.0(8) . . ?
C359 C358 H358 120.5 . . ?
C339 C340 H340 121.1 . . ?
C339 C340 C341 117.8(10) . . ?
C341 C340 H340 121.1 . . ?
N323 C365 C364 123.6(9) . . ?
N323 C365 H365 118.2 . . ?
C364 C365 H365 118.2 . . ?
C309 C313 H313 119.6 . . ?
C309 C313 C312 120.9(9) . . ?
C312 C313 H313 119.6 . . ?
N319 C355 H355 118.2 . . ?
N319 C355 C356 123.6(8) . . ?
C356 C355 H355 118.2 . . ?
N324 C368 C369 122.7(8) . . ?
N324 C368 H368 118.6 . . ?
C369 C368 H368 118.6 . . ?
N318 C354 C353 122.0(10) . . ?
N318 C354 H354 119.0 . . ?
C353 C354 H354 119.0 . . ?
C357 C356 C355 117.2(8) . . ?
C357 C356 H356 121.4 . . ?
C355 C356 H356 121.4 . . ?
C363 C367 H367 120.4 . . ?
C363 C367 C366 119.2(9) . . ?
C366 C367 H367 120.4 . . ?
N311 C330 C331 123.0(8) . . ?
N311 C330 H330 118.5 . . ?
C331 C330 H330 118.5 . . ?
N319 C359 C358 123.6(9) . . ?
N319 C359 H359 118.2 . . ?
C358 C359 H359 118.2 . . ?
N323 C366 C367 122.7(9) . . ?
N323 C366 H366 118.7 . . ?
C367 C366 H366 118.7 . . ?
C303 C304 H304 119.8 . . ?
C305 C304 C303 120.4(10) . . ?
C305 C304 H304 119.8 . . ?
N305 C312 C313 122.0(10) . . ?
N305 C312 H312 119.0 . . ?
C313 C312 H312 119.0 . . ?
N306 C314 C315 121.8(9) . . ?
N306 C314 H314 119.1 . . ?
C315 C314 H314 119.1 . . ?
N313 C341 C340 124.1(10) . . ?
N313 C341 H341 117.9 . . ?
C340 C341 H341 117.9 . . ?
C370 C371 H371 121.8 . . ?
C370 C371 C372 116.4(9) . . ?
C372 C371 H371 121.8 . . ?
N301 C305 C304 122.1(11) . . ?
N301 C305 H305 118.9 . . ?
C304 C305 H305 118.9 . . ?
C2A C1A H1AA 120.0 . . ?
C2A C1A C6A 120.0 . . ?
C6A C1A H1AA 120.0 . . ?
C1A C2A H2A 120.0 . . ?
C3A C2A C1A 120.0 . . ?
C3A C2A H2A 120.0 . . ?
C2A C3A H3A 120.0 . . ?
C2A C3A C4A 120.0 . . ?
C4A C3A H3A 120.0 . . ?
C3A C4A C7A 118.3(6) . . ?
C5A C4A C3A 120.0 . . ?
C5A C4A C7A 121.7(6) . . ?
C4A C5A C13A 119.9(7) . . ?
C6A C5A C4A 120.0 . . ?
C6A C5A C13A 120.1(7) . . ?
C1A C6A H6A 120.0 . . ?
C5A C6A C1A 120.0 . . ?
C5A C6A H6A 120.0 . . ?
N313 C337 H337 119.2 . . ?
N313 C337 C338 121.7(10) . . ?
C338 C337 H337 119.2 . . ?
C12A C7A C4A 120.6(9) . . ?
C8A C7A C4A 120.2(8) . . ?
C8A C7A C12A 119.2(9) . . ?
C339 C338 C337 119.5(10) . . ?
C339 C338 H338 120.3 . . ?
C337 C338 H338 120.3 . . ?
N317 C347 H347 118.2 . . ?
N317 C347 C346 123.6(10) . . ?
C346 C347 H347 118.2 . . ?
C345 C346 C347 118.7(11) . . ?
C345 C346 H346 120.6 . . ?
C347 C346 H346 120.6 . . ?
N324 C372 C371 125.3(9) . . ?
N324 C372 H372 117.3 . . ?
C371 C372 H372 117.3 . . ?
O3A C12A C7A 114.9(8) . . ?
O3A C12A C11A 124.6(10) . . ?
C7A C12A C11A 120.5(11) . . ?
C303 C302 H302 121.0 . . ?
C301 C302 C303 117.9(10) . . ?
C301 C302 H302 121.0 . . ?
O2A C8A C7A 116.2(8) . . ?
O2A C8A C9A 123.9(11) . . ?
C7A C8A C9A 119.9(11) . . ?
N301 C301 C302 122.6(10) . . ?
N301 C301 H301 118.7 . . ?
C302 C301 H301 118.7 . . ?
C8A C9A H9A 120.3 . . ?
C10A C9A C8A 119.5(11) . . ?
C10A C9A H9A 120.3 . . ?
C9A C10A H10A 119.0 . . ?
C9A C10A C11A 122.1(11) . . ?
C11A C10A H10A 119.0 . . ?
C12A C11A H11A 120.6 . . ?
C10A C11A C12A 118.8(11) . . ?
C10A C11A H11A 120.6 . . ?
O3A C15A H15A 109.5 . . ?
O3A C15A H15B 109.5 . . ?
O3A C15A H15C 109.5 . . ?
H15A C15A H15B 109.5 . . ?
H15A C15A H15C 109.5 . . ?
H15B C15A H15C 109.5 . . ?
O1A C13A C5A 113.9(11) . . ?
O1A C13A H13A 108.8 . . ?
O1A C13A H13B 108.8 . . ?
C5A C13A H13A 108.8 . . ?
C5A C13A H13B 108.8 . . ?
H13A C13A H13B 107.7 . . ?
C309 C310 H310 120.6 . . ?
C309 C310 C311 118.8(12) . . ?
C311 C310 H310 120.6 . . ?
N305 C311 C310 123.3(11) . . ?
N305 C311 H311 118.3 . . ?
C310 C311 H311 118.3 . . ?
O2A C14A H14A 109.5 . . ?
O2A C14A H14B 109.5 . . ?
O2A C14A H14C 109.5 . . ?
H14A C14A H14B 109.5 . . ?
H14A C14A H14C 109.5 . . ?
H14B C14A H14C 109.5 . . ?
N306 Zn43 N307 101.5(8) . . ?
N306 Zn43 I405 108.9(10) . . ?
N306 Zn43 I406 108.3(12) . . ?
N307 Zn43 I405 109.7(12) . . ?
N307 Zn43 I406 99.0(10) . . ?
I405 Zn43 I406 126.4(8) . . ?
N317 Zn45 N324 104.4(8) . 4_565 ?
N317 Zn45 I409 112.3(8) . . ?
N317 Zn45 I410 97.9(7) . . ?
N324 Zn45 I409 112.1(7) 4_565 . ?
N324 Zn45 I410 99.5(7) 4_565 . ?
I410 Zn45 I409 127.6(6) . . ?
N323 Zn41 I402 114.1(7) 4_665 . ?
N323 Zn41 I401 99.0(5) 4_665 . ?
N301 Zn41 N323 104.1(7) . 4_665 ?
N301 Zn41 I402 113.7(6) . . ?
N301 Zn41 I401 101.2(6) . . ?
I402 Zn41 I401 122.2(6) . . ?
C5B C4B C3B 120.0 . . ?
C5B C4B C7B 119.8(15) . . ?
C3B C4B C7B 119.8(15) . . ?
C4B C5B C6B 120.0 . . ?
C4B C5B C13B 114.9(17) . . ?
C6B C5B C13B 125.0(17) . . ?
C5B C6B H6B 120.0 . . ?
C5B C6B C1B 120.0 . . ?
C1B C6B H6B 120.0 . . ?
C6B C1B H1B 120.0 . . ?
C6B C1B C2B 120.0 . . ?
C2B C1B H1B 120.0 . . ?
C1B C2B H2B 120.0 . . ?
C3B C2B C1B 120.0 . . ?
C3B C2B H2B 120.0 . . ?
C4B C3B H3B 120.0 . . ?
C2B C3B C4B 120.0 . . ?
C2B C3B H3B 120.0 . . ?
C12B C7B C4B 118.8(14) . . ?
C12B C7B C8B 120.0 . . ?
C8B C7B C4B 121.1(14) . . ?
C11B C12B C7B 120.0 . . ?
O3B C12B C7B 114.2(17) . . ?
O3B C12B C11B 125.6(17) . . ?
C12B C11B H11B 120.0 . . ?
C10B C11B C12B 120.0 . . ?
C10B C11B H11B 120.0 . . ?
C838 C11B C12B 119(3) . . ?
C838 C11B H11B 14.2 . . ?
C838 C11B C10B 119(3) . . ?
C11B C10B H10B 120.0 . . ?
C11B C10B C9B 120.0 . . ?
C9B C10B H10B 120.0 . . ?
C10B C9B H9B 120.0 . . ?
C10B C9B C8B 120.0 . . ?
C8B C9B H9B 120.0 . . ?
C9B C8B C7B 120.0 . . ?
O2B C8B C7B 119(2) . . ?
O2B C8B C9B 121(2) . . ?
C8B O2B C14B 118(3) . . ?
C12B O3B C15B 117(3) . . ?
H80A C805 H80B 109.5 . . ?
C806 C805 H80A 111.7 . . ?
C806 C805 H80B 111.7 . . ?
C806 C805 C804 100(4) . . ?
C804 C805 H80A 111.7 . . ?
C804 C805 H80B 111.7 . . ?
H80C C801 H80D 108.0 . . ?
C806 C801 H80C 109.5 . . ?
C806 C801 H80D 109.5 . . ?
C806 C801 C802 111(5) . . ?
C802 C801 H80C 109.5 . . ?
C802 C801 H80D 109.5 . . ?
H80E C803 H80F 108.9 . . ?
C804 C803 H80E 110.9 . . ?
C804 C803 H80F 110.9 . . ?
C804 C803 C802 104(5) . . ?
C802 C803 H80E 110.9 . . ?
C802 C803 H80F 110.9 . . ?
C805 C806 C801 118(5) . . ?
C805 C806 H80G 107.7 . . ?
C805 C806 H80H 107.7 . . ?
C801 C806 H80G 107.7 . . ?
C801 C806 H80H 107.7 . . ?
H80G C806 H80H 107.1 . . ?
H82A C823 H82B 108.3 . . ?
C822 C823 H82A 110.0 . . ?
C822 C823 H82B 110.0 . . ?
C824 C823 H82A 110.0 . . ?
C824 C823 H82B 110.0 . . ?
C824 C823 C822 109(6) . . ?
C823 C822 H82C 108.7 . . ?
C823 C822 H82D 108.7 . . ?
C823 C822 C821 114(6) . . ?
H82C C822 H82D 107.6 . . ?
C821 C822 H82C 108.7 . . ?
C821 C822 H82D 108.7 . . ?
C822 C821 H82E 110.5 . . ?
C822 C821 H82F 110.5 . . ?
H82E C821 H82F 108.7 . . ?
C820 C821 C822 106(5) . . ?
C820 C821 H82E 110.5 . . ?
C820 C821 H82F 110.5 . . ?
H81A C819 H81B 109.4 . . ?
C820 C819 H81A 111.6 . . ?
C820 C819 H81B 111.6 . . ?
C824 C819 H81A 111.6 . . ?
C824 C819 H81B 111.6 . . ?
C824 C819 C820 101(5) . . ?
C821 C820 C819 122(5) . . ?
C821 C820 H82G 106.7 . . ?
C821 C820 H82H 106.7 . . ?
C819 C820 H82G 106.7 . . ?
C819 C820 H82H 106.7 . . ?
H82G C820 H82H 106.6 . . ?
C823 C824 H82I 107.6 . . ?
C823 C824 H82J 107.6 . . ?
C819 C824 C823 119(5) . . ?
C819 C824 H82I 107.6 . . ?
C819 C824 H82J 107.6 . . ?
H82I C824 H82J 107.1 . . ?
C805 C804 C803 115(5) . . ?
C805 C804 H80I 108.4 . . ?
C805 C804 H80J 108.4 . . ?
C803 C804 H80I 108.4 . . ?
C803 C804 H80J 108.4 . . ?
H80I C804 H80J 107.5 . . ?
C801 C802 C803 114(4) . . ?
C801 C802 H80K 108.7 . . ?
C801 C802 H80L 108.7 . . ?
C803 C802 H80K 108.7 . . ?
C803 C802 H80L 108.7 . . ?
H80K C802 H80L 107.6 . . ?
O3B C15B H15D 109.5 . . ?
O3B C15B H15E 109.5 . . ?
O3B C15B H15F 109.5 . . ?
O3B C15B C837 110(4) . . ?
H15D C15B H15E 109.5 . . ?
H15D C15B H15F 109.5 . . ?
H15E C15B H15F 109.5 . . ?
C837 C15B H15D 132.0 . . ?
C837 C15B H15E 82.3 . . ?
C837 C15B H15F 29.6 . . ?
O2B C14B H14D 109.5 . . ?
O2B C14B H14E 109.5 . . ?
O2B C14B H14F 109.5 . . ?
H14D C14B H14E 109.5 . . ?
H14D C14B H14F 109.5 . . ?
H14E C14B H14F 109.5 . . ?
C13B O1B H1BA 109.5 . . ?
C5B C13B H13C 109.1 . . ?
C5B C13B H13D 109.1 . . ?
O1B C13B C5B 112(2) . . ?
O1B C13B H13C 109.1 . . ?
O1B C13B H13D 109.1 . . ?
H13C C13B H13D 107.8 . . ?
H85A C851 H85B 107.9 . . ?
C852 C851 H85A 109.2 . . ?
C852 C851 H85B 109.2 . . ?
C852 C851 C850 112(2) . . ?
C850 C851 H85A 109.2 . . ?
C850 C851 H85B 109.2 . . ?
C851 C852 H85C 109.4 . . ?
C851 C852 H85D 109.4 . . ?
C851 C852 C853 111(2) . . ?
H85C C852 H85D 108.0 . . ?
C853 C852 H85C 109.4 . . ?
C853 C852 H85D 109.4 . . ?
C852 C853 H85E 109.4 . . ?
C852 C853 H85F 109.4 . . ?
C852 C853 C854 111(2) . . ?
H85E C853 H85F 108.0 . . ?
C854 C853 H85E 109.4 . . ?
C854 C853 H85F 109.4 . . ?
C853 C854 H85G 109.3 . . ?
C853 C854 H85H 109.3 . . ?
H85G C854 H85H 108.0 . . ?
C849 C854 C853 111.4(19) . . ?
C849 C854 H85G 109.3 . . ?
C849 C854 H85H 109.3 . . ?
C854 C849 H84A 109.3 . . ?
C854 C849 H84B 109.3 . . ?
H84A C849 H84B 108.0 . . ?
C850 C849 C854 111.5(19) . . ?
C850 C849 H84A 109.3 . . ?
C850 C849 H84B 109.3 . . ?
C851 C850 H85I 109.1 . . ?
C851 C850 H85J 109.1 . . ?
C849 C850 C851 113(2) . . ?
C849 C850 H85I 109.1 . . ?
C849 C850 H85J 109.1 . . ?
H85I C850 H85J 107.8 . . ?
H83A C839 H83B 107.6 . . ?
C840 C839 H83A 108.6 . . ?
C840 C839 H83B 108.6 . . ?
C840 C839 C838 115(2) . . ?
C838 C839 H83A 108.6 . . ?
C838 C839 H83B 108.6 . . ?
C839 C840 H84C 108.8 . . ?
C839 C840 H84D 108.8 . . ?
H84C C840 H84D 107.7 . . ?
C841 C840 C839 113.9(19) . . ?
C841 C840 H84C 108.8 . . ?
C841 C840 H84D 108.8 . . ?
C840 C841 H84E 109.0 . . ?
C840 C841 H84F 109.0 . . ?
C840 C841 C842 112.9(19) . . ?
H84E C841 H84F 107.8 . . ?
C842 C841 H84E 109.0 . . ?
C842 C841 H84F 109.0 . . ?
C841 C842 H84G 109.3 . . ?
C841 C842 H84H 109.3 . . ?
C841 C842 C837 111.5(19) . . ?
H84G C842 H84H 108.0 . . ?
C837 C842 H84G 109.3 . . ?
C837 C842 H84H 109.3 . . ?
C15B C837 H83C 27.7 . . ?
C15B C837 H83D 132.1 . . ?
C842 C837 C15B 86(4) . . ?
C842 C837 H83C 108.9 . . ?
C842 C837 H83D 108.9 . . ?
H83C C837 H83D 107.7 . . ?
C838 C837 C15B 105(4) . . ?
C838 C837 C842 113.2(19) . . ?
C838 C837 H83C 108.9 . . ?
C838 C837 H83D 108.9 . . ?
C11B C838 C839 130(4) . . ?
C11B C838 C837 110(4) . . ?
C11B C838 H83E 79.3 . . ?
C11B C838 H83F 30.2 . . ?
C839 C838 C837 113.0(18) . . ?
C839 C838 H83E 109.0 . . ?
C839 C838 H83F 109.0 . . ?
C837 C838 H83E 109.0 . . ?
C837 C838 H83F 109.0 . . ?
H83E C838 H83F 107.8 . . ?
H83G C832 H83H 108.1 . . ?
C831 C832 H83G 109.6 . . ?
C831 C832 H83H 109.6 . . ?
C833 C832 H83G 109.6 . . ?
C833 C832 H83H 109.6 . . ?
C833 C832 C831 110(2) . . ?
C832 C831 H83I 109.9 . . ?
C832 C831 H83J 109.9 . . ?
C832 C831 C836 109(2) . . ?
H83I C831 H83J 108.3 . . ?
C836 C831 H83I 109.9 . . ?
C836 C831 H83J 109.9 . . ?
C831 C836 H83K 109.9 . . ?
C831 C836 H83L 109.9 . . ?
H83K C836 H83L 108.3 . . ?
C835 C836 C831 109(2) . . ?
C835 C836 H83K 109.9 . . ?
C835 C836 H83L 109.9 . . ?
C836 C835 H83M 109.3 . . ?
C836 C835 H83N 109.3 . . ?
H83M C835 H83N 108.0 . . ?
C834 C835 C836 112(2) . . ?
C834 C835 H83M 109.3 . . ?
C834 C835 H83N 109.3 . . ?
C835 C834 H83O 108.9 . . ?
C835 C834 H83P 108.9 . . ?
C835 C834 C833 113(2) . . ?
H83O C834 H83P 107.8 . . ?
C833 C834 H83O 108.9 . . ?
C833 C834 H83P 108.9 . . ?
C832 C833 H83Q 109.0 . . ?
C832 C833 H83R 109.0 . . ?
C834 C833 C832 113(2) . . ?
C834 C833 H83Q 109.0 . . ?
C834 C833 H83R 109.0 . . ?
H83Q C833 H83R 107.8 . . ?
H85K C856 H85L 108.4 . . ?
C855 C856 H85K 110.0 . . ?
C855 C856 H85L 110.0 . . ?
C857 C856 H85K 110.0 . . ?
C857 C856 H85L 110.0 . . ?
C857 C856 C855 108.6(18) . . ?
C856 C855 H85M 109.4 . . ?
C856 C855 H85N 109.4 . . ?
H85M C855 H85N 108.0 . . ?
C860 C855 C856 111.3(16) . . ?
C860 C855 H85M 109.4 . . ?
C860 C855 H85N 109.4 . . ?
C855 C860 H86A 108.5 . . ?
C855 C860 H86B 108.5 . . ?
C855 C860 C859 115.0(16) . . ?
H86A C860 H86B 107.5 . . ?
C859 C860 H86A 108.5 . . ?
C859 C860 H86B 108.5 . . ?
C860 C859 H85O 108.5 . . ?
C860 C859 H85P 108.5 . . ?
H85O C859 H85P 107.5 . . ?
C858 C859 C860 115.3(16) . . ?
C858 C859 H85O 108.5 . . ?
C858 C859 H85P 108.5 . . ?
C859 C858 H85Q 108.9 . . ?
C859 C858 H85R 108.9 . . ?
C859 C858 C857 113.2(16) . . ?
H85Q C858 H85R 107.8 . . ?
C857 C858 H85Q 108.9 . . ?
C857 C858 H85R 108.9 . . ?
C856 C857 H85S 109.8 . . ?
C856 C857 H85T 109.8 . . ?
C858 C857 C856 109.5(16) . . ?
C858 C857 H85S 109.8 . . ?
C858 C857 H85T 109.8 . . ?
H85S C857 H85T 108.2 . . ?
H84I C843 H84J 108.0 . . ?
C844 C843 H84I 109.3 . . ?
C844 C843 H84J 109.3 . . ?
C844 C843 C848 111(2) . . ?
C848 C843 H84I 109.3 . . ?
C848 C843 H84J 109.3 . . ?
C843 C844 H84K 109.6 . . ?
C843 C844 H84L 109.6 . . ?
C843 C844 C845 110(2) . . ?
H84K C844 H84L 108.1 . . ?
C845 C844 H84K 109.6 . . ?
C845 C844 H84L 109.6 . . ?
C844 C845 H84M 109.6 . . ?
C844 C845 H84N 109.6 . . ?
C844 C845 C846 110(2) . . ?
H84M C845 H84N 108.1 . . ?
C846 C845 H84M 109.6 . . ?
C846 C845 H84N 109.6 . . ?
C845 C846 H84O 109.5 . . ?
C845 C846 H84P 109.5 . . ?
C845 C846 C847 111(2) . . ?
H84O C846 H84P 108.1 . . ?
C847 C846 H84O 109.5 . . ?
C847 C846 H84P 109.5 . . ?
C846 C847 H84Q 109.7 . . ?
C846 C847 H84R 109.7 . . ?
C846 C847 C848 109.7(19) . . ?
H84Q C847 H84R 108.2 . . ?
C848 C847 H84Q 109.7 . . ?
C848 C847 H84R 109.7 . . ?
C843 C848 C847 110.1(19) . . ?
C843 C848 H84S 109.6 . . ?
C843 C848 H84T 109.6 . . ?
C847 C848 H84S 109.6 . . ?
C847 C848 H84T 109.6 . . ?
H84S C848 H84T 108.2 . . ?
H86C C861 H86D 107.9 . . ?
C862 C861 H86C 109.2 . . ?
C862 C861 H86D 109.2 . . ?
C866 C861 H86C 109.2 . . ?
C866 C861 H86D 109.2 . . ?
C866 C861 C862 112.1(17) . . ?
C861 C862 H86E 109.3 . . ?
C861 C862 H86F 109.3 . . ?
H86E C862 H86F 108.0 . . ?
C863 C862 C861 111.4(15) . . ?
C863 C862 H86E 109.3 . . ?
C863 C862 H86F 109.3 . . ?
C862 C863 H86G 108.4 . . ?
C862 C863 H86H 108.4 . . ?
C862 C863 C864 115.4(17) . . ?
H86G C863 H86H 107.5 . . ?
C864 C863 H86G 108.4 . . ?
C864 C863 H86H 108.4 . . ?
C863 C864 H86I 109.3 . . ?
C863 C864 H86J 109.3 . . ?
C863 C864 C865 111.6(16) . . ?
H86I C864 H86J 108.0 . . ?
C865 C864 H86I 109.3 . . ?
C865 C864 H86J 109.3 . . ?
C864 C865 H86K 109.7 . . ?
C864 C865 H86L 109.7 . . ?
H86K C865 H86L 108.2 . . ?
C866 C865 C864 109.8(16) . . ?
C866 C865 H86K 109.7 . . ?
C866 C865 H86L 109.7 . . ?
C861 C866 C865 113.8(16) . . ?
C861 C866 H86M 108.8 . . ?
C861 C866 H86N 108.8 . . ?
C865 C866 H86M 108.8 . . ?
C865 C866 H86N 108.8 . . ?
H86M C866 H86N 107.7 . . ?
H82K C829 H82L 108.1 . . ?
C830 C829 H82K 109.6 . . ?
C830 C829 H82L 109.6 . . ?
C828 C829 H82K 109.6 . . ?
C828 C829 H82L 109.6 . . ?
C828 C829 C830 110(3) . . ?
C829 C830 H83S 109.5 . . ?
C829 C830 H83T 109.5 . . ?
H83S C830 H83T 108.1 . . ?
C825 C830 C829 111(2) . . ?
C825 C830 H83S 109.5 . . ?
C825 C830 H83T 109.5 . . ?
C830 C825 H82M 109.5 . . ?
C830 C825 H82N 109.5 . . ?
H82M C825 H82N 108.1 . . ?
C826 C825 C830 111(2) . . ?
C826 C825 H82M 109.5 . . ?
C826 C825 H82N 109.5 . . ?
C825 C826 H82O 109.6 . . ?
C825 C826 H82P 109.6 . . ?
C825 C826 C827 110(2) . . ?
H82O C826 H82P 108.1 . . ?
C827 C826 H82O 109.6 . . ?
C827 C826 H82P 109.6 . . ?
C826 C827 H82Q 109.7 . . ?
C826 C827 H82R 109.7 . . ?
C826 C827 C828 110(2) . . ?
H82Q C827 H82R 108.2 . . ?
C828 C827 H82Q 109.7 . . ?
C828 C827 H82R 109.7 . . ?
C829 C828 C827 111(2) . . ?
C829 C828 H82S 109.5 . . ?
C829 C828 H82T 109.5 . . ?
C827 C828 H82S 109.5 . . ?
C827 C828 H82T 109.5 . . ?
H82S C828 H82T 108.1 . . ?
N323 Zn51 I502 124.7(16) 4_665 . ?
N323 Zn51 I501 81.9(12) 4_665 . ?
N301 Zn51 N323 93.5(14) . 4_665 ?
N301 Zn51 I502 136.8(18) . . ?
N301 Zn51 I501 82.7(12) . . ?
I502 Zn51 I501 118.7(15) . . ?
H81C C818 H81D 108.1 . . ?
C813 C818 H81C 109.6 . . ?
C813 C818 H81D 109.6 . . ?
C813 C818 C809 29(3) . . ?
C813 C818 C812 132(4) . . ?
C817 C818 H81C 109.6 . . ?
C817 C818 H81D 109.6 . . ?
C817 C818 C813 110.4(17) . . ?
C817 C818 C809 138(3) . . ?
C817 C818 C812 62(3) . . ?
C809 C818 H81C 99.5 . . ?
C809 C818 H81D 88.1 . . ?
C810 C818 H81C 126.9 . . ?
C810 C818 H81D 114.7 . . ?
C810 C818 C813 27(3) . . ?
C810 C818 C817 84(3) . . ?
C810 C818 C809 54(2) . . ?
C810 C818 C812 114(4) . . ?
C811 C818 H81C 115.2 . . ?
C811 C818 H81D 115.7 . . ?
C811 C818 C813 98(4) . . ?
C811 C818 C817 12(4) . . ?
C811 C818 C809 126(5) . . ?
C811 C818 C810 72(4) . . ?
C811 C818 C812 70(4) . . ?
C812 C818 H81C 118.1 . . ?
C812 C818 H81D 48.3 . . ?
C812 C818 C809 128(4) . . ?
C818 C813 H81E 109.5 . . ?
C818 C813 H81F 109.5 . . ?
C818 C813 C811 31(3) . . ?
H81E C813 H81F 108.1 . . ?
C814 C813 C818 110.8(16) . . ?
C814 C813 H81E 109.5 . . ?
C814 C813 H81F 109.5 . . ?
C814 C813 C811 93(2) . . ?
C809 C813 C818 93(5) . . ?
C809 C813 H81E 100.3 . . ?
C809 C813 H81F 22.6 . . ?
C809 C813 C814 132(5) . . ?
C809 C813 C811 123(5) . . ?
C810 C813 C818 73(5) . . ?
C810 C813 H81E 60.2 . . ?
C810 C813 H81F 167.5 . . ?
C810 C813 C814 80(6) . . ?
C810 C813 C809 148(10) . . ?
C810 C813 C811 43(4) . . ?
C811 C813 H81E 94.1 . . ?
C811 C813 H81F 140.3 . . ?
C813 C814 H81G 109.6 . . ?
C813 C814 H81H 109.6 . . ?
C813 C814 C810 26(2) . . ?
H81G C814 H81H 108.1 . . ?
C815 C814 C813 110.2(15) . . ?
C815 C814 H81G 109.6 . . ?
C815 C814 H81H 109.6 . . ?
C815 C814 C810 85(3) . . ?
C810 C814 H81G 116.7 . . ?
C810 C814 H81H 124.7 . . ?
C814 C815 H81I 109.6 . . ?
C814 C815 H81J 109.6 . . ?
C814 C815 C816 110.3(15) . . ?
H81I C815 H81J 108.1 . . ?
C816 C815 H81I 109.6 . . ?
C816 C815 H81J 109.6 . . ?
C815 C816 H81K 109.5 . . ?
C815 C816 H81L 109.5 . . ?
C815 C816 C811 95(2) . . ?
H81K C816 H81L 108.1 . . ?
C817 C816 C815 110.9(17) . . ?
C817 C816 H81K 109.5 . . ?
C817 C816 H81L 109.5 . . ?
C817 C816 C811 20(2) . . ?
C811 C816 H81K 127.8 . . ?
C811 C816 H81L 105.5 . . ?
C818 C817 H81M 109.5 . . ?
C818 C817 H81N 109.5 . . ?
C818 C817 C812 60(3) . . ?
C816 C817 C818 110.5(17) . . ?
C816 C817 H81M 109.5 . . ?
C816 C817 H81N 109.5 . . ?
C816 C817 C812 169(4) . . ?
H81M C817 H81N 108.1 . . ?
C811 C817 C818 22(8) . . ?
C811 C817 C816 98(7) . . ?
C811 C817 H81M 131.1 . . ?
C811 C817 H81N 99.4 . . ?
C811 C817 C812 74(8) . . ?
C812 C817 H81M 72.7 . . ?
C812 C817 H81N 78.8 . . ?
H80M C807 H80N 107.5 . . ?
C808 C807 H80M 108.5 . . ?
C808 C807 H80N 108.5 . . ?
C812 C807 H80M 108.5 . . ?
C812 C807 H80N 108.5 . . ?
C812 C807 C808 115(2) . . ?
C807 C808 H80O 108.9 . . ?
C807 C808 H80P 108.9 . . ?
H80O C808 H80P 107.7 . . ?
C809 C808 C807 113.3(18) . . ?
C809 C808 H80O 108.9 . . ?
C809 C808 H80P 108.9 . . ?
C818 C809 H80Q 91.6 . . ?
C818 C809 H80R 157.4 . . ?
C813 C809 C818 58(4) . . ?
C813 C809 C808 126(4) . . ?
C813 C809 H80Q 96.9 . . ?
C813 C809 H80R 107.2 . . ?
C813 C809 C810 14(4) . . ?
C808 C809 C818 74(3) . . ?
C808 C809 H80Q 108.9 . . ?
C808 C809 H80R 108.9 . . ?
C808 C809 C810 113.4(17) . . ?
H80Q C809 H80R 107.7 . . ?
C810 C809 C818 52(2) . . ?
C810 C809 H80Q 108.9 . . ?
C810 C809 H80R 108.9 . . ?
C818 C810 C814 111(5) . . ?
C818 C810 C809 74(3) . . ?
C818 C810 H81O 123.2 . . ?
C818 C810 H81P 125.3 . . ?
C818 C810 C811 39(3) . . ?
C813 C810 C818 80(5) . . ?
C813 C810 C814 74(6) . . ?
C813 C810 C809 18(6) . . ?
C813 C810 H81O 91.5 . . ?
C813 C810 H81P 119.3 . . ?
C813 C810 C811 118(6) . . ?
C814 C810 H81O 19.3 . . ?
C814 C810 H81P 123.1 . . ?
C809 C810 C814 92(5) . . ?
C809 C810 H81O 108.9 . . ?
C809 C810 H81P 108.9 . . ?
C809 C810 C811 113(2) . . ?
H81O C810 H81P 107.7 . . ?
C811 C810 C814 110(5) . . ?
C811 C810 H81O 108.9 . . ?
C811 C810 H81P 108.9 . . ?
C818 C811 C813 51(3) . . ?
C818 C811 C816 134(8) . . ?
C818 C811 C810 68(3) . . ?
C818 C811 H81Q 177.4 . . ?
C818 C811 H81R 74.0 . . ?
C818 C811 C812 72(4) . . ?
C813 C811 H81Q 126.6 . . ?
C813 C811 H81R 95.9 . . ?
C816 C811 C813 107(4) . . ?
C816 C811 H81Q 46.8 . . ?
C816 C811 H81R 68.5 . . ?
C817 C811 C818 146(10) . . ?
C817 C811 C813 163(10) . . ?
C817 C811 C816 63(6) . . ?
C817 C811 C810 145(10) . . ?
C817 C811 H81Q 36.3 . . ?
C817 C811 H81R 92.4 . . ?
C817 C811 C812 84(9) . . ?
C810 C811 C813 18(2) . . ?
C810 C811 C816 99(4) . . ?
C810 C811 H81Q 109.1 . . ?
C810 C811 H81R 109.1 . . ?
H81Q C811 H81R 107.8 . . ?
C812 C811 C813 107(2) . . ?
C812 C811 C816 146(4) . . ?
C812 C811 C810 112.6(18) . . ?
C812 C811 H81Q 109.1 . . ?
C812 C811 H81R 109.1 . . ?
C818 C812 C817 59(3) . . ?
C818 C812 H81S 144.8 . . ?
C818 C812 H81T 98.4 . . ?
C817 C812 H81S 92.3 . . ?
C817 C812 H81T 102.6 . . ?
C807 C812 C818 83(3) . . ?
C807 C812 C817 134(3) . . ?
C807 C812 C811 113.4(17) . . ?
C807 C812 H81S 108.9 . . ?
C807 C812 H81T 108.9 . . ?
C811 C812 C818 39(3) . . ?
C811 C812 C817 21(3) . . ?
C811 C812 H81S 108.9 . . ?
C811 C812 H81T 108.9 . . ?
H81S C812 H81T 107.7 . . ?

loop_
_geom_bond_atom_site_label_1
_geom_bond_atom_site_label_2
_geom_bond_distance
_geom_bond_site_symmetry_2
_geom_bond_publ_flag
I306 Zn33 2.52(2) . ?
I311 Zn36 2.614(7) . ?
I302 Zn31 2.525(8) . ?
I305 Zn33 2.60(2) . ?
I403 Zn32 2.555(4) . ?
I308 Zn34 2.472(4) . ?
I307 Zn34 2.536(2) . ?
I301 Zn31 2.534(6) . ?
I310 Zn35 2.530(5) . ?
I312 Zn36 2.455(7) . ?
I404 Zn32 2.574(4) . ?
I309 Zn35 2.532(6) . ?
Zn33 N306 2.120(18) . ?
Zn33 N307 2.081(16) . ?
Zn32 N305 2.067(7) . ?
Zn32 N311 2.060(6) 4_676 ?
Zn32 I303 2.501(5) . ?
Zn32 I304 2.469(7) . ?
Zn36 N318 2.052(7) . ?
Zn36 N319 2.070(7) . ?
Zn36 I411 2.40(2) . ?
Zn36 I412 2.77(4) . ?
Zn34 N312 2.086(6) . ?
Zn34 N313 2.055(8) . ?
Zn34 I407 2.522(7) . ?
Zn34 I408 2.563(4) . ?
Zn35 N317 2.099(9) . ?
Zn35 N324 2.119(8) 4_565 ?
Zn31 N323 2.102(12) 4_665 ?
Zn31 N301 2.118(12) . ?
N309 C325 1.321(9) . ?
N309 C324 1.326(9) . ?
N308 C324 1.335(9) . ?
N308 C326 1.329(9) . ?
N304 C307 1.350(10) . ?
N304 C308 1.341(10) . ?
N310 C325 1.340(9) . ?
N310 C326 1.335(9) . ?
N316 C343 1.346(11) . ?
N316 C344 1.342(10) . ?
N306 C318 1.353(11) . ?
N306 C314 1.316(13) . ?
N306 Zn43 2.03(2) . ?
N320 C362 1.332(10) . ?
N320 C360 1.325(10) . ?
N314 C344 1.313(11) . ?
N314 C342 1.314(11) . ?
N322 C362 1.334(10) . ?
N322 C361 1.332(10) . ?
N307 C323 1.344(10) . ?
N307 C319 1.333(11) . ?
N307 Zn43 2.067(19) . ?
N305 C312 1.262(12) . ?
N305 C311 1.307(15) . ?
N315 C343 1.339(12) . ?
N315 C342 1.326(10) . ?
N312 C332 1.307(11) . ?
N312 C336 1.318(12) . ?
N321 C360 1.319(11) . ?
N321 C361 1.340(11) . ?
N302 C308 1.307(11) . ?
N302 C306 1.334(10) . ?
N313 C341 1.287(13) . ?
N313 C337 1.329(13) . ?
N318 C350 1.313(13) . ?
N318 C354 1.323(12) . ?
N311 C329 1.333(11) . ?
N311 C330 1.321(12) . ?
N317 C348 1.312(13) . ?
N317 C347 1.333(15) . ?
N317 Zn45 1.974(18) . ?
N323 C365 1.290(13) . ?
N323 C366 1.329(13) . ?
N323 Zn41 2.065(16) 4_566 ?
N323 Zn51 2.32(4) 4_566 ?
N303 C307 1.322(11) . ?
N303 C306 1.325(11) . ?
N319 C355 1.349(12) . ?
N319 C359 1.343(11) . ?
C325 C327 1.480(9) . ?
N324 C368 1.295(11) . ?
N324 C372 1.311(12) . ?
N324 Zn45 1.996(18) 4_666 ?
C352 C344 1.494(11) . ?
C352 C351 1.366(12) . ?
C352 C353 1.364(13) . ?
C324 C321 1.486(9) . ?
C307 C309 1.453(11) . ?
C308 C316 1.493(10) . ?
C316 C317 1.391(12) . ?
C316 C315 1.354(12) . ?
C343 C345 1.485(11) . ?
C334 C326 1.486(9) . ?
C334 C333 1.380(11) . ?
C334 C335 1.361(11) . ?
C321 C322 1.368(10) . ?
C321 C320 1.382(10) . ?
C327 C328 1.380(11) . ?
C327 C331 1.392(11) . ?
C309 C313 1.333(14) . ?
C309 C310 1.373(14) . ?
O3A C12A 1.362(17) . ?
O3A C15A 1.445(13) . ?
O2A C8A 1.366(15) . ?
O2A C14A 1.422(14) . ?
C333 H333 0.9500 . ?
C333 C332 1.382(11) . ?
C345 C349 1.377(14) . ?
C345 C346 1.375(13) . ?
N301 C305 1.327(14) . ?
N301 C301 1.299(14) . ?
N301 Zn41 2.042(18) . ?
N301 Zn51 2.12(4) . ?
C322 H322 0.9500 . ?
C322 C323 1.383(11) . ?
C339 C342 1.498(13) . ?
C339 C340 1.366(13) . ?
C339 C338 1.363(13) . ?
C317 H317 0.9500 . ?
C317 C318 1.367(11) . ?
C332 H332 0.9500 . ?
C362 C370 1.493(10) . ?
C303 C306 1.493(13) . ?
C303 C304 1.360(13) . ?
C303 C302 1.397(14) . ?
C360 C357 1.510(11) . ?
C328 H328 0.9500 . ?
C328 C329 1.384(11) . ?
C369 H369 0.9500 . ?
C369 C370 1.367(12) . ?
C369 C368 1.406(12) . ?
C318 H318 0.9500 . ?
C351 H351 0.9500 . ?
C351 C350 1.391(13) . ?
C363 C361 1.488(10) . ?
C363 C364 1.363(12) . ?
C363 C367 1.380(12) . ?
C370 C371 1.367(12) . ?
C357 C358 1.375(12) . ?
C357 C356 1.389(12) . ?
C350 H350 0.9500 . ?
C320 H320 0.9500 . ?
C320 C319 1.371(11) . ?
C348 H348 0.9500 . ?
C348 C349 1.393(12) . ?
C335 H335 0.9500 . ?
C335 C336 1.369(11) . ?
C336 H336 0.9500 . ?
C349 H349 0.9500 . ?
C329 H329 0.9500 . ?
C323 H323 0.9500 . ?
C331 H331 0.9500 . ?
C331 C330 1.391(12) . ?
C315 H315 0.9500 . ?
C315 C314 1.397(13) . ?
C353 H353 0.9500 . ?
C353 C354 1.394(13) . ?
O1A H1A 0.8400 . ?
O1A C13A 1.414(12) . ?
C319 H319 0.9500 . ?
C364 H364 0.9500 . ?
C364 C365 1.400(13) . ?
C358 H358 0.9500 . ?
C358 C359 1.364(13) . ?
C340 H340 0.9500 . ?
C340 C341 1.397(15) . ?
C365 H365 0.9500 . ?
C313 H313 0.9500 . ?
C313 C312 1.418(14) . ?
C355 H355 0.9500 . ?
C355 C356 1.391(13) . ?
C368 H368 0.9500 . ?
C354 H354 0.9500 . ?
C356 H356 0.9500 . ?
C367 H367 0.9500 . ?
C367 C366 1.385(12) . ?
C330 H330 0.9500 . ?
C359 H359 0.9500 . ?
C366 H366 0.9500 . ?
C304 H304 0.9500 . ?
C304 C305 1.354(15) . ?
C312 H312 0.9500 . ?
C314 H314 0.9500 . ?
C341 H341 0.9500 . ?
C371 H371 0.9500 . ?
C371 C372 1.382(13) . ?
C305 H305 0.9500 . ?
C1A H1AA 0.9500 . ?
C1A C2A 1.3900 . ?
C1A C6A 1.3900 . ?
C2A H2A 0.9500 . ?
C2A C3A 1.3900 . ?
C3A H3A 0.9500 . ?
C3A C4A 1.3900 . ?
C4A C5A 1.3900 . ?
C4A C7A 1.510(10) . ?
C5A C6A 1.3900 . ?
C5A C13A 1.519(15) . ?
C6A H6A 0.9500 . ?
C337 H337 0.9500 . ?
C337 C338 1.390(16) . ?
C7A C12A 1.395(12) . ?
C7A C8A 1.391(12) . ?
C338 H338 0.9500 . ?
C347 H347 0.9500 . ?
C347 C346 1.380(16) . ?
C346 H346 0.9500 . ?
C372 H372 0.9500 . ?
C12A C11A 1.397(12) . ?
C302 H302 0.9500 . ?
C302 C301 1.390(16) . ?
C8A C9A 1.398(12) . ?
C301 H301 0.9500 . ?
C9A H9A 0.9500 . ?
C9A C10A 1.368(13) . ?
C10A H10A 0.9500 . ?
C10A C11A 1.370(13) . ?
C11A H11A 0.9500 . ?
C15A H15A 0.9800 . ?
C15A H15B 0.9800 . ?
C15A H15C 0.9800 . ?
C13A H13A 0.9900 . ?
C13A H13B 0.9900 . ?
C310 H310 0.9500 . ?
C310 C311 1.386(16) . ?
C311 H311 0.9500 . ?
C14A H14A 0.9800 . ?
C14A H14B 0.9800 . ?
C14A H14C 0.9800 . ?
I405 Zn43 2.46(3) . ?
Zn43 I406 2.54(3) . ?
I409 Zn45 2.594(19) . ?
Zn45 I410 2.529(13) . ?
I402 Zn41 2.532(14) . ?
Zn41 I401 2.594(13) . ?
C4B C5B 1.3900 . ?
C4B C3B 1.3900 . ?
C4B C7B 1.489(18) . ?
C5B C6B 1.3900 . ?
C5B C13B 1.501(17) . ?
C6B H6B 0.9500 . ?
C6B C1B 1.3900 . ?
C1B H1B 0.9500 . ?
C1B C2B 1.3900 . ?
C2B H2B 0.9500 . ?
C2B C3B 1.3900 . ?
C3B H3B 0.9500 . ?
C7B C12B 1.3900 . ?
C7B C8B 1.3900 . ?
C12B C11B 1.3900 . ?
C12B O3B 1.372(17) . ?
C11B H11B 0.9500 . ?
C11B C10B 1.3900 . ?
C11B C838 1.30(5) . ?
C10B H10B 0.9500 . ?
C10B C9B 1.3900 . ?
C9B H9B 0.9500 . ?
C9B C8B 1.3900 . ?
C8B O2B 1.361(19) . ?
O2B C14B 1.45(2) . ?
O3B C15B 1.44(2) . ?
C805 H80A 0.9900 . ?
C805 H80B 0.9900 . ?
C805 C806 1.35(3) . ?
C805 C804 1.35(3) . ?
C801 H80C 0.9900 . ?
C801 H80D 0.9900 . ?
C801 C806 1.35(3) . ?
C801 C802 1.36(3) . ?
C803 H80E 0.9900 . ?
C803 H80F 0.9900 . ?
C803 C804 1.36(3) . ?
C803 C802 1.37(3) . ?
C806 H80G 0.9900 . ?
C806 H80H 0.9900 . ?
C823 H82A 0.9900 . ?
C823 H82B 0.9900 . ?
C823 C822 1.47(3) . ?
C823 C824 1.47(3) . ?
C822 H82C 0.9900 . ?
C822 H82D 0.9900 . ?
C822 C821 1.47(3) . ?
C821 H82E 0.9900 . ?
C821 H82F 0.9900 . ?
C821 C820 1.47(3) . ?
C819 H81A 0.9900 . ?
C819 H81B 0.9900 . ?
C819 C820 1.47(3) . ?
C819 C824 1.47(3) . ?
C820 H82G 0.9900 . ?
C820 H82H 0.9900 . ?
C824 H82I 0.9900 . ?
C824 H82J 0.9900 . ?
C804 H80I 0.9900 . ?
C804 H80J 0.9900 . ?
C802 H80K 0.9900 . ?
C802 H80L 0.9900 . ?
C15B H15D 0.9800 . ?
C15B H15E 0.9800 . ?
C15B H15F 0.9800 . ?
C15B C837 1.60(8) . ?
C14B H14D 0.9800 . ?
C14B H14E 0.9800 . ?
C14B H14F 0.9800 . ?
O1B H1BA 0.8400 . ?
O1B C13B 1.40(2) . ?
C13B H13C 0.9900 . ?
C13B H13D 0.9900 . ?
C851 H85A 0.9900 . ?
C851 H85B 0.9900 . ?
C851 C852 1.539(13) . ?
C851 C850 1.539(13) . ?
C852 H85C 0.9900 . ?
C852 H85D 0.9900 . ?
C852 C853 1.540(14) . ?
C853 H85E 0.9900 . ?
C853 H85F 0.9900 . ?
C853 C854 1.543(13) . ?
C854 H85G 0.9900 . ?
C854 H85H 0.9900 . ?
C854 C849 1.543(13) . ?
C849 H84A 0.9900 . ?
C849 H84B 0.9900 . ?
C849 C850 1.538(13) . ?
C850 H85I 0.9900 . ?
C850 H85J 0.9900 . ?
C839 H83A 0.9900 . ?
C839 H83B 0.9900 . ?
C839 C840 1.529(13) . ?
C839 C838 1.529(13) . ?
C840 H84C 0.9900 . ?
C840 H84D 0.9900 . ?
C840 C841 1.528(13) . ?
C841 H84E 0.9900 . ?
C841 H84F 0.9900 . ?
C841 C842 1.530(13) . ?
C842 H84G 0.9900 . ?
C842 H84H 0.9900 . ?
C842 C837 1.533(13) . ?
C837 H83C 0.9900 . ?
C837 H83D 0.9900 . ?
C837 C838 1.530(13) . ?
C838 H83E 0.9900 . ?
C838 H83F 0.9900 . ?
C832 H83G 0.9900 . ?
C832 H83H 0.9900 . ?
C832 C831 1.538(14) . ?
C832 C833 1.531(14) . ?
C831 H83I 0.9900 . ?
C831 H83J 0.9900 . ?
C831 C836 1.542(14) . ?
C836 H83K 0.9900 . ?
C836 H83L 0.9900 . ?
C836 C835 1.533(14) . ?
C835 H83M 0.9900 . ?
C835 H83N 0.9900 . ?
C835 C834 1.529(14) . ?
C834 H83O 0.9900 . ?
C834 H83P 0.9900 . ?
C834 C833 1.531(14) . ?
C833 H83Q 0.9900 . ?
C833 H83R 0.9900 . ?
C856 H85K 0.9900 . ?
C856 H85L 0.9900 . ?
C856 C855 1.531(13) . ?
C856 C857 1.530(13) . ?
C855 H85M 0.9900 . ?
C855 H85N 0.9900 . ?
C855 C860 1.517(13) . ?
C860 H86A 0.9900 . ?
C860 H86B 0.9900 . ?
C860 C859 1.518(13) . ?
C859 H85O 0.9900 . ?
C859 H85P 0.9900 . ?
C859 C858 1.511(13) . ?
C858 H85Q 0.9900 . ?
C858 H85R 0.9900 . ?
C858 C857 1.529(13) . ?
C857 H85S 0.9900 . ?
C857 H85T 0.9900 . ?
C843 H84I 0.9900 . ?
C843 H84J 0.9900 . ?
C843 C844 1.537(13) . ?
C843 C848 1.538(13) . ?
C844 H84K 0.9900 . ?
C844 H84L 0.9900 . ?
C844 C845 1.540(13) . ?
C845 H84M 0.9900 . ?
C845 H84N 0.9900 . ?
C845 C846 1.541(13) . ?
C846 H84O 0.9900 . ?
C846 H84P 0.9900 . ?
C846 C847 1.541(13) . ?
C847 H84Q 0.9900 . ?
C847 H84R 0.9900 . ?
C847 C848 1.541(13) . ?
C848 H84S 0.9900 . ?
C848 H84T 0.9900 . ?
C861 H86C 0.9900 . ?
C861 H86D 0.9900 . ?
C861 C862 1.521(13) . ?
C861 C866 1.512(13) . ?
C862 H86E 0.9900 . ?
C862 H86F 0.9900 . ?
C862 C863 1.512(13) . ?
C863 H86G 0.9900 . ?
C863 H86H 0.9900 . ?
C863 C864 1.516(13) . ?
C864 H86I 0.9900 . ?
C864 H86J 0.9900 . ?
C864 C865 1.529(13) . ?
C865 H86K 0.9900 . ?
C865 H86L 0.9900 . ?
C865 C866 1.521(13) . ?
C866 H86M 0.9900 . ?
C866 H86N 0.9900 . ?
C829 H82K 0.9900 . ?
C829 H82L 0.9900 . ?
C829 C830 1.542(14) . ?
C829 C828 1.540(14) . ?
C830 H83S 0.9900 . ?
C830 H83T 0.9900 . ?
C830 C825 1.541(14) . ?
C825 H82M 0.9900 . ?
C825 H82N 0.9900 . ?
C825 C826 1.541(14) . ?
C826 H82O 0.9900 . ?
C826 H82P 0.9900 . ?
C826 C827 1.541(14) . ?
C827 H82Q 0.9900 . ?
C827 H82R 0.9900 . ?
C827 C828 1.542(14) . ?
C828 H82S 0.9900 . ?
C828 H82T 0.9900 . ?
I502 Zn51 2.41(4) . ?
I501 Zn51 2.67(4) . ?
C818 H81C 0.9900 . ?
C818 H81D 0.9900 . ?
C818 C813 1.545(13) . ?
C818 C817 1.539(13) . ?
C818 C809 1.83(7) . ?
C818 C810 1.50(6) . ?
C818 C811 1.02(8) . ?
C818 C812 1.55(7) . ?
C813 H81E 0.9900 . ?
C813 H81F 0.9900 . ?
C813 C814 1.543(13) . ?
C813 C809 0.89(7) . ?
C813 C810 0.70(7) . ?
C813 C811 1.97(6) . ?
C814 H81G 0.9900 . ?
C814 H81H 0.9900 . ?
C814 C815 1.542(12) . ?
C814 C810 1.58(8) . ?
C815 H81I 0.9900 . ?
C815 H81J 0.9900 . ?
C815 C816 1.547(13) . ?
C816 H81K 0.9900 . ?
C816 H81L 0.9900 . ?
C816 C817 1.539(13) . ?
C816 C811 1.72(7) . ?
C817 H81M 0.9900 . ?
C817 H81N 0.9900 . ?
C817 C811 0.58(6) . ?
C817 C812 1.59(8) . ?
C807 H80M 0.9900 . ?
C807 H80N 0.9900 . ?
C807 C808 1.535(13) . ?
C807 C812 1.532(13) . ?
C808 H80O 0.9900 . ?
C808 H80P 0.9900 . ?
C808 C809 1.531(13) . ?
C809 H80Q 0.9900 . ?
C809 H80R 0.9900 . ?
C809 C810 1.532(13) . ?
C810 H81O 0.9900 . ?
C810 H81P 0.9900 . ?
C810 C811 1.536(13) . ?
C811 H81Q 0.9900 . ?
C811 H81R 0.9900 . ?
C811 C812 1.533(13) . ?
C812 H81S 0.9900 . ?
C812 H81T 0.9900 . ?

loop_
_geom_torsion_atom_site_label_1
_geom_torsion_atom_site_label_2
_geom_torsion_atom_site_label_3
_geom_torsion_atom_site_label_4
_geom_torsion
_geom_torsion_site_symmetry_1
_geom_torsion_site_symmetry_2
_geom_torsion_site_symmetry_3
_geom_torsion_site_symmetry_4
_geom_torsion_publ_flag
Zn33 N306 C318 C317 172.1(7) . . . . ?
Zn33 N306 C314 C315 -171.4(9) . . . . ?
Zn33 N307 C323 C322 171.7(11) . . . . ?
Zn33 N307 C319 C320 -171.1(11) . . . . ?
Zn32 N305 C312 C313 178.2(9) . . . . ?
Zn32 N305 C311 C310 178.5(16) . . . . ?
Zn32 N311 C329 C328 174.4(7) 4_575 . . . ?
Zn32 N311 C330 C331 -175.9(9) 4_575 . . . ?
Zn36 N318 C350 C351 171.1(7) . . . . ?
Zn36 N318 C354 C353 -172.6(8) . . . . ?
Zn36 N319 C355 C356 -173.3(10) . . . . ?
Zn36 N319 C359 C358 171.9(9) . . . . ?
Zn34 N312 C332 C333 179.6(7) . . . . ?
Zn34 N312 C336 C335 179.3(8) . . . . ?
Zn34 N313 C341 C340 -178.0(10) . . . . ?
Zn34 N313 C337 C338 177.6(9) . . . . ?
Zn35 N317 C348 C349 -171.8(6) . . . . ?
Zn35 N317 C347 C346 173.5(11) . . . . ?
Zn35 N324 C368 C369 -170.7(8) 4_666 . . . ?
Zn35 N324 C372 C371 168.1(13) 4_666 . . . ?
Zn31 N323 C365 C364 -178.2(9) 4_566 . . . ?
Zn31 N323 C366 C367 177.8(10) 4_566 . . . ?
Zn31 N301 C305 C304 -172.2(11) . . . . ?
Zn31 N301 C301 C302 172.4(13) . . . . ?
N309 C325 C327 C328 7.9(12) . . . . ?
N309 C325 C327 C331 -173.3(8) . . . . ?
N309 C324 C321 C322 179.8(8) . . . . ?
N309 C324 C321 C320 -2.3(12) . . . . ?
N308 C324 C321 C322 -1.0(12) . . . . ?
N308 C324 C321 C320 176.9(8) . . . . ?
N304 C307 C309 C313 21.1(13) . . . . ?
N304 C307 C309 C310 -157.5(12) . . . . ?
N304 C308 C316 C317 10.2(10) . . . . ?
N304 C308 C316 C315 -168.9(8) . . . . ?
N310 C325 C327 C328 -171.1(8) . . . . ?
N310 C325 C327 C331 7.6(12) . . . . ?
N316 C343 C345 C349 -2.3(11) . . . . ?
N316 C343 C345 C346 177.5(9) . . . . ?
N320 C362 C370 C369 2.5(14) . . . . ?
N320 C362 C370 C371 -178.2(11) . . . . ?
N320 C360 C357 C358 1.8(15) . . . . ?
N320 C360 C357 C356 -177.2(10) . . . . ?
N322 C362 C370 C369 -179.3(9) . . . . ?
N322 C362 C370 C371 0.0(15) . . . . ?
N315 C343 C345 C349 174.8(7) . . . . ?
N315 C343 C345 C346 -5.4(12) . . . . ?
N321 C360 C357 C358 -178.7(10) . . . . ?
N321 C360 C357 C356 2.2(15) . . . . ?
N302 C308 C316 C317 -168.8(7) . . . . ?
N302 C308 C316 C315 12.1(11) . . . . ?
N313 C337 C338 C339 -0.2(19) . . . . ?
N317 C348 C349 C345 0.3(13) . . . . ?
N317 C347 C346 C345 -4(2) . . . . ?
N303 C307 C309 C313 -161.6(10) . . . . ?
N303 C307 C309 C310 19.8(16) . . . . ?
N319 C355 C356 C357 1(2) . . . . ?
C325 N309 C324 N308 0.7(11) . . . . ?
C325 N309 C324 C321 179.9(7) . . . . ?
C325 N310 C326 N308 5.7(12) . . . . ?
C325 N310 C326 C334 -173.7(7) . . . . ?
C325 C327 C328 C329 178.0(8) . . . . ?
C325 C327 C331 C330 -179.2(9) . . . . ?
C352 C351 C350 N318 0.4(13) . . . . ?
C352 C353 C354 N318 2.8(16) . . . . ?
C324 N309 C325 N310 -3.0(11) . . . . ?
C324 N309 C325 C327 178.1(7) . . . . ?
C324 N308 C326 N310 -7.7(11) . . . . ?
C324 N308 C326 C334 171.7(7) . . . . ?
C324 C321 C322 C323 178.2(9) . . . . ?
C324 C321 C320 C319 -177.8(9) . . . . ?
C307 N304 C308 N302 3.5(11) . . . . ?
C307 N304 C308 C316 -175.4(6) . . . . ?
C307 N303 C306 N302 4.7(13) . . . . ?
C307 N303 C306 C303 -177.4(8) . . . . ?
C307 C309 C313 C312 -178.2(10) . . . . ?
C307 C309 C310 C311 175.4(15) . . . . ?
C308 N304 C307 N303 -1.8(11) . . . . ?
C308 N304 C307 C309 175.3(7) . . . . ?
C308 N302 C306 N303 -3.2(13) . . . . ?
C308 N302 C306 C303 178.9(8) . . . . ?
C308 C316 C317 C318 -175.7(7) . . . . ?
C308 C316 C315 C314 176.1(9) . . . . ?
C316 C317 C318 N306 -0.6(12) . . . . ?
C316 C315 C314 N306 -0.3(17) . . . . ?
C343 N316 C344 N314 1.2(10) . . . . ?
C343 N316 C344 C352 -177.2(6) . . . . ?
C343 N315 C342 N314 1.6(11) . . . . ?
C343 N315 C342 C339 -179.4(6) . . . . ?
C343 C345 C349 C348 176.8(7) . . . . ?
C343 C345 C346 C347 -175.2(11) . . . . ?
C334 C333 C332 N312 0.4(14) . . . . ?
C334 C335 C336 N312 1.7(18) . . . . ?
C321 C322 C323 N307 -0.9(16) . . . . ?
C321 C320 C319 N307 0.0(17) . . . . ?
C326 N308 C324 N309 4.2(11) . . . . ?
C326 N308 C324 C321 -174.9(7) . . . . ?
C326 N310 C325 N309 0.1(11) . . . . ?
C326 N310 C325 C327 179.0(7) . . . . ?
C326 C334 C333 C332 -176.6(8) . . . . ?
C326 C334 C335 C336 175.6(9) . . . . ?
C327 C328 C329 N311 1.3(15) . . . . ?
C327 C331 C330 N311 1.3(18) . . . . ?
C309 C313 C312 N305 -0.7(19) . . . . ?
C309 C310 C311 N305 7(3) . . . . ?
O3A C12A C11A C10A -179.9(13) . . . . ?
O2A C8A C9A C10A -178.8(12) . . . . ?
C333 C334 C326 N308 11.2(12) . . . . ?
C333 C334 C326 N310 -169.4(8) . . . . ?
C333 C334 C335 C336 -3.0(15) . . . . ?
C322 C321 C320 C319 0.3(15) . . . . ?
C339 C340 C341 N313 0.8(19) . . . . ?
C317 C316 C315 C314 -3.0(14) . . . . ?
C332 N312 C336 C335 0.7(16) . . . . ?
C362 N320 C360 N321 -5.0(15) . . . . ?
C362 N320 C360 C357 174.4(8) . . . . ?
C362 N322 C361 N321 -6.6(14) . . . . ?
C362 N322 C361 C363 171.5(8) . . . . ?
C362 C370 C371 C372 177.6(12) . . . . ?
C303 C304 C305 N301 0(2) . . . . ?
C303 C302 C301 N301 1(2) . . . . ?
C360 N320 C362 N322 1.2(14) . . . . ?
C360 N320 C362 C370 179.2(8) . . . . ?
C360 N321 C361 N322 3.4(14) . . . . ?
C360 N321 C361 C363 -174.6(8) . . . . ?
C360 C357 C358 C359 -178.0(10) . . . . ?
C360 C357 C356 C355 176.9(11) . . . . ?
C344 N316 C343 N315 -1.7(10) . . . . ?
C344 N316 C343 C345 175.1(6) . . . . ?
C344 N314 C342 N315 -2.1(12) . . . . ?
C344 N314 C342 C339 178.9(7) . . . . ?
C344 C352 C351 C350 -178.1(7) . . . . ?
C344 C352 C353 C354 176.6(9) . . . . ?
C328 C327 C331 C330 -0.4(15) . . . . ?
C306 N302 C308 N304 -1.2(12) . . . . ?
C306 N302 C308 C316 177.6(7) . . . . ?
C306 N303 C307 N304 -1.9(13) . . . . ?
C306 N303 C307 C309 -179.0(8) . . . . ?
C306 C303 C304 C305 -179.0(11) . . . . ?
C306 C303 C302 C301 178.7(12) . . . . ?
C369 C370 C371 C372 -3(2) . . . . ?
C318 N306 C314 C315 3.3(15) . . . . ?
C351 C352 C344 N316 -174.5(7) . . . . ?
C351 C352 C344 N314 7.0(11) . . . . ?
C351 C352 C353 C354 -6.4(14) . . . . ?
C363 C364 C365 N323 1.3(17) . . . . ?
C363 C367 C366 N323 0.1(18) . . . . ?
C370 C369 C368 N324 2.1(17) . . . . ?
C370 C371 C372 N324 4(3) . . . . ?
C357 C358 C359 N319 1.3(19) . . . . ?
C350 N318 C354 C353 2.4(15) . . . . ?
C320 C321 C322 C323 0.2(14) . . . . ?
C348 N317 C347 C346 1.0(19) . . . . ?
C335 C334 C326 N308 -167.3(8) . . . . ?
C335 C334 C326 N310 12.1(12) . . . . ?
C335 C334 C333 C332 1.9(13) . . . . ?
C336 N312 C332 C333 -1.8(15) . . . . ?
C349 C345 C346 C347 4.6(17) . . . . ?
C329 N311 C330 C331 -0.9(17) . . . . ?
C342 N314 C344 N316 0.5(11) . . . . ?
C342 N314 C344 C352 178.9(6) . . . . ?
C342 N315 C343 N316 0.5(10) . . . . ?
C342 N315 C343 C345 -176.3(7) . . . . ?
C342 C339 C340 C341 -179.9(10) . . . . ?
C342 C339 C338 C337 179.6(10) . . . . ?
C323 N307 C319 C320 -0.6(16) . . . . ?
C331 C327 C328 C329 -0.8(14) . . . . ?
C361 N322 C362 N320 4.1(14) . . . . ?
C361 N322 C362 C370 -174.0(8) . . . . ?
C361 N321 C360 N320 2.9(15) . . . . ?
C361 N321 C360 C357 -176.5(9) . . . . ?
C361 C363 C364 C365 177.1(9) . . . . ?
C361 C363 C367 C366 -177.8(10) . . . . ?
C315 C316 C317 C318 3.5(12) . . . . ?
C353 C352 C344 N316 2.5(11) . . . . ?
C353 C352 C344 N314 -176.0(8) . . . . ?
C353 C352 C351 C350 4.8(12) . . . . ?
C319 N307 C323 C322 1.1(16) . . . . ?
C364 C363 C361 N322 -171.2(9) . . . . ?
C364 C363 C361 N321 7.0(14) . . . . ?
C364 C363 C367 C366 0.3(16) . . . . ?
C358 C357 C356 C355 -2.2(18) . . . . ?
C340 C339 C342 N314 19.3(12) . . . . ?
C340 C339 C342 N315 -159.9(9) . . . . ?
C340 C339 C338 C337 1.4(17) . . . . ?
C365 N323 C366 C367 0.2(17) . . . . ?
C313 C309 C310 C311 -3(2) . . . . ?
C355 N319 C359 C358 -2.4(18) . . . . ?
C368 N324 C372 C371 -1(2) . . . . ?
C368 C369 C370 C362 179.7(9) . . . . ?
C368 C369 C370 C371 0.4(16) . . . . ?
C354 N318 C350 C351 -4.0(13) . . . . ?
C356 C357 C358 C359 1.1(18) . . . . ?
C367 C363 C361 N322 6.9(14) . . . . ?
C367 C363 C361 N321 -174.9(9) . . . . ?
C367 C363 C364 C365 -0.9(16) . . . . ?
C330 N311 C329 C328 -0.5(15) . . . . ?
C359 N319 C355 C356 1.1(18) . . . . ?
C366 N323 C365 C364 -0.9(16) . . . . ?
C304 C303 C306 N302 -17.1(15) . . . . ?
C304 C303 C306 N303 164.9(10) . . . . ?
C304 C303 C302 C301 1(2) . . . . ?
C312 N305 C311 C310 -7(3) . . . . ?
C314 N306 C318 C317 -2.8(12) . . . . ?
C341 N313 C337 C338 -0.8(18) . . . . ?
C305 N301 C301 C302 -2(2) . . . . ?
C1A C2A C3A C4A 0.0 . . . . ?
C2A C1A C6A C5A 0.0 . . . . ?
C2A C3A C4A C5A 0.0 . . . . ?
C2A C3A C4A C7A 177.9(8) . . . . ?
C3A C4A C5A C6A 0.0 . . . . ?
C3A C4A C5A C13A 178.4(11) . . . . ?
C3A C4A C7A C12A 72.5(12) . . . . ?
C3A C4A C7A C8A -106.0(11) . . . . ?
C4A C5A C6A C1A 0.0 . . . . ?
C4A C5A C13A O1A 158.5(9) . . . . ?
C4A C7A C12A O3A 1.6(17) . . . . ?
C4A C7A C12A C11A -178.6(11) . . . . ?
C4A C7A C8A O2A -2.3(16) . . . . ?
C4A C7A C8A C9A 178.0(10) . . . . ?
C5A C4A C7A C12A -109.7(11) . . . . ?
C5A C4A C7A C8A 71.9(12) . . . . ?
C6A C1A C2A C3A 0.0 . . . . ?
C6A C5A C13A O1A -23.1(17) . . . . ?
C337 N313 C341 C340 0.5(18) . . . . ?
C7A C4A C5A C6A -177.8(8) . . . . ?
C7A C4A C5A C13A 0.5(11) . . . . ?
C7A C12A C11A C10A 0(2) . . . . ?
C7A C8A C9A C10A 0.9(19) . . . . ?
C338 C339 C342 N314 -158.9(9) . . . . ?
C338 C339 C342 N315 22.0(12) . . . . ?
C338 C339 C340 C341 -1.7(16) . . . . ?
C347 N317 C348 C349 0.7(14) . . . . ?
C346 C345 C349 C348 -3.0(13) . . . . ?
C372 N324 C368 C369 -1.6(18) . . . . ?
C12A C7A C8A O2A 179.2(11) . . . . ?
C12A C7A C8A C9A -0.5(19) . . . . ?
C302 C303 C306 N302 165.5(11) . . . . ?
C302 C303 C306 N303 -12.6(15) . . . . ?
C302 C303 C304 C305 -2(2) . . . . ?
C8A C7A C12A O3A -179.9(11) . . . . ?
C8A C7A C12A C11A -0.1(19) . . . . ?
C8A C9A C10A C11A -1(2) . . . . ?
C301 N301 C305 C304 1(2) . . . . ?
C9A C10A C11A C12A 0(2) . . . . ?
C15A O3A C12A C7A 173.6(11) . . . . ?
C15A O3A C12A C11A -6.2(19) . . . . ?
C13A C5A C6A C1A -178.3(10) . . . . ?
C310 C309 C313 C312 0.5(19) . . . . ?
C311 N305 C312 C313 3.9(19) . . . . ?
C14A O2A C8A C7A 179.5(14) . . . . ?
C14A O2A C8A C9A -1(2) . . . . ?
Zn43 N306 C318 C317 171.8(8) . . . . ?
Zn43 N306 C314 C315 -171.9(10) . . . . ?
Zn43 N307 C323 C322 -179.5(11) . . . . ?
Zn43 N307 C319 C320 180.0(12) . . . . ?
Zn45 N317 C348 C349 -165.0(9) . . . . ?
Zn45 N317 C347 C346 170.5(13) . . . . ?
Zn45 N324 C368 C369 172.3(10) 4_666 . . . ?
Zn45 N324 C372 C371 -175.3(14) 4_666 . . . ?
Zn41 N323 C365 C364 177.2(10) 4_566 . . . ?
Zn41 N323 C366 C367 -177.7(10) 4_566 . . . ?
Zn41 N301 C305 C304 178.6(12) . . . . ?
Zn41 N301 C301 C302 -178.7(13) . . . . ?
C4B C5B C6B C1B 0.0 . . . . ?
C4B C5B C13B O1B -163(4) . . . . ?
C4B C7B C12B C11B 178(2) . . . . ?
C4B C7B C12B O3B 3(3) . . . . ?
C4B C7B C8B C9B -178(2) . . . . ?
C4B C7B C8B O2B 5(3) . . . . ?
C5B C4B C3B C2B 0.0 . . . . ?
C5B C4B C7B C12B -93(2) . . . . ?
C5B C4B C7B C8B 85(2) . . . . ?
C5B C6B C1B C2B 0.0 . . . . ?
C6B C5B C13B O1B 21(5) . . . . ?
C6B C1B C2B C3B 0.0 . . . . ?
C1B C2B C3B C4B 0.0 . . . . ?
C3B C4B C5B C6B 0.0 . . . . ?
C3B C4B C5B C13B -177(2) . . . . ?
C3B C4B C7B C12B 94(2) . . . . ?
C3B C4B C7B C8B -88(2) . . . . ?
C7B C4B C5B C6B -172(2) . . . . ?
C7B C4B C5B C13B 11(3) . . . . ?
C7B C4B C3B C2B 172(2) . . . . ?
C7B C12B C11B C10B 0.0 . . . . ?
C7B C12B C11B C838 -164(4) . . . . ?
C7B C12B O3B C15B 172(5) . . . . ?
C7B C8B O2B C14B -174(4) . . . . ?
C12B C7B C8B C9B 0.0 . . . . ?
C12B C7B C8B O2B -177(2) . . . . ?
C12B C11B C10B C9B 0.0 . . . . ?
C12B C11B C838 C839 170(4) . . . . ?
C12B C11B C838 C837 -42(5) . . . . ?
C12B O3B C15B C837 27(8) . . . . ?
C11B C12B O3B C15B -3(6) . . . . ?
C11B C10B C9B C8B 0.0 . . . . ?
C10B C11B C838 C839 6(7) . . . . ?
C10B C11B C838 C837 154(3) . . . . ?
C10B C9B C8B C7B 0.0 . . . . ?
C10B C9B C8B O2B 177(2) . . . . ?
C9B C8B O2B C14B 9(5) . . . . ?
C8B C7B C12B C11B 0.0 . . . . ?
C8B C7B C12B O3B -175(3) . . . . ?
O3B C12B C11B C10B 174(3) . . . . ?
O3B C12B C11B C838 10(4) . . . . ?
O3B C15B C837 C842 -169(6) . . . . ?
O3B C15B C837 C838 -56(6) . . . . ?
C806 C805 C804 C803 -67(6) . . . . ?
C806 C801 C802 C803 46(8) . . . . ?
C823 C822 C821 C820 -51(6) . . . . ?
C822 C823 C824 C819 -57(6) . . . . ?
C822 C821 C820 C819 55(7) . . . . ?
C820 C819 C824 C823 53(6) . . . . ?
C824 C823 C822 C821 53(6) . . . . ?
C824 C819 C820 C821 -54(7) . . . . ?
C804 C805 C806 C801 56(8) . . . . ?
C804 C803 C802 C801 -53(7) . . . . ?
C802 C801 C806 C805 -49(8) . . . . ?
C802 C803 C804 C805 68(6) . . . . ?
C15B C837 C838 C11B 64(5) . . . . ?
C15B C837 C838 C839 -142(5) . . . . ?
C13B C5B C6B C1B 176(2) . . . . ?
C851 C852 C853 C854 56(5) . . . . ?
C852 C851 C850 C849 52(5) . . . . ?
C852 C853 C854 C849 -56(5) . . . . ?
C853 C854 C849 C850 54(5) . . . . ?
C854 C849 C850 C851 -52(5) . . . . ?
C850 C851 C852 C853 -54(5) . . . . ?
C839 C840 C841 C842 49(5) . . . . ?
C840 C839 C838 C11B -168(6) . . . . ?
C840 C839 C838 C837 45(5) . . . . ?
C840 C841 C842 C837 -53(5) . . . . ?
C841 C842 C837 C15B 159(5) . . . . ?
C841 C842 C837 C838 54(5) . . . . ?
C842 C837 C838 C11B 157(4) . . . . ?
C842 C837 C838 C839 -50(5) . . . . ?
C838 C11B C10B C9B 164(4) . . . . ?
C838 C839 C840 C841 -45(6) . . . . ?
C832 C831 C836 C835 63(4) . . . . ?
C831 C832 C833 C834 53(6) . . . . ?
C831 C836 C835 C834 -58(5) . . . . ?
C836 C835 C834 C833 51(5) . . . . ?
C835 C834 C833 C832 -48(6) . . . . ?
C833 C832 C831 C836 -61(5) . . . . ?
C856 C855 C860 C859 48(4) . . . . ?
C855 C856 C857 C858 63(3) . . . . ?
C855 C860 C859 C858 -39(5) . . . . ?
C860 C859 C858 C857 43(4) . . . . ?
C859 C858 C857 C856 -55(4) . . . . ?
C857 C856 C855 C860 -60(3) . . . . ?
C843 C844 C845 C846 57(5) . . . . ?
C844 C843 C848 C847 57(5) . . . . ?
C844 C845 C846 C847 -58(4) . . . . ?
C845 C846 C847 C848 59(4) . . . . ?
C846 C847 C848 C843 -58(4) . . . . ?
C848 C843 C844 C845 -57(5) . . . . ?
C861 C862 C863 C864 49(4) . . . . ?
C862 C861 C866 C865 54(4) . . . . ?
C862 C863 C864 C865 -52(4) . . . . ?
C863 C864 C865 C866 52(3) . . . . ?
C864 C865 C866 C861 -55(4) . . . . ?
C866 C861 C862 C863 -49(4) . . . . ?
C829 C830 C825 C826 57(5) . . . . ?
C830 C829 C828 C827 58(5) . . . . ?
C830 C825 C826 C827 -57(5) . . . . ?
C825 C826 C827 C828 58(5) . . . . ?
C826 C827 C828 C829 -58(5) . . . . ?
C828 C829 C830 C825 -57(5) . . . . ?
Zn51 N323 C365 C364 167.3(13) 4_566 . . . ?
Zn51 N323 C366 C367 -157.3(19) 4_566 . . . ?
Zn51 N301 C305 C304 160.9(16) . . . . ?
Zn51 N301 C301 C302 -147(2) . . . . ?
C818 C813 C814 C815 58(3) . . . . ?
C818 C813 C814 C810 67(6) . . . . ?
C818 C813 C809 C808 -32(11) . . . . ?
C818 C813 C809 C810 -62(17) . . . . ?
C818 C813 C810 C814 -115(3) . . . . ?
C818 C813 C810 C809 68(19) . . . . ?
C818 C813 C810 C811 -11(5) . . . . ?
C818 C817 C811 C813 -177(64) . . . . ?
C818 C817 C811 C816 129(22) . . . . ?
C818 C817 C811 C810 -167(39) . . . . ?
C818 C817 C811 C812 -45(23) . . . . ?
C818 C817 C812 C807 40(7) . . . . ?
C818 C817 C812 C811 17(11) . . . . ?
C818 C809 C810 C813 -109(20) . . . . ?
C818 C809 C810 C814 -112(5) . . . . ?
C818 C809 C810 C811 1(4) . . . . ?
C818 C810 C811 C813 -17(8) . . . . ?
C818 C810 C811 C816 -133(8) . . . . ?
C818 C810 C811 C817 172(23) . . . . ?
C818 C810 C811 C812 58(5) . . . . ?
C818 C811 C812 C817 -156(15) . . . . ?
C818 C811 C812 C807 42(7) . . . . ?
C813 C818 C817 C816 57(4) . . . . ?
C813 C818 C817 C811 1(26) . . . . ?
C813 C818 C817 C812 -127(4) . . . . ?
C813 C818 C809 C808 154(8) . . . . ?
C813 C818 C809 C810 16(6) . . . . ?
C813 C818 C810 C814 68(6) . . . . ?
C813 C818 C810 C809 -17(7) . . . . ?
C813 C818 C810 C811 165(7) . . . . ?
C813 C818 C811 C816 75(8) . . . . ?
C813 C818 C811 C817 -179(24) . . . . ?
C813 C818 C811 C810 -7(3) . . . . ?
C813 C818 C811 C812 -131(4) . . . . ?
C813 C818 C812 C817 93(4) . . . . ?
C813 C818 C812 C807 -59(5) . . . . ?
C813 C818 C812 C811 83(5) . . . . ?
C813 C814 C815 C816 -57(3) . . . . ?
C813 C814 C810 C818 -73(6) . . . . ?
C813 C814 C810 C809 1(5) . . . . ?
C813 C814 C810 C811 -115(7) . . . . ?
C813 C809 C810 C818 109(20) . . . . ?
C813 C809 C810 C814 -3(17) . . . . ?
C813 C809 C810 C811 110(20) . . . . ?
C813 C810 C811 C818 17(8) . . . . ?
C813 C810 C811 C816 -116(10) . . . . ?
C813 C810 C811 C817 -171(21) . . . . ?
C813 C810 C811 C812 75(10) . . . . ?
C813 C811 C812 C818 -38(3) . . . . ?
C813 C811 C812 C817 167(15) . . . . ?
C813 C811 C812 C807 4(8) . . . . ?
C814 C813 C809 C818 -122(7) . . . . ?
C814 C813 C809 C808 -153(6) . . . . ?
C814 C813 C809 C810 176(23) . . . . ?
C814 C813 C810 C818 115(3) . . . . ?
C814 C813 C810 C809 -177(18) . . . . ?
C814 C813 C810 C811 104(7) . . . . ?
C814 C815 C816 C817 57(3) . . . . ?
C814 C815 C816 C811 45(4) . . . . ?
C814 C810 C811 C818 99(6) . . . . ?
C814 C810 C811 C813 82(10) . . . . ?
C814 C810 C811 C816 -34(5) . . . . ?
C814 C810 C811 C817 -89(19) . . . . ?
C814 C810 C811 C812 157(6) . . . . ?
C815 C814 C810 C818 98(4) . . . . ?
C815 C814 C810 C813 171(6) . . . . ?
C815 C814 C810 C809 172(4) . . . . ?
C815 C814 C810 C811 56(4) . . . . ?
C815 C816 C817 C818 -57(4) . . . . ?
C815 C816 C817 C811 -39(12) . . . . ?
C815 C816 C817 C812 -78(21) . . . . ?
C815 C816 C811 C818 -73(9) . . . . ?
C815 C816 C811 C813 -22(5) . . . . ?
C815 C816 C811 C817 143(11) . . . . ?
C815 C816 C811 C810 -5(5) . . . . ?
C815 C816 C811 C812 156(12) . . . . ?
C816 C817 C811 C818 -129(22) . . . . ?
C816 C817 C811 C813 55(42) . . . . ?
C816 C817 C811 C810 65(18) . . . . ?
C816 C817 C811 C812 -173(4) . . . . ?
C816 C817 C812 C818 22(21) . . . . ?
C816 C817 C812 C807 62(25) . . . . ?
C816 C817 C812 C811 40(17) . . . . ?
C816 C811 C812 C818 145(15) . . . . ?
C816 C811 C812 C817 -11(7) . . . . ?
C816 C811 C812 C807 -173(11) . . . . ?
C817 C818 C813 C814 -58(3) . . . . ?
C817 C818 C813 C809 165(7) . . . . ?
C817 C818 C813 C810 15(8) . . . . ?
C817 C818 C813 C811 0(5) . . . . ?
C817 C818 C809 C813 -21(9) . . . . ?
C817 C818 C809 C808 133(6) . . . . ?
C817 C818 C809 C810 -5(6) . . . . ?
C817 C818 C810 C813 -166(7) . . . . ?
C817 C818 C810 C814 -98(4) . . . . ?
C817 C818 C810 C809 177(4) . . . . ?
C817 C818 C810 C811 -2(5) . . . . ?
C817 C818 C811 C813 179(24) . . . . ?
C817 C818 C811 C816 -106(29) . . . . ?
C817 C818 C811 C810 172(25) . . . . ?
C817 C818 C811 C812 47(25) . . . . ?
C817 C818 C812 C807 -152(5) . . . . ?
C817 C818 C812 C811 -10(6) . . . . ?
C817 C816 C811 C818 143(18) . . . . ?
C817 C816 C811 C813 -165(15) . . . . ?
C817 C816 C811 C810 -148(14) . . . . ?
C817 C816 C811 C812 12(7) . . . . ?
C817 C811 C812 C818 156(15) . . . . ?
C817 C811 C812 C807 -163(12) . . . . ?
C807 C808 C809 C818 -44(6) . . . . ?
C807 C808 C809 C813 -17(14) . . . . ?
C807 C808 C809 C810 -9(9) . . . . ?
C808 C807 C812 C818 -13(5) . . . . ?
C808 C807 C812 C817 -47(10) . . . . ?
C808 C807 C812 C811 -38(8) . . . . ?
C808 C809 C810 C818 -45(7) . . . . ?
C808 C809 C810 C813 -153(22) . . . . ?
C808 C809 C810 C814 -156(7) . . . . ?
C808 C809 C810 C811 -43(8) . . . . ?
C809 C818 C813 C814 137(7) . . . . ?
C809 C818 C813 C810 -151(11) . . . . ?
C809 C818 C813 C811 -166(8) . . . . ?
C809 C818 C817 C816 68(6) . . . . ?
C809 C818 C817 C811 12(27) . . . . ?
C809 C818 C817 C812 -117(6) . . . . ?
C809 C818 C810 C813 17(7) . . . . ?
C809 C818 C810 C814 85(5) . . . . ?
C809 C818 C810 C811 -178(5) . . . . ?
C809 C818 C811 C813 9(5) . . . . ?
C809 C818 C811 C816 83(10) . . . . ?
C809 C818 C811 C817 -170(22) . . . . ?
C809 C818 C811 C810 2(5) . . . . ?
C809 C818 C811 C812 -123(7) . . . . ?
C809 C818 C812 C817 131(5) . . . . ?
C809 C818 C812 C807 -21(7) . . . . ?
C809 C818 C812 C811 121(6) . . . . ?
C809 C813 C814 C815 172(9) . . . . ?
C809 C813 C814 C810 -178(12) . . . . ?
C809 C813 C810 C818 -68(19) . . . . ?
C809 C813 C810 C814 177(18) . . . . ?
C809 C813 C810 C811 -79(21) . . . . ?
C809 C810 C811 C818 -2(5) . . . . ?
C809 C810 C811 C813 -19(7) . . . . ?
C809 C810 C811 C816 -135(7) . . . . ?
C809 C810 C811 C817 170(19) . . . . ?
C809 C810 C811 C812 56(6) . . . . ?
C810 C818 C813 C814 -72(7) . . . . ?
C810 C818 C813 C809 151(11) . . . . ?
C810 C818 C813 C811 -15(7) . . . . ?
C810 C818 C817 C816 64(4) . . . . ?
C810 C818 C817 C811 8(24) . . . . ?
C810 C818 C817 C812 -121(5) . . . . ?
C810 C818 C809 C813 -16(6) . . . . ?
C810 C818 C809 C808 138(6) . . . . ?
C810 C818 C811 C813 7(3) . . . . ?
C810 C818 C811 C816 82(8) . . . . ?
C810 C818 C811 C817 -172(25) . . . . ?
C810 C818 C811 C812 -124(4) . . . . ?
C810 C818 C812 C817 69(5) . . . . ?
C810 C818 C812 C807 -83(5) . . . . ?
C810 C818 C812 C811 59(4) . . . . ?
C810 C813 C814 C815 -10(6) . . . . ?
C810 C813 C809 C818 62(17) . . . . ?
C810 C813 C809 C808 31(25) . . . . ?
C810 C814 C815 C816 -62(3) . . . . ?
C810 C811 C812 C818 -56(5) . . . . ?
C810 C811 C812 C817 148(15) . . . . ?
C810 C811 C812 C807 -14(9) . . . . ?
C811 C818 C813 C814 -57(6) . . . . ?
C811 C818 C813 C809 166(8) . . . . ?
C811 C818 C813 C810 15(7) . . . . ?
C811 C818 C817 C816 56(25) . . . . ?
C811 C818 C817 C812 -128(27) . . . . ?
C811 C818 C809 C813 -18(10) . . . . ?
C811 C818 C809 C808 136(8) . . . . ?
C811 C818 C809 C810 -2(6) . . . . ?
C811 C818 C810 C813 -165(7) . . . . ?
C811 C818 C810 C814 -96(6) . . . . ?
C811 C818 C810 C809 178(5) . . . . ?
C811 C818 C812 C817 10(6) . . . . ?
C811 C818 C812 C807 -142(6) . . . . ?
C811 C813 C814 C815 32(4) . . . . ?
C811 C813 C814 C810 42(5) . . . . ?
C811 C813 C809 C818 9(5) . . . . ?
C811 C813 C809 C808 -23(14) . . . . ?
C811 C813 C809 C810 -54(15) . . . . ?
C811 C813 C810 C818 11(5) . . . . ?
C811 C813 C810 C814 -104(7) . . . . ?
C811 C813 C810 C809 79(21) . . . . ?
C811 C816 C817 C818 -18(10) . . . . ?
C811 C816 C817 C812 -38(17) . . . . ?
C811 C817 C812 C818 -17(11) . . . . ?
C811 C817 C812 C807 22(15) . . . . ?
C812 C818 C813 C814 -127(4) . . . . ?
C812 C818 C813 C809 96(7) . . . . ?
C812 C818 C813 C810 -55(8) . . . . ?
C812 C818 C813 C811 -70(5) . . . . ?
C812 C818 C817 C816 -176(5) . . . . ?
C812 C818 C817 C811 128(27) . . . . ?
C812 C818 C809 C813 -109(6) . . . . ?
C812 C818 C809 C808 45(7) . . . . ?
C812 C818 C809 C810 -93(5) . . . . ?
C812 C818 C810 C813 138(6) . . . . ?
C812 C818 C810 C814 -154(4) . . . . ?
C812 C818 C810 C809 121(5) . . . . ?
C812 C818 C810 C811 -58(4) . . . . ?
C812 C818 C811 C813 131(4) . . . . ?
C812 C818 C811 C816 -154(9) . . . . ?
C812 C818 C811 C817 -47(25) . . . . ?
C812 C818 C811 C810 124(4) . . . . ?
C812 C817 C811 C818 45(23) . . . . ?
C812 C817 C811 C813 -132(41) . . . . ?
C812 C817 C811 C816 173(4) . . . . ?
C812 C817 C811 C810 -122(17) . . . . ?
C812 C807 C808 C809 51(7) . . . . ?

loop_
_exptl_oxdiff_crystal_face_indexfrac_h
_exptl_oxdiff_crystal_face_indexfrac_k
_exptl_oxdiff_crystal_face_indexfrac_l
_exptl_oxdiff_crystal_face_x
_exptl_oxdiff_crystal_face_y
_exptl_oxdiff_crystal_face_z
-0.0000 -0.0000 -1.0000 -0.0114 -0.0442 -0.0033
0.0000 0.0000 1.0000 0.0114 0.0442 0.0033
1.0000 0.0000 0.0000 0.0498 -0.0017 -0.0048
-1.0000 -0.0000 -0.0000 -0.0498 0.0017 0.0048
0.9998 2.0000 -2.0000 0.0083 -0.0703 -0.2148
-0.0000 1.0000 1.0000 0.0020 0.0541 -0.0984
0.0000 -1.0000 -1.0000 -0.0020 -0.0541 0.0984
-0.9998 -2.0000 2.0000 -0.0083 0.0703 0.2148
0.9999 -0.0000 -2.0000 0.0270 -0.0901 -0.0113
-0.9999 0.0000 2.0000 -0.0270 0.0901 0.0113
-1.0001 -0.0000 -2.0000 -0.0725 -0.0868 -0.0018
1.0001 0.0000 2.0000 0.0725 0.0868 0.0018
0.0001 -1.0000 1.0000 0.0208 0.0343 0.1050
2.0001 -2.0000 -1.0000 0.1069 -0.0673 0.1906
0.9999 1.0000 -1.0000 0.0290 -0.0360 -0.1098
